data_1551485
loop_
_publ_author_name
'Ben S. Pilgrim'
'Derrick A. Roberts'
'Thorsten G. Lohr'
'Tanya K. Ronson'
'Jonathan R. Nitschke'

_publ_section_title
;
 Signal transduction in a covalent post-assembly modification cascade
;
_journal_name_full 'Nature Chemistry'
_journal_page_first 1276
_journal_page_last 1281
_journal_paper_doi 10.1038/nchem.2839
_journal_volume 9
_journal_year 2017
_chemical_formula_moiety 'C276 H240 Fe4 N36 O24, 8(As F6), 1.5(C2 H3 N)'
_chemical_formula_sum 'C279 H244.5 As8 F48 Fe4 N37.5 O24'
_chemical_formula_weight 6241.37
_space_group_crystal_system monoclinic
_space_group_IT_number 15
_space_group_name_Hall '-C 2yc'
_space_group_name_H-M_alt 'C 1 2/c 1'
_atom_sites_solution_hydrogens mixed
_cell_angle_alpha 90
_cell_angle_beta 90.231(3)
_cell_angle_gamma 90
_cell_formula_units_Z 8
_cell_length_a 53.942(2)
_cell_length_b 28.5390(7)
_cell_length_c 41.2325(15)
_cell_measurement_reflns_used 45360
_cell_measurement_temperature 100(2)
_cell_measurement_theta_max 19.3010
_cell_measurement_theta_min 1.4710
_cell_volume 63475(4)
_computing_cell_refinement
;
CrysAlisPro, Agilent Technologies,
Version 1.171.37.35 (release 13-08-2014 CrysAlis171 .NET)
(compiled Aug 13 2014,18:06:01)
;
_computing_data_collection
;
Diamond GDA
;
_computing_data_reduction
;
CrysAlisPro, Agilent Technologies,
Version 1.171.37.35 (release 13-08-2014 CrysAlis171 .NET)
(compiled Aug 13 2014,18:06:01)
;
_computing_structure_refinement 'SHELXL-2014/7 (Sheldrick, 2014)'
_computing_structure_solution 'SHELXT (Sheldrick, 2014)'
_diffrn_ambient_temperature 100(2)
_diffrn_detector_area_resol_mean 0
_diffrn_measured_fraction_theta_full 0.999
_diffrn_measured_fraction_theta_max 0.999
_diffrn_measurement_device_type 'Pilatus 2M detector on Crystal Logic diffractometer'
_diffrn_measurement_method '\w  scans'
_diffrn_radiation_monochromator 'silicon double crystal'
_diffrn_radiation_source 'Diamond beamline I19'
_diffrn_radiation_type synchrotron
_diffrn_radiation_wavelength 0.6889
_diffrn_reflns_av_R_equivalents 0.0962
_diffrn_reflns_av_unetI/netI 0.0445
_diffrn_reflns_Laue_measured_fraction_full 0.999
_diffrn_reflns_Laue_measured_fraction_max 0.999
_diffrn_reflns_limit_h_max 51
_diffrn_reflns_limit_h_min -51
_diffrn_reflns_limit_k_max 27
_diffrn_reflns_limit_k_min -27
_diffrn_reflns_limit_l_max 39
_diffrn_reflns_limit_l_min -39
_diffrn_reflns_number 391397
_diffrn_reflns_point_group_measured_fraction_full 0.999
_diffrn_reflns_point_group_measured_fraction_max 0.999
_diffrn_reflns_theta_full 19.150
_diffrn_reflns_theta_max 19.150
_diffrn_reflns_theta_min 1.464
_exptl_absorpt_coefficient_mu 1.007
_exptl_absorpt_correction_T_max 0.7444
_exptl_absorpt_correction_T_min 0.5277
_exptl_absorpt_correction_type multi-scan
_exptl_absorpt_process_details SADABS
_exptl_crystal_colour purple
_exptl_crystal_density_diffrn 1.306
_exptl_crystal_description block
_exptl_crystal_F_000 25384
_exptl_crystal_size_max 0.050
_exptl_crystal_size_mid 0.050
_exptl_crystal_size_min 0.030
_refine_ls_extinction_coef .
_refine_ls_extinction_method none
_refine_ls_goodness_of_fit_ref 1.114
_refine_ls_hydrogen_treatment constr
_refine_ls_matrix_type full
_refine_ls_number_parameters 3379
_refine_ls_number_reflns 28684
_refine_ls_number_restraints 6749
_refine_ls_restrained_S_all 1.097
_refine_ls_R_factor_all 0.1627
_refine_ls_R_factor_gt 0.1431
_refine_ls_shift/su_max 0.009
_refine_ls_shift/su_mean 0.000
_refine_ls_structure_factor_coef Fsqd
_refine_ls_weighting_details 'w=1/[\s^2^(Fo^2^)+(0.2000P)^2^+750.0000P] where P=(Fo^2^+2Fc^2^)/3'
_refine_ls_weighting_scheme calc
_refine_ls_wR_factor_gt 0.3720
_refine_ls_wR_factor_ref 0.3909
_reflns_Friedel_coverage 0.000
_reflns_Friedel_fraction_full .
_reflns_Friedel_fraction_max .
_reflns_number_gt 21942
_reflns_number_total 28684
_reflns_threshold_expression 'I > 2\s(I)'
_cod_data_source_file nchem.2839-s4.cif
_cod_data_source_block dr688_sq
_cod_original_sg_symbol_H-M 'C 2/c'
_cod_original_formula_sum 'C279 H244.50 As8 F48 Fe4 N37.50 O24'
_cod_database_code 1551485
_shelx_space_group_comment
;
The symmetry employed for this shelxl refinement is uniquely defined
by the following loop, which should always be used as a source of
symmetry information in preference to the above space-group names.
They are only intended as comments.
;
_shelx_estimated_absorpt_t_min 0.951
_shelx_estimated_absorpt_t_max 0.970

loop_
_space_group_symop_operation_xyz
'x, y, z'
'-x, y, -z+1/2'
'x+1/2, y+1/2, z'
'-x+1/2, y+1/2, -z+1/2'
'-x, -y, -z'
'x, -y, z-1/2'
'-x+1/2, -y+1/2, -z'
'x+1/2, -y+1/2, z-1/2'

loop_
_atom_site_label
_atom_site_type_symbol
_atom_site_fract_x
_atom_site_fract_y
_atom_site_fract_z
_atom_site_U_iso_or_equiv
_atom_site_adp_type
_atom_site_occupancy
_atom_site_site_symmetry_order
_atom_site_calc_flag
_atom_site_refinement_flags_posn
_atom_site_refinement_flags_adp
_atom_site_refinement_flags_occupancy
_atom_site_disorder_assembly
_atom_site_disorder_group
Fe1 Fe 0.35601(4) 0.30471(6) 0.44891(5) 0.0939(6) Uani 1 1 d . . . . .
Fe2 Fe 0.41325(4) 0.61854(6) 0.45535(4) 0.0851(6) Uani 1 1 d . . . . .
Fe3 Fe 0.33750(4) 0.48369(7) 0.64010(4) 0.0926(6) Uani 1 1 d . . . . .
Fe4 Fe 0.23989(4) 0.55245(6) 0.45364(4) 0.0791(5) Uani 1 1 d . . . . .
O1B O 0.15077(19) 0.7565(3) 0.5428(2) 0.116(3) Uani 1 1 d D U . . .
O2B O 0.1372(2) 0.6247(3) 0.6010(2) 0.131(3) Uani 1 1 d D U . . .
O3B O 0.5624(3) 0.5872(6) 0.3452(5) 0.245(8) Uani 1 1 d D U . . .
O4B O 0.4856(3) 0.5817(7) 0.3005(4) 0.244(7) Uani 1 1 d D U . . .
N1B N 0.14198(16) 0.6852(3) 0.5653(2) 0.105(3) Uani 1 1 d D U . . .
N2B N 0.22455(16) 0.6089(3) 0.4731(2) 0.080(2) Uani 1 1 d D U . . .
N3B N 0.26951(16) 0.5951(3) 0.45328(19) 0.075(2) Uani 1 1 d D U . . .
N4B N 0.37985(16) 0.6158(3) 0.43400(19) 0.081(2) Uani 1 1 d D U . . .
N5B N 0.42388(17) 0.6224(3) 0.4095(2) 0.091(3) Uani 1 1 d D U . . .
N6B N 0.5228(2) 0.5939(4) 0.3260(3) 0.207(6) Uani 1 1 d D U . . .
C1B C 0.1553(2) 0.7266(3) 0.5630(2) 0.106(3) Uani 1 1 d D U . . .
C2B C 0.1759(2) 0.7256(4) 0.5874(2) 0.112(3) Uani 1 1 d D U . . .
H2B H 0.1922 0.7242 0.5760 0.134 Uiso 1 1 calc R U . . .
C3B C 0.1717(2) 0.6797(4) 0.6066(2) 0.118(3) Uani 1 1 d D U . . .
H3B H 0.1861 0.6580 0.6036 0.142 Uiso 1 1 calc R U . . .
C4B C 0.1487(2) 0.6587(3) 0.5921(2) 0.116(4) Uani 1 1 d D U . . .
C5B C 0.1768(3) 0.7636(4) 0.6143(3) 0.129(4) Uani 1 1 d D U . . .
H5B H 0.1843 0.7942 0.6080 0.155 Uiso 1 1 calc R U . . .
C6B C 0.1513(3) 0.7658(5) 0.6288(3) 0.133(4) Uani 1 1 d D U . . .
H6B H 0.1399 0.7909 0.6267 0.160 Uiso 1 1 calc R U . . .
C7B C 0.1477(2) 0.7265(5) 0.6450(3) 0.139(4) Uani 1 1 d D U . . .
H7B H 0.1331 0.7183 0.6566 0.167 Uiso 1 1 calc R U . . .
C8B C 0.1707(3) 0.6970(4) 0.6420(3) 0.134(4) Uani 1 1 d D U . . .
H8B H 0.1731 0.6725 0.6591 0.161 Uiso 1 1 calc R U . . .
C9B C 0.1904(2) 0.7362(5) 0.6411(3) 0.133(4) Uani 1 1 d D U . . .
H9BA H 0.1917 0.7538 0.6617 0.159 Uiso 1 1 calc R U . . .
H9BB H 0.2070 0.7248 0.6343 0.159 Uiso 1 1 calc R U . . .
C10B C 0.1223(2) 0.6727(4) 0.5427(3) 0.112(4) Uani 1 1 d D U . . .
H10A H 0.1209 0.6975 0.5260 0.135 Uiso 1 1 calc R U . . .
H10B H 0.1064 0.6714 0.5546 0.135 Uiso 1 1 calc R U . . .
C11B C 0.1266(2) 0.6258(4) 0.5260(3) 0.109(4) Uani 1 1 d D U . . .
H11A H 0.1240 0.6003 0.5419 0.131 Uiso 1 1 calc R U . . .
H11B H 0.1142 0.6219 0.5085 0.131 Uiso 1 1 calc R U . . .
C12B C 0.15228(18) 0.6211(4) 0.5119(3) 0.101(3) Uani 1 1 d D U . . .
C13B C 0.17123(19) 0.6002(4) 0.5290(3) 0.109(4) Uani 1 1 d D U . . .
H13B H 0.1680 0.5885 0.5502 0.131 Uiso 1 1 calc R U . . .
C14B C 0.1948(2) 0.5956(4) 0.5163(2) 0.107(4) Uani 1 1 d D U . . .
H14B H 0.2075 0.5805 0.5286 0.129 Uiso 1 1 calc R U . . .
C15B C 0.20013(16) 0.6131(3) 0.4857(2) 0.083(3) Uani 1 1 d D U . . .
C16B C 0.18137(19) 0.6344(4) 0.4683(3) 0.108(4) Uani 1 1 d D U . . .
H16B H 0.1846 0.6470 0.4474 0.129 Uiso 1 1 calc R U . . .
C17B C 0.15777(19) 0.6377(5) 0.4813(3) 0.114(4) Uani 1 1 d D U . . .
H17B H 0.1450 0.6518 0.4687 0.136 Uiso 1 1 calc R U . . .
C18B C 0.23854(15) 0.6443(4) 0.4765(2) 0.079(3) Uani 1 1 d D U . . .
H18B H 0.2328 0.6731 0.4852 0.095 Uiso 1 1 calc R U . . .
C19B C 0.26395(15) 0.6376(3) 0.4661(2) 0.079(3) Uani 1 1 d D U . . .
C20B C 0.28190(17) 0.6718(3) 0.4693(2) 0.084(3) Uani 1 1 d D U . . .
H20B H 0.2780 0.7013 0.4786 0.101 Uiso 1 1 calc R U . . .
C21B C 0.30574(17) 0.6624(3) 0.4587(2) 0.085(3) Uani 1 1 d D U . . .
H21B H 0.3184 0.6851 0.4617 0.102 Uiso 1 1 calc R U . . .
C22B C 0.31121(16) 0.6203(3) 0.4439(2) 0.077(3) Uani 1 1 d D U . . .
C23B C 0.29265(17) 0.5870(3) 0.4425(2) 0.076(3) Uani 1 1 d D U . . .
H23B H 0.2964 0.5571 0.4336 0.092 Uiso 1 1 calc R U . . .
C24B C 0.35741(17) 0.6172(3) 0.4473(3) 0.079(3) Uani 1 1 d D U . . .
H24B H 0.3563 0.6229 0.4700 0.095 Uiso 1 1 calc R U . . .
C25B C 0.33596(17) 0.6110(3) 0.4304(2) 0.081(3) Uani 1 1 d D U . . .
C26B C 0.33814(18) 0.6026(4) 0.3970(2) 0.090(3) Uani 1 1 d D U . . .
H26B H 0.3238 0.5965 0.3843 0.108 Uiso 1 1 calc R U . . .
C27B C 0.36117(17) 0.6031(4) 0.3827(2) 0.094(3) Uani 1 1 d D U . . .
H27B H 0.3626 0.5986 0.3600 0.112 Uiso 1 1 calc R U . . .
C28B C 0.38212(15) 0.6103(3) 0.4015(2) 0.087(3) Uani 1 1 d D U . . .
C29B C 0.40693(17) 0.6148(4) 0.3886(3) 0.092(3) Uani 1 1 d D U . . .
H29B H 0.4103 0.6124 0.3661 0.111 Uiso 1 1 calc R U . . .
C30B C 0.44800(17) 0.6305(4) 0.3971(3) 0.102(3) Uani 1 1 d D U . . .
C31B C 0.4670(2) 0.5989(4) 0.4012(3) 0.123(4) Uani 1 1 d D U . . .
H31B H 0.4639 0.5698 0.4117 0.147 Uiso 1 1 calc R U . . .
C32B C 0.4907(2) 0.6091(5) 0.3899(3) 0.139(5) Uani 1 1 d D U . . .
H32B H 0.5037 0.5871 0.3931 0.166 Uiso 1 1 calc R U . . .
C33B C 0.4954(2) 0.6507(5) 0.3742(3) 0.160(6) Uani 1 1 d D U . . .
C34B C 0.4759(2) 0.6816(5) 0.3688(4) 0.159(6) Uani 1 1 d D U . . .
H34B H 0.4788 0.7098 0.3571 0.191 Uiso 1 1 calc R U . . .
C35B C 0.4524(2) 0.6716(4) 0.3802(4) 0.140(5) Uani 1 1 d D U . . .
H35B H 0.4392 0.6931 0.3764 0.168 Uiso 1 1 calc R U . . .
C36B C 0.5209(2) 0.6624(6) 0.3616(4) 0.186(6) Uani 1 1 d D U . . .
H36Y H 0.5337 0.6469 0.3752 0.223 Uiso 1 1 calc R U . . .
H36Z H 0.5236 0.6967 0.3626 0.223 Uiso 1 1 calc R U . . .
C37B C 0.5230(4) 0.6453(5) 0.3263(4) 0.201(6) Uani 1 1 d D U . . .
H37Y H 0.5089 0.6574 0.3133 0.241 Uiso 1 1 calc R U . . .
H37Z H 0.5386 0.6570 0.3166 0.241 Uiso 1 1 calc R U . . .
C38B C 0.5429(3) 0.5689(5) 0.3378(4) 0.216(7) Uani 1 1 d D U . . .
C39B C 0.5363(3) 0.5174(5) 0.3371(4) 0.211(5) Uani 1 1 d D U . . .
H39B H 0.5362 0.5036 0.3594 0.253 Uiso 1 1 calc R U . . .
C40B C 0.5105(3) 0.5153(5) 0.3210(4) 0.215(5) Uani 1 1 d D U . . .
H40B H 0.4980 0.5002 0.3354 0.258 Uiso 1 1 calc R U . . .
C41B C 0.5041(2) 0.5660(5) 0.3141(4) 0.226(7) Uani 1 1 d D U . . .
C42B C 0.5532(3) 0.4892(6) 0.3138(4) 0.217(6) Uani 1 1 d D U . . .
H42B H 0.5695 0.4783 0.3228 0.261 Uiso 1 1 calc R U . . .
C43B C 0.5541(3) 0.5172(7) 0.2830(5) 0.228(8) Uani 1 1 d D U . . .
H43B H 0.5680 0.5339 0.2750 0.274 Uiso 1 1 calc R U . . .
C44B C 0.5321(4) 0.5146(7) 0.2688(4) 0.231(8) Uani 1 1 d D U . . .
H44B H 0.5275 0.5287 0.2488 0.277 Uiso 1 1 calc R U . . .
C45B C 0.5155(3) 0.4852(6) 0.2901(5) 0.225(6) Uani 1 1 d D U . . .
H45B H 0.5007 0.4710 0.2793 0.270 Uiso 1 1 calc R U . . .
C46B C 0.5346(4) 0.4508(6) 0.3039(5) 0.226(6) Uani 1 1 d D U . . .
H46Y H 0.5413 0.4292 0.2873 0.271 Uiso 1 1 calc R U . . .
H46Z H 0.5283 0.4328 0.3226 0.271 Uiso 1 1 calc R U . . .
O1C O 0.2196(3) 0.4636(5) 0.7230(2) 0.182(5) Uani 1 1 d D U . . .
O2C O 0.2170(3) 0.5031(4) 0.8298(2) 0.174(5) Uani 1 1 d D U . . .
N1C N 0.2201(2) 0.4931(4) 0.7751(2) 0.155(4) Uani 1 1 d D U . . .
N2C N 0.3081(2) 0.4591(4) 0.6637(2) 0.097(3) Uani 1 1 d D U . . .
N3C N 0.33134(17) 0.4266(3) 0.6135(2) 0.089(3) Uani 1 1 d D U . . .
N4C N 0.36360(18) 0.3241(3) 0.4943(2) 0.094(3) Uani 1 1 d D U . . .
N5C N 0.3897(2) 0.2795(4) 0.4526(3) 0.099(3) Uani 1 1 d D U . . .
C1C C 0.2145(2) 0.4604(5) 0.7515(2) 0.171(5) Uani 1 1 d D U . . .
C2C C 0.1994(3) 0.4215(4) 0.7668(3) 0.180(4) Uani 1 1 d D U . . .
H2C H 0.2072 0.3899 0.7639 0.216 Uiso 1 1 calc R U . . .
C3C C 0.1972(3) 0.4357(5) 0.8026(3) 0.176(4) Uani 1 1 d D U . . .
H3C H 0.2036 0.4107 0.8174 0.212 Uiso 1 1 calc R U . . .
C4C C 0.2121(3) 0.4801(5) 0.8056(2) 0.165(5) Uani 1 1 d D U . . .
C5C C 0.1718(3) 0.4232(6) 0.7547(4) 0.194(5) Uani 1 1 d D U . . .
H5C H 0.1682 0.4064 0.7339 0.233 Uiso 1 1 calc R U . . .
C6C C 0.1640(4) 0.4740(6) 0.7559(4) 0.200(7) Uani 1 1 d D U . . .
H6C H 0.1612 0.4939 0.7378 0.240 Uiso 1 1 calc R U . . .
C7C C 0.1617(3) 0.4859(6) 0.7869(5) 0.199(6) Uani 1 1 d D U . . .
H7C H 0.1568 0.5157 0.7949 0.238 Uiso 1 1 calc R U . . .
C8C C 0.1685(3) 0.4436(6) 0.8071(4) 0.192(5) Uani 1 1 d D U . . .
H8C H 0.1623 0.4436 0.8299 0.230 Uiso 1 1 calc R U . . .
C9C C 0.1586(4) 0.4043(6) 0.7851(4) 0.201(5) Uani 1 1 d D U . . .
H9CA H 0.1403 0.4044 0.7830 0.242 Uiso 1 1 calc R U . . .
H9CB H 0.1645 0.3728 0.7916 0.242 Uiso 1 1 calc R U . . .
C10C C 0.2321(3) 0.5382(5) 0.7702(4) 0.155(5) Uani 1 1 d D U . . .
H10C H 0.2249 0.5610 0.7857 0.186 Uiso 1 1 calc R U . . .
H10D H 0.2282 0.5493 0.7481 0.186 Uiso 1 1 calc R U . . .
C11C C 0.2601(3) 0.5383(6) 0.7745(3) 0.163(5) Uani 1 1 d D U . . .
H11C H 0.2657 0.5709 0.7782 0.196 Uiso 1 1 calc R U . . .
H11D H 0.2644 0.5198 0.7940 0.196 Uiso 1 1 calc R U . . .
C12C C 0.2735(2) 0.5184(4) 0.7456(2) 0.132(5) Uani 1 1 d D U . . .
C13C C 0.2832(3) 0.4737(5) 0.7466(3) 0.148(6) Uani 1 1 d D U . . .
H13C H 0.2819 0.4560 0.7661 0.178 Uiso 1 1 calc R U . . .
C14C C 0.2946(3) 0.4538(4) 0.7199(3) 0.141(6) Uani 1 1 d D U . . .
H14C H 0.3010 0.4229 0.7211 0.170 Uiso 1 1 calc R U . . .
C15C C 0.2965(2) 0.4792(4) 0.6913(2) 0.105(4) Uani 1 1 d D U . . .
C16C C 0.2870(2) 0.5243(4) 0.6903(2) 0.110(4) Uani 1 1 d D U . . .
H16C H 0.2883 0.5421 0.6709 0.132 Uiso 1 1 calc R U . . .
C17C C 0.2758(2) 0.5437(4) 0.7172(2) 0.114(4) Uani 1 1 d D U . . .
H17C H 0.2695 0.5748 0.7162 0.136 Uiso 1 1 calc R U . . .
C18C C 0.2981(2) 0.4222(4) 0.6513(2) 0.102(4) Uani 1 1 d D U . . .
H18C H 0.2835 0.4084 0.6598 0.123 Uiso 1 1 calc R U . . .
C19C C 0.31084(19) 0.4035(3) 0.6231(2) 0.101(3) Uani 1 1 d D U . . .
C20C C 0.3029(2) 0.3644(4) 0.6062(3) 0.115(3) Uani 1 1 d D U . . .
H20C H 0.2882 0.3485 0.6125 0.138 Uiso 1 1 calc R U . . .
C21C C 0.3165(2) 0.3486(4) 0.5798(3) 0.111(2) Uani 1 1 d D U . . .
H21C H 0.3106 0.3231 0.5672 0.134 Uiso 1 1 calc R U . . .
C22C C 0.33840(19) 0.3696(4) 0.5721(2) 0.103(2) Uani 1 1 d D U . . .
C23C C 0.3447(2) 0.4100(4) 0.5887(2) 0.098(3) Uani 1 1 d D U . . .
H23C H 0.3591 0.4267 0.5822 0.117 Uiso 1 1 calc R U . . .
C24C C 0.3486(2) 0.3430(4) 0.5164(2) 0.101(3) Uani 1 1 d D U . . .
H24C H 0.3320 0.3494 0.5101 0.121 Uiso 1 1 calc R U . . .
C25C C 0.35550(19) 0.3536(4) 0.5473(2) 0.104(2) Uani 1 1 d D U . . .
C26C C 0.3800(2) 0.3431(4) 0.5559(3) 0.111(2) Uani 1 1 d D U . . .
H26C H 0.3859 0.3497 0.5771 0.133 Uiso 1 1 calc R U . . .
C27C C 0.3956(2) 0.3232(4) 0.5334(2) 0.113(2) Uani 1 1 d D U . . .
H27C H 0.4123 0.3163 0.5392 0.135 Uiso 1 1 calc R U . . .
C28C C 0.3872(2) 0.3134(4) 0.5025(2) 0.110(3) Uani 1 1 d D U . . .
C29C C 0.4018(2) 0.2884(4) 0.4786(3) 0.110(3) Uani 1 1 d D U . . .
H29C H 0.4186 0.2796 0.4820 0.132 Uiso 1 1 calc R U . . .
O3C O 0.4631(7) 0.2404(8) 0.2837(8) 0.479(12) Uiso 1 1 d D U . . .
O4C O 0.4783(7) 0.1018(11) 0.3365(5) 0.495(12) Uiso 1 1 d D U . . .
N6C N 0.4690(4) 0.1753(8) 0.3162(4) 0.435(7) Uiso 1 1 d D U . . .
C30C C 0.4028(3) 0.2533(6) 0.4291(4) 0.178(5) Uiso 1 1 d D U . . .
C31C C 0.4094(3) 0.2077(6) 0.4370(4) 0.193(5) Uiso 1 1 d D U . . .
H31C H 0.4053 0.1951 0.4576 0.232 Uiso 1 1 calc R U . . .
C32C C 0.4220(4) 0.1806(6) 0.4146(4) 0.216(5) Uiso 1 1 d D U . . .
H32C H 0.4264 0.1492 0.4197 0.259 Uiso 1 1 calc R U . . .
C33C C 0.4282(3) 0.1993(7) 0.3848(4) 0.244(5) Uiso 1 1 d D U . . .
C34C C 0.4218(4) 0.2447(7) 0.3768(4) 0.213(5) Uiso 1 1 d D U . . .
H34C H 0.4261 0.2572 0.3562 0.256 Uiso 1 1 calc R U . . .
C35C C 0.4089(3) 0.2719(6) 0.3993(4) 0.190(5) Uiso 1 1 d D U . . .
H35C H 0.4043 0.3031 0.3940 0.228 Uiso 1 1 calc R U . . .
C36C C 0.4430(5) 0.1688(8) 0.3620(6) 0.308(6) Uiso 1 1 d D U . . .
H36A H 0.4324 0.1587 0.3437 0.370 Uiso 1 1 calc R U . . .
H36B H 0.4488 0.1404 0.3737 0.370 Uiso 1 1 calc R U . . .
C37C C 0.4655(5) 0.1958(11) 0.3489(6) 0.373(7) Uiso 1 1 d D U . . .
H37A H 0.4620 0.2298 0.3476 0.447 Uiso 1 1 calc R U . . .
H37B H 0.4803 0.1908 0.3627 0.447 Uiso 1 1 calc R U . . .
C38C C 0.4661(4) 0.1981(8) 0.2871(5) 0.460(8) Uiso 1 1 d D U . . .
C39C C 0.4683(2) 0.1624(8) 0.2602(4) 0.476(8) Uiso 1 1 d D U . . .
H39C H 0.4811 0.1718 0.2440 0.571 Uiso 1 1 calc R U . . .
C40C C 0.4757(3) 0.1161(8) 0.2783(3) 0.477(8) Uiso 1 1 d D U . . .
H40C H 0.4934 0.1093 0.2730 0.572 Uiso 1 1 calc DR U . . .
C41C C 0.4744(4) 0.1280(8) 0.3135(3) 0.463(8) Uiso 1 1 d D U . . .
C42C C 0.4436(4) 0.1474(9) 0.2434(7) 0.488(9) Uiso 1 1 d D U . . .
H42C H 0.4364 0.1705 0.2277 0.585 Uiso 1 1 calc DR U . . .
C43C C 0.4255(3) 0.1240(10) 0.2658(8) 0.491(10) Uiso 1 1 d D U . . .
H43C H 0.4098 0.1367 0.2715 0.590 Uiso 1 1 calc DR U . . .
C44C C 0.4341(5) 0.0840(11) 0.2763(8) 0.491(10) Uiso 1 1 d D U . . .
H44C H 0.4260 0.0624 0.2902 0.589 Uiso 1 1 calc R U . . .
C45C C 0.4597(5) 0.0791(8) 0.2617(7) 0.487(9) Uiso 1 1 d D U . . .
H45C H 0.4667 0.0467 0.2611 0.585 Uiso 1 1 calc R U . . .
C46C C 0.4542(4) 0.1021(11) 0.2283(5) 0.490(9) Uiso 1 1 d D U . . .
H46A H 0.4693 0.1076 0.2154 0.588 Uiso 1 1 calc R U . . .
H46B H 0.4417 0.0845 0.2155 0.588 Uiso 1 1 calc R U . . .
O1D O 0.2553(2) 0.0426(4) 0.3661(2) 0.135(3) Uani 1 1 d D U . . .
O2D O 0.3367(2) 0.0233(4) 0.3391(4) 0.169(5) Uani 1 1 d D U . . .
O3D O 0.4956(4) 0.7352(6) 0.6134(5) 0.266(8) Uani 1 1 d D U . . .
O4D O 0.5501(3) 0.6563(5) 0.5499(4) 0.205(6) Uani 1 1 d D U . . .
N1D N 0.29737(18) 0.0415(3) 0.3571(2) 0.123(3) Uani 1 1 d D U . . .
N2D N 0.3494(2) 0.2897(3) 0.4030(2) 0.099(3) Uani 1 1 d D U . . .
N3D N 0.37016(18) 0.3624(3) 0.4285(2) 0.089(3) Uani 1 1 d D U . . .
N4D N 0.41782(16) 0.5488(3) 0.4533(2) 0.081(2) Uani 1 1 d D U . . .
N5D N 0.44639(18) 0.6144(3) 0.4751(3) 0.094(3) Uani 1 1 d D U . . .
N6D N 0.5221(3) 0.7022(5) 0.5763(3) 0.220(6) Uani 1 1 d D U . . .
C1D C 0.27360(19) 0.0237(3) 0.3557(3) 0.114(4) Uani 1 1 d D U . . .
C2D C 0.2745(2) -0.0228(3) 0.3382(3) 0.118(3) Uani 1 1 d D U . . .
H2D H 0.2637 -0.0225 0.3184 0.141 Uiso 1 1 calc R U . . .
C3D C 0.3018(2) -0.0295(3) 0.3293(3) 0.122(3) Uani 1 1 d D U . . .
H3D H 0.3039 -0.0330 0.3053 0.146 Uiso 1 1 calc R U . . .
C4D C 0.31466(19) 0.0141(3) 0.3417(3) 0.130(4) Uani 1 1 d D U . . .
C5D C 0.2687(2) -0.0662(4) 0.3600(3) 0.128(3) Uani 1 1 d D U . . .
H5D H 0.2508 -0.0743 0.3628 0.153 Uiso 1 1 calc R U . . .
C6D C 0.2839(3) -0.0603(5) 0.3907(3) 0.125(4) Uani 1 1 d D U . . .
H6D H 0.2776 -0.0540 0.4117 0.150 Uiso 1 1 calc R U . . .
C7D C 0.3074(3) -0.0654(5) 0.3833(3) 0.128(4) Uani 1 1 d D U . . .
H7D H 0.3210 -0.0635 0.3980 0.153 Uiso 1 1 calc R U . . .
C8D C 0.3091(2) -0.0750(4) 0.3474(3) 0.128(3) Uani 1 1 d D U . . .
H8D H 0.3246 -0.0907 0.3399 0.154 Uiso 1 1 calc R U . . .
C9D C 0.2849(3) -0.1028(4) 0.3426(3) 0.132(4) Uani 1 1 d D U . . .
H9DA H 0.2851 -0.1335 0.3538 0.158 Uiso 1 1 calc R U . . .
H9DB H 0.2804 -0.1068 0.3195 0.158 Uiso 1 1 calc R U . . .
C10D C 0.3036(3) 0.0862(4) 0.3727(3) 0.137(5) Uani 1 1 d D U . . .
H10E H 0.3193 0.0829 0.3849 0.164 Uiso 1 1 calc R U . . .
H10F H 0.2904 0.0948 0.3882 0.164 Uiso 1 1 calc R U . . .
C11D C 0.3063(3) 0.1247(4) 0.3473(3) 0.140(5) Uani 1 1 d D U . . .
H11E H 0.3170 0.1137 0.3294 0.168 Uiso 1 1 calc R U . . .
H11F H 0.2898 0.1327 0.3381 0.168 Uiso 1 1 calc R U . . .
C12D C 0.3177(3) 0.1674(4) 0.3631(3) 0.142(5) Uani 1 1 d D U . . .
C13D C 0.3430(3) 0.1710(4) 0.3678(4) 0.208(9) Uani 1 1 d D U . . .
H13D H 0.3534 0.1457 0.3617 0.249 Uiso 1 1 calc R U . . .
C14D C 0.3535(2) 0.2107(4) 0.3814(4) 0.200(8) Uani 1 1 d D U . . .
H14D H 0.3709 0.2124 0.3845 0.240 Uiso 1 1 calc R U . . .
C15D C 0.3385(2) 0.2481(3) 0.3904(3) 0.115(4) Uani 1 1 d D U . . .
C16D C 0.3134(2) 0.2441(4) 0.3863(4) 0.135(5) Uani 1 1 d D U . . .
H16D H 0.3029 0.2692 0.3927 0.162 Uiso 1 1 calc R U . . .
C17D C 0.3029(2) 0.2042(4) 0.3730(4) 0.151(6) Uani 1 1 d D U . . .
H17D H 0.2854 0.2021 0.3707 0.181 Uiso 1 1 calc R U . . .
C18D C 0.3534(2) 0.3227(3) 0.3828(3) 0.104(4) Uani 1 1 d D U . . .
H18D H 0.3491 0.3203 0.3605 0.124 Uiso 1 1 calc R U . . .
C19D C 0.36490(19) 0.3642(3) 0.3964(2) 0.100(3) Uani 1 1 d D U . . .
C20D C 0.3715(2) 0.4031(3) 0.3785(2) 0.113(4) Uani 1 1 d D U . . .
H20D H 0.3671 0.4052 0.3561 0.135 Uiso 1 1 calc R U . . .
C21D C 0.3844(2) 0.4391(4) 0.3934(2) 0.110(4) Uani 1 1 d D U . . .
H21D H 0.3883 0.4666 0.3816 0.132 Uiso 1 1 calc R U . . .
C22D C 0.39174(18) 0.4352(3) 0.4255(2) 0.089(3) Uani 1 1 d D U . . .
C23D C 0.3835(2) 0.3967(3) 0.4426(3) 0.087(3) Uani 1 1 d D U . . .
H23D H 0.3875 0.3943 0.4650 0.104 Uiso 1 1 calc R U . . .
C24D C 0.4027(2) 0.5169(3) 0.4406(3) 0.083(3) Uani 1 1 d D U . . .
H24D H 0.3879 0.5273 0.4302 0.100 Uiso 1 1 calc R U . . .
C25D C 0.40724(18) 0.4698(3) 0.4418(2) 0.084(3) Uani 1 1 d D U . . .
C26D C 0.42925(19) 0.4553(3) 0.4566(3) 0.097(3) Uani 1 1 d D U . . .
H26D H 0.4331 0.4229 0.4580 0.116 Uiso 1 1 calc R U . . .
C27D C 0.4455(2) 0.4881(3) 0.4693(3) 0.100(3) Uani 1 1 d D U . . .
H27D H 0.4605 0.4786 0.4792 0.120 Uiso 1 1 calc R U . . .
C28D C 0.43933(18) 0.5354(3) 0.4673(2) 0.090(3) Uani 1 1 d D U . . .
C29D C 0.4550(2) 0.5731(3) 0.4792(3) 0.089(3) Uani 1 1 d D U . . .
H29D H 0.4705 0.5674 0.4893 0.107 Uiso 1 1 calc R U . . .
C30D C 0.4604(2) 0.6517(4) 0.4892(3) 0.120(4) Uani 1 1 d D U . . .
C31D C 0.4558(3) 0.6648(5) 0.5212(3) 0.154(6) Uani 1 1 d D U . . .
H31D H 0.4432 0.6492 0.5332 0.184 Uiso 1 1 calc R U . . .
C32D C 0.4693(3) 0.7003(5) 0.5355(4) 0.174(7) Uani 1 1 d D U . . .
H32D H 0.4657 0.7091 0.5572 0.209 Uiso 1 1 calc R U . . .
C33D C 0.4880(3) 0.7234(5) 0.5191(4) 0.177(6) Uani 1 1 d D U . . .
C34D C 0.4925(3) 0.7106(5) 0.4873(4) 0.182(7) Uani 1 1 d D U . . .
H34D H 0.5052 0.7263 0.4754 0.219 Uiso 1 1 calc R U . . .
C35D C 0.4789(3) 0.6753(5) 0.4723(3) 0.168(7) Uani 1 1 d D U . . .
H35D H 0.4821 0.6672 0.4504 0.201 Uiso 1 1 calc R U . . .
C36D C 0.5028(3) 0.7604(5) 0.5369(5) 0.195(6) Uani 1 1 d D U . . .
H36V H 0.4917 0.7763 0.5524 0.234 Uiso 1 1 calc R U . . .
H36X H 0.5082 0.7842 0.5210 0.234 Uiso 1 1 calc R U . . .
C37D C 0.5256(3) 0.7435(6) 0.5555(5) 0.203(6) Uani 1 1 d D U . . .
H37V H 0.5388 0.7363 0.5396 0.243 Uiso 1 1 calc R U . . .
H37X H 0.5317 0.7696 0.5692 0.243 Uiso 1 1 calc R U . . .
C38D C 0.5068(3) 0.7007(5) 0.6031(4) 0.253(8) Uani 1 1 d D U . . .
C39D C 0.5058(3) 0.6510(6) 0.6152(4) 0.254(6) Uani 1 1 d D U . . .
H39D H 0.4891 0.6370 0.6112 0.305 Uiso 1 1 calc R U . . .
C40D C 0.5259(4) 0.6249(5) 0.5954(4) 0.239(6) Uani 1 1 d D U . . .
H40D H 0.5182 0.5978 0.5836 0.287 Uiso 1 1 calc R U . . .
C41D C 0.5348(3) 0.6606(5) 0.5714(4) 0.226(8) Uani 1 1 d D U . . .
C42D C 0.5142(4) 0.6421(8) 0.6510(4) 0.259(7) Uani 1 1 d D U . . .
H42D H 0.5013 0.6467 0.6680 0.311 Uiso 1 1 calc R U . . .
C43D C 0.5379(5) 0.6691(8) 0.6557(6) 0.263(9) Uani 1 1 d D U . . .
H43D H 0.5399 0.6966 0.6684 0.316 Uiso 1 1 calc R U . . .
C44D C 0.5553(4) 0.6478(9) 0.6391(6) 0.257(8) Uani 1 1 d D U . . .
H44D H 0.5722 0.6570 0.6380 0.308 Uiso 1 1 calc R U . . .
C45D C 0.5440(4) 0.6064(7) 0.6220(5) 0.252(7) Uani 1 1 d D U . . .
H45D H 0.5558 0.5813 0.6151 0.303 Uiso 1 1 calc R U . . .
C46D C 0.5250(5) 0.5923(7) 0.6482(6) 0.260(7) Uani 1 1 d D U . . .
H46V H 0.5128 0.5690 0.6404 0.312 Uiso 1 1 calc R U . . .
H46X H 0.5329 0.5813 0.6686 0.312 Uiso 1 1 calc R U . . .
O1E O 0.3885(3) 0.2494(7) 0.7302(4) 0.256(9) Uani 1 1 d D U . . .
O2E O 0.3926(3) 0.3232(5) 0.8282(3) 0.188(5) Uani 1 1 d D U . . .
N1E N 0.3849(2) 0.2894(4) 0.7784(3) 0.176(5) Uani 1 1 d D U . . .
N2E N 0.3630(2) 0.4474(4) 0.6634(2) 0.108(3) Uani 1 1 d D U . . .
N3E N 0.36644(17) 0.5017(3) 0.6137(2) 0.091(3) Uani 1 1 d D U . . .
N4E N 0.39985(17) 0.6167(3) 0.5001(2) 0.084(3) Uani 1 1 d D U . . .
N5E N 0.40985(19) 0.6865(3) 0.4628(2) 0.092(3) Uani 1 1 d D U . . .
C1E C 0.3979(3) 0.2674(5) 0.7539(3) 0.202(7) Uani 1 1 d D U . . .
C2E C 0.4252(2) 0.2705(6) 0.7617(4) 0.218(5) Uani 1 1 d D U . . .
H2E H 0.4330 0.2388 0.7639 0.262 Uiso 1 1 calc R U . . .
C3E C 0.4265(2) 0.2987(6) 0.7940(3) 0.213(5) Uani 1 1 d D U . . .
H3E H 0.4353 0.2806 0.8114 0.256 Uiso 1 1 calc R U . . .
C4E C 0.3998(2) 0.3071(5) 0.8027(3) 0.192(6) Uani 1 1 d D U . . .
C5E C 0.4399(3) 0.3022(7) 0.7381(4) 0.234(6) Uani 1 1 d D U . . .
H5E H 0.4460 0.2868 0.7179 0.280 Uiso 1 1 calc R U . . .
C6E C 0.4244(4) 0.3454(8) 0.7334(5) 0.227(7) Uani 1 1 d D U . . .
H6E H 0.4154 0.3536 0.7144 0.272 Uiso 1 1 calc R U . . .
C7E C 0.4254(4) 0.3699(6) 0.7607(6) 0.230(7) Uani 1 1 d D U . . .
H7E H 0.4176 0.3991 0.7646 0.276 Uiso 1 1 calc R U . . .
C8E C 0.4412(3) 0.3430(7) 0.7843(4) 0.229(6) Uani 1 1 d D U . . .
H8E H 0.4484 0.3616 0.8026 0.275 Uiso 1 1 calc R U . . .
C9E C 0.4600(3) 0.3203(8) 0.7614(5) 0.236(7) Uani 1 1 d D U . . .
H9EA H 0.4696 0.2948 0.7718 0.284 Uiso 1 1 calc R U . . .
H9EB H 0.4713 0.3433 0.7512 0.284 Uiso 1 1 calc R U . . .
C10E C 0.3578(3) 0.2898(6) 0.7791(4) 0.195(6) Uani 1 1 d D U . . .
H10G H 0.3521 0.2742 0.7992 0.234 Uiso 1 1 calc R U . . .
H10H H 0.3514 0.2715 0.7604 0.234 Uiso 1 1 calc R U . . .
C11E C 0.3472(4) 0.3386(6) 0.7777(4) 0.212(7) Uani 1 1 d D U . . .
H11G H 0.3544 0.3572 0.7957 0.255 Uiso 1 1 calc R U . . .
H11H H 0.3291 0.3367 0.7811 0.255 Uiso 1 1 calc R U . . .
C12E C 0.3520(3) 0.3640(5) 0.7461(3) 0.193(7) Uani 1 1 d D U . . .
C13E C 0.3606(4) 0.4094(6) 0.7483(3) 0.217(8) Uani 1 1 d D U . . .
H13E H 0.3642 0.4223 0.7690 0.260 Uiso 1 1 calc R U . . .
C14E C 0.3639(4) 0.4365(5) 0.7210(3) 0.193(7) Uani 1 1 d D U . . .
H14E H 0.3693 0.4680 0.7230 0.232 Uiso 1 1 calc R U . . .
C15E C 0.3593(2) 0.4177(5) 0.6906(2) 0.126(4) Uani 1 1 d D U . . .
C16E C 0.3516(4) 0.3716(5) 0.6881(3) 0.185(7) Uani 1 1 d D U . . .
H16E H 0.3490 0.3581 0.6674 0.222 Uiso 1 1 calc R U . . .
C17E C 0.3478(4) 0.3451(5) 0.7159(3) 0.194(7) Uani 1 1 d D U . . .
H17E H 0.3421 0.3137 0.7140 0.233 Uiso 1 1 calc R U . . .
C18E C 0.3846(2) 0.4465(4) 0.6501(3) 0.114(4) Uani 1 1 d D U . . .
H18E H 0.3978 0.4276 0.6579 0.137 Uiso 1 1 calc R U . . .
C19E C 0.38700(18) 0.4770(3) 0.6220(2) 0.104(4) Uani 1 1 d D U . . .
C20E C 0.4087(2) 0.4822(4) 0.6047(3) 0.120(4) Uani 1 1 d D U . . .
H20E H 0.4227 0.4632 0.6096 0.144 Uiso 1 1 calc R U . . .
C21E C 0.4099(2) 0.5154(4) 0.5802(3) 0.121(4) Uani 1 1 d D U . . .
H21E H 0.4245 0.5186 0.5676 0.145 Uiso 1 1 calc R U . . .
C22E C 0.38970(19) 0.5438(3) 0.5742(2) 0.096(3) Uani 1 1 d D U . . .
C23E C 0.36796(19) 0.5341(4) 0.5902(2) 0.089(3) Uani 1 1 d D U . . .
H23E H 0.3534 0.5510 0.5845 0.107 Uiso 1 1 calc R U . . .
C24E C 0.3977(2) 0.5798(4) 0.5200(2) 0.086(3) Uani 1 1 d D U . . .
H24E H 0.4025 0.5500 0.5120 0.104 Uiso 1 1 calc R U . . .
C25E C 0.38899(19) 0.5823(3) 0.5512(2) 0.093(3) Uani 1 1 d D U . . .
C26E C 0.3822(2) 0.6268(3) 0.5623(3) 0.113(4) Uani 1 1 d D U . . .
H26E H 0.3759 0.6306 0.5836 0.136 Uiso 1 1 calc R U . . .
C27E C 0.3848(2) 0.6652(4) 0.5422(2) 0.109(4) Uani 1 1 d D U . . .
H27E H 0.3803 0.6954 0.5497 0.131 Uiso 1 1 calc R U . . .
C28E C 0.39387(19) 0.6598(3) 0.5112(2) 0.093(3) Uani 1 1 d D U . . .
C29E C 0.3997(2) 0.6986(3) 0.4898(3) 0.098(4) Uani 1 1 d D U . . .
H29E H 0.3964 0.7303 0.4953 0.118 Uiso 1 1 calc R U . . .
O3E O 0.3985(7) 0.7919(12) 0.3177(11) 0.341(16) Uiso 0.521(9) 1 d D U P A 1
O4E O 0.4486(7) 0.9199(14) 0.3141(12) 0.369(17) Uiso 0.521(9) 1 d D U P A 1
N6E N 0.4274(5) 0.8506(10) 0.3198(5) 0.282(7) Uiso 0.521(9) 1 d D U P A 1
C30E C 0.4161(4) 0.7240(6) 0.4414(5) 0.122(4) Uiso 0.521(9) 1 d D U P A 1
C31E C 0.4343(5) 0.7560(9) 0.4508(5) 0.130(5) Uiso 0.521(9) 1 d D U P A 1
H31E H 0.4421 0.7530 0.4714 0.156 Uiso 0.521(9) 1 calc R U P A 1
C32E C 0.4408(5) 0.7922(9) 0.4302(6) 0.141(4) Uiso 0.521(9) 1 d D U P A 1
H32E H 0.4535 0.8134 0.4367 0.169 Uiso 0.521(9) 1 calc R U P A 1
C33E C 0.4293(5) 0.7982(8) 0.4004(5) 0.156(5) Uiso 0.521(9) 1 d D U P A 1
C34E C 0.4112(5) 0.7666(9) 0.3914(5) 0.139(5) Uiso 0.521(9) 1 d D U P A 1
H34E H 0.4030 0.7702 0.3711 0.167 Uiso 0.521(9) 1 calc R U P A 1
C35E C 0.4047(5) 0.7298(8) 0.4117(6) 0.127(4) Uiso 0.521(9) 1 d D U P A 1
H35E H 0.3922 0.7083 0.4050 0.152 Uiso 0.521(9) 1 calc R U P A 1
C36E C 0.4362(7) 0.8398(9) 0.3795(6) 0.196(5) Uiso 0.521(9) 1 d D U P A 1
H36N H 0.4220 0.8617 0.3792 0.235 Uiso 0.521(9) 1 calc R U P A 1
H36M H 0.4503 0.8562 0.3900 0.235 Uiso 0.521(9) 1 calc R U P A 1
C37E C 0.4434(6) 0.8296(13) 0.3449(6) 0.232(6) Uiso 0.521(9) 1 d D U P A 1
H37N H 0.4605 0.8408 0.3415 0.278 Uiso 0.521(9) 1 calc R U P A 1
H37M H 0.4434 0.7952 0.3417 0.278 Uiso 0.521(9) 1 calc R U P A 1
C38E C 0.4066(5) 0.8286(9) 0.3076(7) 0.305(9) Uiso 0.521(9) 1 d D U P A 1
C39E C 0.3963(7) 0.8574(10) 0.2800(7) 0.323(9) Uiso 0.521(9) 1 d D U P A 1
H39E H 0.3987 0.8411 0.2588 0.388 Uiso 0.521(9) 1 calc R U P A 1
C40E C 0.4114(6) 0.9035(12) 0.2814(8) 0.325(10) Uiso 0.521(9) 1 d D U P A 1
H40E H 0.4188 0.9107 0.2598 0.390 Uiso 0.521(9) 1 calc R U P A 1
C41E C 0.4313(5) 0.8944(10) 0.3064(7) 0.314(9) Uiso 0.521(9) 1 d D U P A 1
C42E C 0.3689(6) 0.8733(11) 0.2841(13) 0.332(10) Uiso 0.521(9) 1 d D U P A 1
H42E H 0.3558 0.8513 0.2761 0.399 Uiso 0.521(9) 1 calc R U P A 1
C43E C 0.3672(8) 0.888(2) 0.3192(12) 0.334(11) Uiso 0.521(9) 1 d D U P A 1
H43E H 0.3583 0.8726 0.3358 0.401 Uiso 0.521(9) 1 calc R U P A 1
C44E C 0.3802(10) 0.927(2) 0.3226(10) 0.334(11) Uiso 0.521(9) 1 d D U P A 1
H44E H 0.3825 0.9438 0.3422 0.401 Uiso 0.521(9) 1 calc R U P A 1
C45E C 0.3910(7) 0.9398(10) 0.2900(13) 0.333(10) Uiso 0.521(9) 1 d D U P A 1
H45E H 0.3956 0.9735 0.2871 0.400 Uiso 0.521(9) 1 calc R U P A 1
C46E C 0.3699(8) 0.9217(11) 0.2678(11) 0.337(11) Uiso 0.521(9) 1 d D U P A 1
H46N H 0.3544 0.9397 0.2702 0.404 Uiso 0.521(9) 1 calc R U P A 1
H46M H 0.3748 0.9201 0.2447 0.404 Uiso 0.521(9) 1 calc R U P A 1
O3K O 0.4002(9) 0.8895(14) 0.3332(12) 0.332(10) Uiso 0.479(9) 1 d D U P A 2
O4K O 0.4655(7) 0.9503(16) 0.3891(12) 0.343(17) Uiso 0.479(9) 1 d D U P A 2
N6K N 0.4325(6) 0.9118(9) 0.3662(8) 0.301(8) Uiso 0.479(9) 1 d D U P A 2
C30K C 0.4181(4) 0.7261(6) 0.4453(6) 0.123(4) Uiso 0.479(9) 1 d D U P A 2
C31K C 0.4364(4) 0.7553(8) 0.4580(6) 0.129(5) Uiso 0.479(9) 1 d D U P A 2
H31K H 0.4422 0.7508 0.4795 0.155 Uiso 0.479(9) 1 calc R U P A 2
C32K C 0.4461(5) 0.7910(9) 0.4391(7) 0.142(5) Uiso 0.479(9) 1 d D U P A 2
H32K H 0.4589 0.8104 0.4476 0.170 Uiso 0.479(9) 1 calc R U P A 2
C33K C 0.4373(5) 0.7986(8) 0.4079(6) 0.156(5) Uiso 0.479(9) 1 d D U P A 2
C34K C 0.4184(5) 0.7706(9) 0.3961(5) 0.139(4) Uiso 0.479(9) 1 d D U P A 2
H34K H 0.4120 0.7762 0.3750 0.167 Uiso 0.479(9) 1 calc R U P A 2
C35K C 0.4088(4) 0.7344(7) 0.4147(6) 0.127(5) Uiso 0.479(9) 1 d D U P A 2
H35K H 0.3958 0.7153 0.4062 0.152 Uiso 0.479(9) 1 calc R U P A 2
C36K C 0.4487(6) 0.8362(10) 0.3865(9) 0.195(6) Uiso 0.479(9) 1 d D U P A 2
H36C H 0.4606 0.8218 0.3714 0.234 Uiso 0.479(9) 1 calc R U P A 2
H36D H 0.4577 0.8592 0.4001 0.234 Uiso 0.479(9) 1 calc R U P A 2
C37K C 0.4282(7) 0.8611(11) 0.3674(10) 0.243(6) Uiso 0.479(9) 1 d D U P A 2
H37C H 0.4276 0.8485 0.3450 0.292 Uiso 0.479(9) 1 calc R U P A 2
H37D H 0.4120 0.8548 0.3777 0.292 Uiso 0.479(9) 1 calc R U P A 2
C38K C 0.4131(7) 0.9205(11) 0.3450(8) 0.324(10) Uiso 0.479(9) 1 d D U P A 2
C39K C 0.4120(8) 0.9725(11) 0.3386(8) 0.339(11) Uiso 0.479(9) 1 d D U P A 2
H39K H 0.4159 0.9794 0.3154 0.407 Uiso 0.479(9) 1 calc R U P A 2
C40K C 0.4321(7) 0.9935(9) 0.3613(12) 0.339(11) Uiso 0.479(9) 1 d D U P A 2
H40K H 0.4437 1.0138 0.3487 0.406 Uiso 0.479(9) 1 calc R U P A 2
C41K C 0.4458(6) 0.9515(11) 0.3745(9) 0.325(10) Uiso 0.479(9) 1 d D U P A 2
C42K C 0.3882(8) 0.9988(15) 0.3494(14) 0.348(12) Uiso 0.479(9) 1 d D U P A 2
H42K H 0.3746 1.0002 0.3330 0.418 Uiso 0.479(9) 1 calc R U P A 2
C43K C 0.3809(9) 0.9802(18) 0.3824(18) 0.350(13) Uiso 0.479(9) 1 d D U P A 2
H43K H 0.3666 0.9620 0.3873 0.420 Uiso 0.479(9) 1 calc R U P A 2
C44K C 0.3981(12) 0.994(2) 0.4030(11) 0.351(13) Uiso 0.479(9) 1 d D U P A 2
H44K H 0.3987 0.9870 0.4255 0.421 Uiso 0.479(9) 1 calc R U P A 2
C45K C 0.4166(9) 1.0236(14) 0.3847(13) 0.347(12) Uiso 0.479(9) 1 d D U P A 2
H45K H 0.4263 1.0460 0.3984 0.416 Uiso 0.479(9) 1 calc R U P A 2
C46K C 0.3989(10) 1.0466(12) 0.3600(14) 0.349(13) Uiso 0.479(9) 1 d D U P A 2
H46C H 0.4077 1.0631 0.3423 0.418 Uiso 0.479(9) 1 calc R U P A 2
H46D H 0.3865 1.0674 0.3701 0.418 Uiso 0.479(9) 1 calc R U P A 2
O1F O 0.1987(4) 0.6835(4) 0.2923(4) 0.216(7) Uani 1 1 d D U . . .
O2F O 0.1762(4) 0.8210(5) 0.3395(4) 0.286(9) Uani 1 1 d D U . . .
N1F N 0.1825(3) 0.7479(4) 0.3183(3) 0.204(6) Uani 1 1 d D U . . .
N2F N 0.23317(18) 0.5712(3) 0.4081(2) 0.083(3) Uani 1 1 d D U . . .
N3F N 0.25834(17) 0.5013(3) 0.43116(18) 0.079(2) Uani 1 1 d D U . . .
N4F N 0.32179(18) 0.3308(3) 0.4496(2) 0.089(3) Uani 1 1 d D U . . .
N5F N 0.3384(2) 0.2502(3) 0.4676(3) 0.101(3) Uani 1 1 d D U . . .
C1F C 0.1979(3) 0.7256(4) 0.2964(4) 0.226(7) Uani 1 1 d D U . . .
C2F C 0.2131(3) 0.7624(5) 0.2791(4) 0.236(6) Uani 1 1 d D U . . .
H2F H 0.2098 0.7618 0.2552 0.283 Uiso 1 1 calc R U . . .
C3F C 0.2049(3) 0.8095(5) 0.2942(4) 0.240(6) Uani 1 1 d D U . . .
H3F H 0.1978 0.8314 0.2776 0.288 Uiso 1 1 calc R U . . .
C4F C 0.1861(3) 0.7957(4) 0.3197(4) 0.239(7) Uani 1 1 d D U . . .
C5F C 0.2414(3) 0.7600(6) 0.2864(4) 0.239(6) Uani 1 1 d D U . . .
H5F H 0.2514 0.7379 0.2729 0.287 Uiso 1 1 calc R U . . .
C6F C 0.2431(4) 0.7540(6) 0.3227(5) 0.241(8) Uani 1 1 d D U . . .
H6F H 0.2482 0.7265 0.3339 0.289 Uiso 1 1 calc R U . . .
C7F C 0.2360(4) 0.7944(7) 0.3361(4) 0.241(8) Uani 1 1 d D U . . .
H7F H 0.2353 0.8006 0.3587 0.289 Uiso 1 1 calc R U . . .
C8F C 0.2295(4) 0.8286(5) 0.3095(5) 0.246(6) Uani 1 1 d D U . . .
H8F H 0.2298 0.8626 0.3154 0.295 Uiso 1 1 calc R U . . .
C9F C 0.2481(4) 0.8126(6) 0.2840(5) 0.246(7) Uani 1 1 d D U . . .
H9FA H 0.2655 0.8192 0.2903 0.295 Uiso 1 1 calc R U . . .
H9FB H 0.2446 0.8259 0.2622 0.295 Uiso 1 1 calc R U . . .
C10F C 0.1634(3) 0.7243(6) 0.3371(3) 0.179(5) Uani 1 1 d D U . . .
H10I H 0.1614 0.6920 0.3287 0.215 Uiso 1 1 calc R U . . .
H10J H 0.1475 0.7409 0.3338 0.215 Uiso 1 1 calc R U . . .
C11F C 0.1690(3) 0.7220(5) 0.3730(3) 0.160(5) Uani 1 1 d D U . . .
H11I H 0.1534 0.7173 0.3851 0.191 Uiso 1 1 calc R U . . .
H11J H 0.1765 0.7520 0.3801 0.191 Uiso 1 1 calc R U . . .
C12F C 0.1868(2) 0.6822(4) 0.3802(3) 0.125(4) Uani 1 1 d D U . . .
C13F C 0.1786(2) 0.6365(4) 0.3783(3) 0.133(5) Uani 1 1 d D U . . .
H13F H 0.1622 0.6300 0.3710 0.160 Uiso 1 1 calc R U . . .
C14F C 0.1942(2) 0.5998(4) 0.3871(3) 0.119(4) Uani 1 1 d D U . . .
H14F H 0.1884 0.5684 0.3859 0.143 Uiso 1 1 calc R U . . .
C15F C 0.2182(2) 0.6091(3) 0.3974(2) 0.096(3) Uani 1 1 d D U . . .
C16F C 0.2266(2) 0.6548(4) 0.3986(3) 0.107(4) Uani 1 1 d D U . . .
H16F H 0.2431 0.6613 0.4055 0.129 Uiso 1 1 calc R U . . .
C17F C 0.2108(2) 0.6910(4) 0.3898(3) 0.125(4) Uani 1 1 d D U . . .
H17F H 0.2166 0.7224 0.3905 0.150 Uiso 1 1 calc R U . . .
C18F C 0.2449(2) 0.5478(3) 0.3867(3) 0.099(4) Uani 1 1 d D U . . .
H18F H 0.2441 0.5554 0.3643 0.118 Uiso 1 1 calc R U . . .
C19F C 0.25946(19) 0.5086(3) 0.3988(2) 0.090(3) Uani 1 1 d D U . . .
C20F C 0.2728(2) 0.4786(4) 0.3792(2) 0.110(4) Uani 1 1 d D U . . .
H20F H 0.2744 0.4847 0.3566 0.132 Uiso 1 1 calc R U . . .
C21F C 0.2839(2) 0.4396(4) 0.3929(2) 0.109(4) Uani 1 1 d D U . . .
H21F H 0.2940 0.4197 0.3800 0.131 Uiso 1 1 calc R U . . .
C22F C 0.2803(2) 0.4296(3) 0.4254(2) 0.091(3) Uani 1 1 d D U . . .
C23F C 0.2683(2) 0.4623(3) 0.4441(3) 0.085(3) Uani 1 1 d D U . . .
H23F H 0.2671 0.4573 0.4668 0.102 Uiso 1 1 calc R U . . .
C24F C 0.31344(19) 0.3720(3) 0.4385(2) 0.088(3) Uani 1 1 d D U . . .
H24F H 0.3251 0.3927 0.4288 0.105 Uiso 1 1 calc R U . . .
C25F C 0.28945(19) 0.3863(3) 0.4402(2) 0.092(3) Uani 1 1 d D U . . .
C26F C 0.2726(2) 0.3550(4) 0.4539(3) 0.122(5) Uani 1 1 d D U . . .
H26F H 0.2556 0.3635 0.4559 0.147 Uiso 1 1 calc R U . . .
C27F C 0.28056(19) 0.3116(4) 0.4644(3) 0.124(5) Uani 1 1 d D U . . .
H27F H 0.2691 0.2898 0.4731 0.149 Uiso 1 1 calc R U . . .
C28F C 0.30531(18) 0.3003(3) 0.4621(3) 0.103(4) Uani 1 1 d D U . . .
C29F C 0.3150(2) 0.2552(3) 0.4722(3) 0.107(4) Uani 1 1 d D U . . .
H29F H 0.3049 0.2314 0.4814 0.129 Uiso 1 1 calc R U . . .
O3F O 0.3984(8) -0.0191(15) 0.4635(12) 0.312(13) Uiso 0.451(10) 1 d D U P B 1
O4F O 0.4550(8) 0.0542(13) 0.5263(12) 0.305(11) Uiso 0.451(10) 1 d D U P B 1
N6F N 0.4210(5) 0.0260(9) 0.4988(8) 0.272(7) Uiso 0.451(10) 1 d D U P B 1
C30F C 0.3501(5) 0.2079(7) 0.4774(7) 0.167(5) Uiso 0.451(10) 1 d D U P B 1
C31F C 0.3625(8) 0.2059(9) 0.5070(8) 0.173(5) Uiso 0.451(10) 1 d D U P B 1
H31F H 0.3629 0.2327 0.5206 0.208 Uiso 0.451(10) 1 calc R U P B 1
C32F C 0.3744(8) 0.1651(11) 0.5167(8) 0.185(5) Uiso 0.451(10) 1 d D U P B 1
H32F H 0.3830 0.1643 0.5368 0.222 Uiso 0.451(10) 1 calc R U P B 1
C33F C 0.3738(5) 0.1256(8) 0.4972(8) 0.196(5) Uiso 0.451(10) 1 d D U P B 1
C34F C 0.3613(7) 0.1277(8) 0.4679(8) 0.187(6) Uiso 0.451(10) 1 d D U P B 1
H34F H 0.3607 0.1006 0.4545 0.225 Uiso 0.451(10) 1 calc R U P B 1
C35F C 0.3495(6) 0.1685(9) 0.4577(7) 0.176(6) Uiso 0.451(10) 1 d D U P B 1
H35F H 0.3412 0.1694 0.4374 0.212 Uiso 0.451(10) 1 calc R U P B 1
C36F C 0.3862(7) 0.0807(11) 0.5081(11) 0.224(6) Uiso 0.451(10) 1 d D U P B 1
H36U H 0.3746 0.0542 0.5050 0.269 Uiso 0.451(10) 1 calc R U P B 1
H36W H 0.3902 0.0829 0.5315 0.269 Uiso 0.451(10) 1 calc R U P B 1
C37F C 0.4100(7) 0.0712(11) 0.4890(11) 0.254(7) Uiso 0.451(10) 1 d D U P B 1
H37U H 0.4062 0.0707 0.4655 0.305 Uiso 0.451(10) 1 calc R U P B 1
H37W H 0.4220 0.0968 0.4931 0.305 Uiso 0.451(10) 1 calc R U P B 1
C38F C 0.4124(5) -0.0161(10) 0.4867(9) 0.284(8) Uiso 0.451(10) 1 d D U P B 1
C39F C 0.4253(6) -0.0553(9) 0.5046(11) 0.288(7) Uiso 0.451(10) 1 d D U P B 1
H39F H 0.4139 -0.0719 0.5198 0.346 Uiso 0.451(10) 1 calc R U P B 1
C40F C 0.4467(7) -0.0303(11) 0.5229(9) 0.291(7) Uiso 0.451(10) 1 d D U P B 1
H40F H 0.4466 -0.0383 0.5466 0.349 Uiso 0.451(10) 1 calc R U P B 1
C41F C 0.4421(6) 0.0213(10) 0.5175(8) 0.284(7) Uiso 0.451(10) 1 d D U P B 1
C42F C 0.4391(8) -0.0901(12) 0.4817(13) 0.292(8) Uiso 0.451(10) 1 d D U P B 1
H42F H 0.4291 -0.1171 0.4735 0.351 Uiso 0.451(10) 1 calc R U P B 1
C43F C 0.4510(11) -0.059(2) 0.4562(10) 0.295(9) Uiso 0.451(10) 1 d D U P B 1
H43F H 0.4464 -0.0571 0.4341 0.354 Uiso 0.451(10) 1 calc R U P B 1
C44F C 0.4691(10) -0.0361(17) 0.4706(14) 0.295(8) Uiso 0.451(10) 1 d D U P B 1
H44F H 0.4797 -0.0138 0.4606 0.353 Uiso 0.451(10) 1 calc R U P B 1
C45F C 0.4701(6) -0.0509(14) 0.5058(13) 0.293(7) Uiso 0.451(10) 1 d D U P B 1
H45F H 0.4862 -0.0456 0.5172 0.351 Uiso 0.451(10) 1 calc R U P B 1
C46F C 0.4621(9) -0.1024(12) 0.5020(13) 0.293(8) Uiso 0.451(10) 1 d D U P B 1
H46U H 0.4743 -0.1214 0.4899 0.351 Uiso 0.451(10) 1 calc R U P B 1
H46W H 0.4580 -0.1175 0.5229 0.351 Uiso 0.451(10) 1 calc R U P B 1
O3J O 0.3843(6) -0.0270(12) 0.4991(10) 0.295(11) Uiso 0.549(10) 1 d D U P B 2
O4J O 0.4361(7) 0.0627(11) 0.5605(10) 0.319(12) Uiso 0.549(10) 1 d D U P B 2
N6J N 0.4091(4) 0.0262(8) 0.5254(7) 0.273(6) Uiso 0.549(10) 1 d D U P B 2
C30J C 0.3472(4) 0.2055(6) 0.4778(6) 0.166(5) Uiso 0.549(10) 1 d D U P B 2
C31J C 0.3639(7) 0.2019(7) 0.5033(8) 0.173(5) Uiso 0.549(10) 1 d D U P B 2
H31J H 0.3705 0.2294 0.5130 0.207 Uiso 0.549(10) 1 calc R U P B 2
C32J C 0.3710(6) 0.1581(9) 0.5147(8) 0.185(5) Uiso 0.549(10) 1 d D U P B 2
H32J H 0.3826 0.1559 0.5321 0.222 Uiso 0.549(10) 1 calc R U P B 2
C33J C 0.3614(5) 0.1177(7) 0.5009(7) 0.196(5) Uiso 0.549(10) 1 d D U P B 2
C34J C 0.3449(5) 0.1214(7) 0.4755(7) 0.186(6) Uiso 0.549(10) 1 d D U P B 2
H34J H 0.3383 0.0938 0.4659 0.223 Uiso 0.549(10) 1 calc R U P B 2
C35J C 0.3377(5) 0.1650(8) 0.4636(6) 0.175(6) Uiso 0.549(10) 1 d D U P B 2
H35J H 0.3264 0.1671 0.4460 0.210 Uiso 0.549(10) 1 calc R U P B 2
C36J C 0.3695(5) 0.0702(9) 0.5142(10) 0.218(6) Uiso 0.549(10) 1 d D U P B 2
H36E H 0.3621 0.0446 0.5011 0.262 Uiso 0.549(10) 1 calc R U P B 2
H36F H 0.3641 0.0666 0.5369 0.262 Uiso 0.549(10) 1 calc R U P B 2
C37J C 0.3977(5) 0.0688(10) 0.5121(10) 0.249(6) Uiso 0.549(10) 1 d D U P B 2
H37E H 0.4025 0.0718 0.4890 0.298 Uiso 0.549(10) 1 calc R U P B 2
H37F H 0.4045 0.0962 0.5238 0.298 Uiso 0.549(10) 1 calc R U P B 2
C38J C 0.4018(4) -0.0185(9) 0.5167(8) 0.282(7) Uiso 0.549(10) 1 d D U P B 2
C39J C 0.4187(5) -0.0531(8) 0.5335(9) 0.289(7) Uiso 0.549(10) 1 d D U P B 2
H39J H 0.4092 -0.0765 0.5464 0.347 Uiso 0.549(10) 1 calc R U P B 2
C40J C 0.4356(6) -0.0227(11) 0.5554(7) 0.290(8) Uiso 0.549(10) 1 d D U P B 2
H40J H 0.4339 -0.0309 0.5789 0.348 Uiso 0.549(10) 1 calc R U P B 2
C41J C 0.4276(5) 0.0271(9) 0.5485(7) 0.286(7) Uiso 0.549(10) 1 d D U P B 2
C42J C 0.4374(6) -0.0774(12) 0.5102(11) 0.292(7) Uiso 0.549(10) 1 d D U P B 2
H42J H 0.4312 -0.1055 0.4982 0.350 Uiso 0.549(10) 1 calc R U P B 2
C43J C 0.4478(9) -0.0381(19) 0.4898(9) 0.293(7) Uiso 0.549(10) 1 d D U P B 2
H43J H 0.4445 -0.0329 0.4675 0.352 Uiso 0.549(10) 1 calc R U P B 2
C44J C 0.4623(8) -0.0121(14) 0.5087(13) 0.293(7) Uiso 0.549(10) 1 d D U P B 2
H44J H 0.4712 0.0150 0.5023 0.351 Uiso 0.549(10) 1 calc R U P B 2
C45J C 0.4622(5) -0.0334(13) 0.5423(11) 0.292(8) Uiso 0.549(10) 1 d D U P B 2
H45J H 0.4764 -0.0251 0.5568 0.351 Uiso 0.549(10) 1 calc R U P B 2
C46J C 0.4592(7) -0.0854(12) 0.5337(11) 0.293(8) Uiso 0.549(10) 1 d D U P B 2
H46E H 0.4546 -0.1050 0.5526 0.352 Uiso 0.549(10) 1 calc R U P B 2
H46F H 0.4740 -0.0986 0.5228 0.352 Uiso 0.549(10) 1 calc R U P B 2
N2G N 0.34175(19) 0.5443(4) 0.6632(2) 0.094(3) Uani 1 1 d D U . . .
N3G N 0.31475(18) 0.5230(3) 0.6137(2) 0.087(3) Uani 1 1 d D U . . .
N4G N 0.24678(16) 0.5284(3) 0.4981(2) 0.079(2) Uani 1 1 d D U . . .
N5G N 0.21093(17) 0.5110(3) 0.4584(2) 0.088(3) Uani 1 1 d D U . . .
O1G O 0.3923(6) 0.6735(10) 0.8219(5) 0.168(7) Uiso 0.539(8) 1 d D U P C 1
O2G O 0.4292(5) 0.6628(9) 0.7230(6) 0.225(11) Uiso 0.539(8) 1 d D U P C 1
N1G N 0.4098(3) 0.6575(6) 0.7723(5) 0.167(4) Uiso 0.539(8) 1 d D U P C 1
C1G C 0.3974(4) 0.6853(7) 0.7942(4) 0.175(5) Uiso 0.539(8) 1 d D U P C 1
C2G C 0.3926(4) 0.7323(7) 0.7787(5) 0.190(5) Uiso 0.539(8) 1 d D U P C 1
H2G H 0.3998 0.7582 0.7920 0.227 Uiso 0.539(8) 1 calc R U P C 1
C3G C 0.4055(4) 0.7290(7) 0.7450(6) 0.190(5) Uiso 0.539(8) 1 d D U P C 1
H3G H 0.4189 0.7531 0.7430 0.227 Uiso 0.539(8) 1 calc R U P C 1
C4G C 0.4162(4) 0.6803(7) 0.7440(5) 0.181(5) Uiso 0.539(8) 1 d D U P C 1
C5G C 0.3653(4) 0.7428(10) 0.7695(6) 0.194(5) Uiso 0.539(8) 1 d D U P C 1
H5G H 0.3547 0.7554 0.7872 0.233 Uiso 0.539(8) 1 calc R U P C 1
C6G C 0.3554(5) 0.7003(10) 0.7518(9) 0.194(6) Uiso 0.539(8) 1 d D U P C 1
H6G H 0.3435 0.6787 0.7599 0.232 Uiso 0.539(8) 1 calc R U P C 1
C7G C 0.3660(6) 0.6986(10) 0.7232(8) 0.193(6) Uiso 0.539(8) 1 d D U P C 1
H7G H 0.3630 0.6758 0.7068 0.231 Uiso 0.539(8) 1 calc R U P C 1
C8G C 0.3840(5) 0.7390(10) 0.7210(5) 0.193(6) Uiso 0.539(8) 1 d D U P C 1
H8G H 0.3889 0.7485 0.6986 0.232 Uiso 0.539(8) 1 calc R U P C 1
C9G C 0.3696(6) 0.7758(8) 0.7405(7) 0.196(6) Uiso 0.539(8) 1 d D U P C 1
H9GA H 0.3540 0.7857 0.7298 0.235 Uiso 0.539(8) 1 calc R U P C 1
H9GB H 0.3798 0.8035 0.7462 0.235 Uiso 0.539(8) 1 calc DR U P C 1
C10G C 0.4168(4) 0.6087(6) 0.7790(7) 0.158(5) Uiso 0.539(8) 1 d D U P C 1
H10Y H 0.4265 0.6072 0.7994 0.190 Uiso 0.539(8) 1 calc R U P C 1
H10Z H 0.4274 0.5968 0.7612 0.190 Uiso 0.539(8) 1 calc R U P C 1
C11G C 0.3937(4) 0.5776(8) 0.7820(4) 0.140(5) Uiso 0.539(8) 1 d D U P C 1
H11Y H 0.3987 0.5467 0.7908 0.169 Uiso 0.539(8) 1 calc R U P C 1
H11Z H 0.3822 0.5921 0.7977 0.169 Uiso 0.539(8) 1 calc R U P C 1
C12G C 0.3803(3) 0.5705(7) 0.7501(4) 0.127(4) Uiso 0.539(8) 1 d D U P C 1
C13G C 0.3551(3) 0.5788(9) 0.7478(4) 0.123(4) Uiso 0.539(8) 1 d D U P C 1
H13G H 0.3465 0.5907 0.7661 0.148 Uiso 0.539(8) 1 calc R U P C 1
C14G C 0.3422(3) 0.5700(8) 0.7195(4) 0.115(4) Uiso 0.539(8) 1 d D U P C 1
H14G H 0.3249 0.5754 0.7184 0.138 Uiso 0.539(8) 1 calc R U P C 1
C15G C 0.3549(3) 0.5531(7) 0.6925(3) 0.112(4) Uiso 0.539(8) 1 d D U P C 1
C16G C 0.3800(3) 0.5456(8) 0.6945(4) 0.115(4) Uiso 0.539(8) 1 d D U P C 1
H16G H 0.3887 0.5343 0.6761 0.138 Uiso 0.539(8) 1 calc R U P C 1
C17G C 0.3929(3) 0.5545(8) 0.7231(4) 0.122(4) Uiso 0.539(8) 1 d D U P C 1
H17G H 0.4103 0.5495 0.7241 0.146 Uiso 0.539(8) 1 calc R U P C 1
O1H O 0.3879(6) 0.6816(12) 0.8283(5) 0.168(8) Uiso 0.461(8) 1 d D U P C 2
O2H O 0.3810(6) 0.6943(11) 0.7185(5) 0.197(8) Uiso 0.461(8) 1 d D U P C 2
N1H N 0.3884(4) 0.6809(7) 0.7725(5) 0.178(4) Uiso 0.461(8) 1 d D U P C 2
C1H C 0.3795(4) 0.6946(7) 0.8024(5) 0.182(5) Uiso 0.461(8) 1 d D U P C 2
C2H C 0.3589(4) 0.7296(8) 0.7972(6) 0.192(5) Uiso 0.461(8) 1 d D U P C 2
H2H H 0.3435 0.7213 0.8093 0.231 Uiso 0.461(8) 1 calc R U P C 2
C3H C 0.3548(4) 0.7305(8) 0.7600(6) 0.195(5) Uiso 0.461(8) 1 d D U P C 2
H3H H 0.3381 0.7185 0.7535 0.234 Uiso 0.461(8) 1 calc R U P C 2
C4H C 0.3756(4) 0.7005(8) 0.7468(5) 0.191(5) Uiso 0.461(8) 1 d D U P C 2
C5H C 0.3678(6) 0.7807(8) 0.8042(5) 0.198(6) Uiso 0.461(8) 1 d D U P C 2
H5H H 0.3683 0.7902 0.8276 0.237 Uiso 0.461(8) 1 calc R U P C 2
C6H C 0.3915(5) 0.7867(10) 0.7859(7) 0.198(6) Uiso 0.461(8) 1 d D U P C 2
H6H H 0.4077 0.7878 0.7951 0.238 Uiso 0.461(8) 1 calc R U P C 2
C8H C 0.3582(5) 0.7839(8) 0.7516(6) 0.197(6) Uiso 0.461(8) 1 d D U P C 2
H8H H 0.3505 0.7950 0.7309 0.237 Uiso 0.461(8) 1 calc R U P C 2
C7H C 0.3860(5) 0.7900(10) 0.7546(7) 0.196(6) Uiso 0.461(8) 1 d D U P C 2
H7H H 0.3973 0.7952 0.7374 0.236 Uiso 0.461(8) 1 calc R U P C 2
C9H C 0.3496(6) 0.8078(10) 0.7826(8) 0.201(8) Uiso 0.461(8) 1 d D U P C 2
H9HA H 0.3321 0.8012 0.7878 0.242 Uiso 0.461(8) 1 calc R U P C 2
H9HB H 0.3527 0.8420 0.7827 0.242 Uiso 0.461(8) 1 calc R U P C 2
C10H C 0.4096(4) 0.6492(8) 0.7687(8) 0.167(5) Uiso 0.461(8) 1 d D U P C 2
H10U H 0.4221 0.6565 0.7855 0.201 Uiso 0.461(8) 1 calc R U P C 2
H10V H 0.4172 0.6549 0.7473 0.201 Uiso 0.461(8) 1 calc R U P C 2
C11H C 0.4026(5) 0.5976(8) 0.7712(6) 0.149(4) Uiso 0.461(8) 1 d D U P C 2
H11U H 0.4179 0.5786 0.7727 0.178 Uiso 0.461(8) 1 calc R U P C 2
H11V H 0.3929 0.5926 0.7913 0.178 Uiso 0.461(8) 1 calc R U P C 2
C12H C 0.3874(4) 0.5812(8) 0.7424(5) 0.129(4) Uiso 0.461(8) 1 d D U P C 2
C13H C 0.3633(4) 0.5662(10) 0.7473(4) 0.123(4) Uiso 0.461(8) 1 d D U P C 2
H13H H 0.3571 0.5645 0.7688 0.147 Uiso 0.461(8) 1 calc R U P C 2
C14H C 0.3482(4) 0.5537(9) 0.7216(5) 0.117(4) Uiso 0.461(8) 1 d D U P C 2
H14H H 0.3316 0.5442 0.7254 0.140 Uiso 0.461(8) 1 calc R U P C 2
C15H C 0.3573(4) 0.5552(7) 0.6902(4) 0.112(4) Uiso 0.461(8) 1 d D U P C 2
C16H C 0.3815(4) 0.5694(9) 0.6850(4) 0.117(4) Uiso 0.461(8) 1 d D U P C 2
H16H H 0.3879 0.5705 0.6636 0.140 Uiso 0.461(8) 1 calc R U P C 2
C17H C 0.3965(4) 0.5821(10) 0.7111(5) 0.123(5) Uiso 0.461(8) 1 d D U P C 2
H17H H 0.4132 0.5915 0.7074 0.147 Uiso 0.461(8) 1 calc R U P C 2
C18G C 0.3317(2) 0.5798(4) 0.6495(2) 0.099(4) Uani 1 1 d D U . . .
H18G H 0.3343 0.6109 0.6569 0.118 Uiso 1 1 calc R U . . .
C19G C 0.31614(17) 0.5688(3) 0.6218(2) 0.091(3) Uani 1 1 d D U . . .
C20G C 0.3032(2) 0.6019(3) 0.6040(2) 0.099(4) Uani 1 1 d D U . . .
H20G H 0.3047 0.6343 0.6090 0.119 Uiso 1 1 calc R U . . .
C21G C 0.2881(2) 0.5874(3) 0.5788(2) 0.092(3) Uani 1 1 d D U . . .
H21G H 0.2797 0.6099 0.5657 0.111 Uiso 1 1 calc R U . . .
C22G C 0.28508(17) 0.5400(3) 0.5727(2) 0.082(3) Uani 1 1 d D U . . .
C23G C 0.29937(19) 0.5084(4) 0.5900(2) 0.085(3) Uani 1 1 d D U . . .
H23G H 0.2983 0.4759 0.5850 0.102 Uiso 1 1 calc R U . . .
C24G C 0.2643(2) 0.5418(3) 0.5190(2) 0.078(3) Uani 1 1 d D U . . .
H24G H 0.2750 0.5668 0.5129 0.093 Uiso 1 1 calc R U . . .
C25G C 0.26782(17) 0.5213(3) 0.5487(2) 0.082(3) Uani 1 1 d D U . . .
C26G C 0.2520(2) 0.4845(4) 0.5571(2) 0.097(3) Uani 1 1 d D U . . .
H26G H 0.2543 0.4684 0.5770 0.116 Uiso 1 1 calc R U . . .
C27G C 0.2329(2) 0.4717(4) 0.5364(2) 0.104(4) Uani 1 1 d D U . . .
H27G H 0.2217 0.4474 0.5422 0.124 Uiso 1 1 calc R U . . .
C28G C 0.23045(17) 0.4951(3) 0.5071(2) 0.089(3) Uani 1 1 d D U . . .
C29G C 0.2105(2) 0.4858(4) 0.4844(2) 0.097(3) Uani 1 1 d D U . . .
H29G H 0.1980 0.4630 0.4884 0.116 Uiso 1 1 calc R U . . .
O3G O 0.0750(9) 0.5220(16) 0.4042(12) 0.372(17) Uiso 0.474(9) 1 d D U P D 1
O4G O 0.0879(8) 0.4066(16) 0.3299(11) 0.330(9) Uiso 0.474(9) 1 d D U P D 1
N6G N 0.0855(4) 0.4588(10) 0.3721(7) 0.300(8) Uiso 0.474(9) 1 d D U P D 1
C30G C 0.1905(4) 0.5049(10) 0.4368(5) 0.126(4) Uiso 0.474(9) 1 d D U P D 1
C31G C 0.1926(4) 0.4836(14) 0.4067(7) 0.133(5) Uiso 0.474(9) 1 d D U P D 1
H31G H 0.2081 0.4714 0.4000 0.160 Uiso 0.474(9) 1 calc R U P D 1
C32G C 0.1721(4) 0.4799(13) 0.3866(6) 0.143(5) Uiso 0.474(9) 1 d D U P D 1
H32G H 0.1737 0.4651 0.3660 0.172 Uiso 0.474(9) 1 calc R U P D 1
C33G C 0.1493(4) 0.4975(10) 0.3958(6) 0.157(5) Uiso 0.474(9) 1 d D U P D 1
C34G C 0.1472(4) 0.5185(15) 0.4259(7) 0.145(5) Uiso 0.474(9) 1 d D U P D 1
H34G H 0.1317 0.5306 0.4326 0.174 Uiso 0.474(9) 1 calc R U P D 1
C35G C 0.1675(5) 0.5222(15) 0.4463(7) 0.134(5) Uiso 0.474(9) 1 d D U P D 1
H35G H 0.1657 0.5365 0.4670 0.160 Uiso 0.474(9) 1 calc R U P D 1
C36G C 0.1273(5) 0.4930(13) 0.3732(8) 0.182(6) Uiso 0.474(9) 1 d D U P D 1
H36S H 0.1331 0.4880 0.3508 0.219 Uiso 0.474(9) 1 calc R U P D 1
H36T H 0.1174 0.5223 0.3737 0.219 Uiso 0.474(9) 1 calc R U P D 1
C37G C 0.1110(5) 0.4517(12) 0.3838(10) 0.228(6) Uiso 0.474(9) 1 d D U P D 1
H37S H 0.1177 0.4222 0.3747 0.274 Uiso 0.474(9) 1 calc R U P D 1
H37T H 0.1112 0.4492 0.4077 0.274 Uiso 0.474(9) 1 calc R U P D 1
C38G C 0.0695(6) 0.4915(12) 0.3847(7) 0.328(9) Uiso 0.474(9) 1 d D U P D 1
C39G C 0.0447(5) 0.4866(14) 0.3675(8) 0.339(9) Uiso 0.474(9) 1 d D U P D 1
H39G H 0.0310 0.4760 0.3821 0.407 Uiso 0.474(9) 1 calc R U P D 1
C40G C 0.0500(6) 0.4522(11) 0.3394(10) 0.337(8) Uiso 0.474(9) 1 d D U P D 1
H40G H 0.0376 0.4262 0.3380 0.405 Uiso 0.474(9) 1 calc R U P D 1
C41G C 0.0761(5) 0.4348(10) 0.3459(8) 0.327(8) Uiso 0.474(9) 1 d D U P D 1
C42G C 0.0388(8) 0.5341(13) 0.3492(9) 0.349(10) Uiso 0.474(9) 1 d D U P D 1
H42G H 0.0291 0.5583 0.3614 0.419 Uiso 0.474(9) 1 calc R U P D 1
C43G C 0.0645(8) 0.5479(14) 0.3377(10) 0.351(11) Uiso 0.474(9) 1 d D U P D 1
H43G H 0.0742 0.5733 0.3457 0.421 Uiso 0.474(9) 1 calc R U P D 1
C44G C 0.0709(6) 0.5182(17) 0.3146(12) 0.345(10) Uiso 0.474(9) 1 d D U P D 1
H44G H 0.0863 0.5178 0.3035 0.414 Uiso 0.474(9) 1 calc R U P D 1
C45G C 0.0496(8) 0.4851(13) 0.3088(8) 0.344(9) Uiso 0.474(9) 1 d D U P D 1
H45G H 0.0489 0.4693 0.2872 0.412 Uiso 0.474(9) 1 calc R U P D 1
C46G C 0.0272(5) 0.5153(13) 0.3180(10) 0.350(11) Uiso 0.474(9) 1 d D U P D 1
H46S H 0.0238 0.5402 0.3019 0.420 Uiso 0.474(9) 1 calc R U P D 1
H46T H 0.0121 0.4965 0.3219 0.420 Uiso 0.474(9) 1 calc R U P D 1
O3H O 0.0728(6) 0.3992(18) 0.3802(8) 0.335(11) Uiso 0.526(9) 1 d D U P D 2
O4H O 0.1390(6) 0.3911(17) 0.3122(9) 0.330(16) Uiso 0.526(9) 1 d D U P D 2
N6H N 0.1091(5) 0.3967(9) 0.3513(6) 0.299(8) Uiso 0.526(9) 1 d D U P D 2
C30H C 0.1912(4) 0.5028(9) 0.4361(5) 0.125(4) Uiso 0.526(9) 1 d D U P D 2
C31H C 0.1959(4) 0.4777(12) 0.4079(6) 0.133(5) Uiso 0.526(9) 1 d D U P D 2
H31H H 0.2123 0.4679 0.4030 0.160 Uiso 0.526(9) 1 calc R U P D 2
C32H C 0.1766(4) 0.4670(12) 0.3869(6) 0.144(5) Uiso 0.526(9) 1 d D U P D 2
H32H H 0.1798 0.4498 0.3676 0.172 Uiso 0.526(9) 1 calc R U P D 2
C33H C 0.1525(4) 0.4810(9) 0.3936(6) 0.157(5) Uiso 0.526(9) 1 d D U P D 2
C34H C 0.1482(4) 0.5068(13) 0.4214(7) 0.145(5) Uiso 0.526(9) 1 d D U P D 2
H34H H 0.1318 0.5173 0.4260 0.174 Uiso 0.526(9) 1 calc R U P D 2
C35H C 0.1673(4) 0.5177(13) 0.4426(7) 0.134(5) Uiso 0.526(9) 1 d D U P D 2
H35H H 0.1640 0.5353 0.4616 0.160 Uiso 0.526(9) 1 calc R U P D 2
C36H C 0.1312(5) 0.4661(11) 0.3719(8) 0.191(6) Uiso 0.526(9) 1 d D U P D 2
H36G H 0.1355 0.4720 0.3489 0.229 Uiso 0.526(9) 1 calc R U P D 2
H36H H 0.1162 0.4845 0.3772 0.229 Uiso 0.526(9) 1 calc R U P D 2
C37H C 0.1261(7) 0.4134(11) 0.3770(8) 0.239(7) Uiso 0.526(9) 1 d D U P D 2
H37G H 0.1418 0.3956 0.3762 0.287 Uiso 0.526(9) 1 calc R U P D 2
H37H H 0.1185 0.4084 0.3985 0.287 Uiso 0.526(9) 1 calc R U P D 2
C38H C 0.0840(5) 0.3911(11) 0.3551(7) 0.322(8) Uiso 0.526(9) 1 d D U P D 2
C39H C 0.0731(6) 0.3747(14) 0.3232(8) 0.331(8) Uiso 0.526(9) 1 d D U P D 2
H39H H 0.0646 0.3437 0.3256 0.397 Uiso 0.526(9) 1 calc R U P D 2
C40H C 0.0956(6) 0.3713(13) 0.3001(8) 0.332(9) Uiso 0.526(9) 1 d D U P D 2
H40H H 0.0979 0.3386 0.2919 0.398 Uiso 0.526(9) 1 calc R U P D 2
C41H C 0.1174(5) 0.3868(11) 0.3205(7) 0.319(9) Uiso 0.526(9) 1 d D U P D 2
C42H C 0.0561(6) 0.411(2) 0.3059(9) 0.339(9) Uiso 0.526(9) 1 d D U P D 2
H42H H 0.0384 0.4116 0.3131 0.407 Uiso 0.526(9) 1 calc R U P D 2
C43H C 0.0694(12) 0.4575(14) 0.3062(13) 0.339(8) Uiso 0.526(9) 1 d D U P D 2
H43H H 0.0649 0.4842 0.3186 0.407 Uiso 0.526(9) 1 calc R U P D 2
C44H C 0.0884(10) 0.4544(16) 0.2862(14) 0.341(10) Uiso 0.526(9) 1 d D U P D 2
H44H H 0.0999 0.4786 0.2815 0.410 Uiso 0.526(9) 1 calc R U P D 2
C45H C 0.0885(7) 0.406(2) 0.2721(7) 0.341(10) Uiso 0.526(9) 1 d D U P D 2
H45H H 0.0979 0.4015 0.2514 0.409 Uiso 0.526(9) 1 calc R U P D 2
C46H C 0.0604(8) 0.3966(19) 0.2703(9) 0.346(10) Uiso 0.526(9) 1 d D U P D 2
H46G H 0.0563 0.3634 0.2660 0.415 Uiso 0.526(9) 1 calc R U P D 2
H46H H 0.0519 0.4173 0.2546 0.415 Uiso 0.526(9) 1 calc R U P D 2
As1 As 0.33688(3) 0.48723(5) 0.49645(3) 0.0897(5) Uani 1 1 d D . . . .
F1 F 0.3344(3) 0.4987(6) 0.5361(2) 0.136(6) Uani 0.539(9) 1 d D U P E 1
F2 F 0.3403(3) 0.4724(6) 0.4559(2) 0.149(6) Uani 0.539(9) 1 d D U P E 1
F3 F 0.3212(3) 0.4357(4) 0.5019(4) 0.154(6) Uani 0.539(9) 1 d D U P E 1
F4 F 0.3641(2) 0.4569(5) 0.5039(3) 0.148(6) Uani 0.539(9) 1 d D U P E 1
F5 F 0.3538(3) 0.5351(4) 0.4898(4) 0.144(6) Uani 0.539(9) 1 d D U P E 1
F6 F 0.31038(19) 0.5132(5) 0.4877(3) 0.116(4) Uani 0.539(9) 1 d D U P E 1
F1' F 0.3400(5) 0.4811(8) 0.5367(3) 0.128(7) Uani 0.461(9) 1 d D U P E 2
F2' F 0.3318(4) 0.4956(8) 0.4550(3) 0.140(6) Uani 0.461(9) 1 d D U P E 2
F3' F 0.3075(3) 0.4657(9) 0.5005(6) 0.157(6) Uani 0.461(9) 1 d D U P E 2
F4' F 0.3454(4) 0.4331(4) 0.4863(5) 0.126(5) Uani 0.461(9) 1 d D U P E 2
F5' F 0.3636(3) 0.5141(7) 0.4900(5) 0.130(6) Uani 0.461(9) 1 d D U P E 2
F6' F 0.3238(4) 0.5414(5) 0.5019(5) 0.150(6) Uani 0.461(9) 1 d D U P E 2
As2 As 0.24816(3) 0.70636(5) 0.56135(3) 0.1035(6) Uani 1 1 d . . . . .
F7 F 0.23320(19) 0.6690(3) 0.58625(19) 0.125(3) Uani 1 1 d . . . . .
F8 F 0.26360(17) 0.7441(3) 0.5362(2) 0.127(3) Uani 1 1 d . . . . .
F9 F 0.25783(18) 0.6600(3) 0.53777(17) 0.120(3) Uani 1 1 d . . . . .
F10 F 0.23829(17) 0.7524(3) 0.58444(18) 0.114(3) Uani 1 1 d . . . . .
F11 F 0.27441(17) 0.7002(3) 0.5847(2) 0.121(3) Uani 1 1 d . . . . .
F12 F 0.22245(16) 0.7122(3) 0.53677(18) 0.111(2) Uani 1 1 d . . . . .
As3 As 0.48434(4) 0.51786(9) 0.56415(5) 0.1503(8) Uani 1 1 d . . . . .
F19 F 0.4683(2) 0.4757(4) 0.5853(3) 0.168(4) Uani 1 1 d . . . . .
F20 F 0.4988(2) 0.5580(4) 0.5415(3) 0.178(4) Uani 1 1 d . . . . .
F21 F 0.4952(3) 0.4759(5) 0.5392(4) 0.210(6) Uani 1 1 d . . . . .
F22 F 0.4726(3) 0.5567(6) 0.5895(4) 0.217(6) Uani 1 1 d . . . . .
F23 F 0.4581(2) 0.5231(6) 0.5398(3) 0.213(6) Uani 1 1 d . . . . .
F24 F 0.5098(2) 0.5098(5) 0.5873(3) 0.192(5) Uani 1 1 d . . . . .
As4 As 0.40816(7) 0.80306(12) 0.56448(10) 0.2138(14) Uani 1 1 d D . . . .
F25 F 0.4211(7) 0.8189(15) 0.5274(7) 0.283(13) Uiso 0.530(16) 1 d D U P F 1
F26 F 0.3941(6) 0.7818(13) 0.5995(6) 0.250(11) Uiso 0.530(16) 1 d D U P F 1
F27 F 0.4226(5) 0.7498(8) 0.5559(8) 0.243(11) Uiso 0.530(16) 1 d D U P F 1
F28 F 0.3933(6) 0.8548(9) 0.5744(8) 0.238(11) Uiso 0.530(16) 1 d D U P F 1
F29 F 0.3850(4) 0.7829(8) 0.5389(7) 0.181(8) Uiso 0.530(16) 1 d D U P F 1
F30 F 0.4338(5) 0.8226(11) 0.5856(10) 0.265(12) Uiso 0.530(16) 1 d D U P F 1
F25' F 0.4079(8) 0.7877(14) 0.5239(5) 0.254(11) Uiso 0.470(16) 1 d D U P F 2
F26' F 0.4066(7) 0.8155(15) 0.6054(4) 0.266(11) Uiso 0.470(16) 1 d D U P F 2
F27' F 0.4179(5) 0.7455(7) 0.5718(9) 0.222(12) Uiso 0.470(16) 1 d D U P F 2
F28' F 0.4004(5) 0.8615(7) 0.5581(8) 0.193(11) Uiso 0.470(16) 1 d D U P F 2
F29' F 0.3786(3) 0.7798(9) 0.5624(8) 0.183(9) Uiso 0.470(16) 1 d D U P F 2
F30' F 0.4387(4) 0.8222(12) 0.5615(12) 0.270(13) Uiso 0.470(16) 1 d D U P F 2
As5 As 0.24292(6) 0.33572(10) 0.54321(8) 0.1936(11) Uani 1 1 d D . . . .
F31 F 0.2399(5) 0.3040(8) 0.5090(5) 0.172(11) Uiso 0.503(13) 1 d D U P G 1
F32 F 0.2454(6) 0.3606(9) 0.5797(5) 0.203(9) Uiso 0.503(13) 1 d D U P G 1
F33 F 0.2266(4) 0.2882(5) 0.5633(4) 0.128(6) Uiso 0.503(13) 1 d D U P G 1
F34 F 0.2617(4) 0.3748(7) 0.5325(7) 0.194(8) Uiso 0.503(13) 1 d D U P G 1
F35 F 0.2676(4) 0.3009(9) 0.5508(7) 0.191(9) Uiso 0.503(13) 1 d D U P G 1
F36 F 0.2144(3) 0.3609(7) 0.5409(7) 0.154(8) Uiso 0.503(13) 1 d D U P G 1
F31' F 0.2324(4) 0.3054(7) 0.5115(4) 0.140(8) Uiso 0.497(13) 1 d D U P G 2
F32' F 0.2585(5) 0.3797(8) 0.5640(7) 0.208(10) Uiso 0.497(13) 1 d D U P G 2
F33' F 0.2460(6) 0.2984(8) 0.5705(5) 0.202(8) Uiso 0.497(13) 1 d D U P G 2
F34' F 0.2486(3) 0.3820(5) 0.5130(4) 0.110(6) Uiso 0.497(13) 1 d D U P G 2
F35' F 0.2725(3) 0.3222(9) 0.5310(7) 0.187(9) Uiso 0.497(13) 1 d D U P G 2
F36' F 0.2179(4) 0.3613(8) 0.5570(7) 0.174(9) Uiso 0.497(13) 1 d D U P G 2
As6 As 0.30075(7) 0.64442(10) 0.81177(7) 0.1674(12) Uani 0.8 1 d D . P . .
F37 F 0.3037(2) 0.6278(5) 0.7723(3) 0.166(5) Uiso 0.8 1 d D . P H .
F40 F 0.3003(3) 0.6586(6) 0.8518(4) 0.200(6) Uiso 0.8 1 d D . P H .
F38 F 0.2975(4) 0.5850(5) 0.8200(4) 0.158(6) Uiso 0.6 1 d D U P H 1
F39 F 0.2689(3) 0.6506(11) 0.8100(6) 0.210(9) Uiso 0.6 1 d D U P H 1
F41 F 0.3028(5) 0.7036(5) 0.8015(5) 0.180(8) Uiso 0.6 1 d D U P H 1
F42 F 0.3332(2) 0.6359(7) 0.8155(4) 0.151(6) Uiso 0.6 1 d D U P H 1
F38' F 0.2779(6) 0.6031(12) 0.8229(10) 0.121(13) Uiso 0.2 1 d D U P H 2
F42' F 0.3214(9) 0.5987(15) 0.8221(6) 0.21(2) Uiso 0.2 1 d D U P H 2
F39' F 0.2754(7) 0.6833(14) 0.8075(9) 0.19(2) Uiso 0.2 1 d D U P H 2
F41' F 0.3181(7) 0.6959(10) 0.8073(9) 0.100(11) Uiso 0.2 1 d D U P H 2
As7 As 0.28458(5) 0.62024(8) 0.32417(5) 0.1463(8) Uani 1 1 d D . . . .
F43 F 0.2842(3) 0.6111(8) 0.3658(3) 0.145(6) Uiso 0.571(11) 1 d D U P I 1
F44 F 0.2830(4) 0.6267(8) 0.2835(3) 0.168(7) Uiso 0.571(11) 1 d D U P I 1
F45 F 0.2532(2) 0.6311(8) 0.3251(5) 0.166(6) Uiso 0.571(11) 1 d D U P I 1
F46 F 0.2949(5) 0.6749(6) 0.3286(6) 0.202(8) Uiso 0.571(11) 1 d D U P I 1
F47 F 0.2741(4) 0.5616(5) 0.3193(5) 0.156(6) Uiso 0.571(11) 1 d D U P I 1
F48 F 0.3143(3) 0.5975(8) 0.3229(5) 0.175(7) Uiso 0.571(11) 1 d D U P I 1
F43' F 0.2762(5) 0.6348(10) 0.3625(4) 0.177(9) Uiso 0.429(11) 1 d D U P I 2
F44' F 0.2959(5) 0.6115(8) 0.2856(4) 0.147(8) Uiso 0.429(11) 1 d D U P I 2
F45' F 0.2567(3) 0.5985(11) 0.3141(6) 0.172(9) Uiso 0.429(11) 1 d D U P I 2
F46' F 0.2790(6) 0.6772(6) 0.3125(8) 0.197(9) Uiso 0.429(11) 1 d D U P I 2
F47' F 0.2940(5) 0.5646(6) 0.3332(6) 0.168(8) Uiso 0.429(11) 1 d D U P I 2
F48' F 0.3145(3) 0.6422(9) 0.3346(5) 0.154(8) Uiso 0.429(11) 1 d D U P I 2
N1S N 0.3264(4) 0.6520(7) 0.5348(5) 0.196(8) Uiso 1 1 d D U . . .
C1S C 0.3249(4) 0.6927(8) 0.5359(6) 0.171(8) Uiso 1 1 d D U . . .
C2S C 0.3235(4) 0.7430(7) 0.5336(5) 0.161(7) Uiso 1 1 d D U . . .
H2S1 H 0.3259 0.7565 0.5552 0.241 Uiso 1 1 d R U . . .
H2S2 H 0.3361 0.7551 0.5189 0.241 Uiso 1 1 d R U . . .
H2S3 H 0.3070 0.7516 0.5255 0.241 Uiso 1 1 d R U . . .
N3S N 0.4653(6) 0.3812(15) 0.5291(10) 0.197(15) Uiso 0.5 1 d D U P . .
C5S C 0.4475(7) 0.4021(17) 0.5373(11) 0.182(17) Uiso 0.5 1 d D U P . .
C6S C 0.4237(6) 0.4251(8) 0.5337(8) 0.167(15) Uiso 0.5 1 d D U P . .
H6SA H 0.4197 0.4377 0.5552 0.250 Uiso 0.5 1 d R U P . .
H6SB H 0.4239 0.4507 0.5179 0.250 Uiso 0.5 1 d R U P . .
H6SC H 0.4111 0.4020 0.5274 0.250 Uiso 0.5 1 d R U P . .

loop_
_atom_site_aniso_label
_atom_site_aniso_U_11
_atom_site_aniso_U_22
_atom_site_aniso_U_33
_atom_site_aniso_U_23
_atom_site_aniso_U_13
_atom_site_aniso_U_12
Fe1 0.1339(17) 0.0547(11) 0.0934(14) -0.0070(9) 0.0149(12) 0.0062(10)
Fe2 0.1066(14) 0.0637(11) 0.0852(13) -0.0011(9) 0.0212(10) -0.0014(10)
Fe3 0.1282(16) 0.0874(13) 0.0622(11) 0.0028(9) 0.0074(10) 0.0163(11)
Fe4 0.1120(14) 0.0631(11) 0.0622(11) -0.0067(8) 0.0064(9) 0.0112(10)
O1B 0.149(8) 0.082(6) 0.118(7) -0.001(4) 0.007(6) -0.006(5)
O2B 0.193(9) 0.084(6) 0.116(7) -0.005(5) 0.039(6) -0.008(6)
O3B 0.173(10) 0.256(14) 0.31(2) 0.024(14) -0.016(11) 0.046(9)
O4B 0.199(11) 0.321(17) 0.212(15) -0.019(13) -0.015(10) 0.074(11)
N1B 0.140(7) 0.076(5) 0.099(6) -0.013(4) 0.036(5) 0.006(5)
N2B 0.114(5) 0.066(5) 0.060(5) -0.015(4) 0.003(4) 0.018(4)
N3B 0.113(5) 0.060(4) 0.052(5) 0.001(4) 0.004(4) 0.010(4)
N4B 0.109(5) 0.057(5) 0.078(5) 0.003(4) 0.014(4) 0.004(5)
N5B 0.117(5) 0.074(6) 0.083(6) 0.003(5) 0.029(4) 0.000(5)
N6B 0.165(10) 0.264(10) 0.192(12) 0.035(9) 0.017(9) 0.037(8)
C1B 0.141(8) 0.076(6) 0.101(7) -0.010(4) 0.028(5) 0.007(5)
C2B 0.152(8) 0.079(6) 0.106(6) -0.009(4) 0.017(5) 0.007(5)
C3B 0.166(8) 0.083(6) 0.106(6) -0.007(4) 0.021(5) 0.007(5)
C4B 0.161(9) 0.078(6) 0.108(7) -0.009(5) 0.030(6) 0.006(5)
C5B 0.184(9) 0.091(6) 0.112(7) -0.017(5) 0.011(6) 0.009(6)
C6B 0.184(9) 0.105(8) 0.111(9) -0.033(7) 0.012(7) 0.012(7)
C7B 0.188(9) 0.111(9) 0.118(10) -0.029(7) 0.021(7) 0.007(7)
C8B 0.192(10) 0.102(7) 0.108(6) -0.012(5) 0.021(6) 0.006(6)
C9B 0.186(8) 0.100(8) 0.112(8) -0.012(6) 0.009(6) 0.008(6)
C10B 0.136(8) 0.083(7) 0.117(8) -0.021(6) 0.033(5) 0.006(6)
C11B 0.129(7) 0.081(7) 0.118(8) -0.020(6) 0.024(6) 0.010(6)
C12B 0.126(6) 0.075(8) 0.102(7) -0.016(6) 0.017(5) 0.006(5)
C13B 0.133(7) 0.104(9) 0.091(7) -0.004(6) 0.026(5) 0.021(6)
C14B 0.133(7) 0.108(9) 0.081(6) 0.001(6) 0.020(5) 0.028(7)
C15B 0.114(5) 0.064(7) 0.071(6) -0.021(5) 0.008(4) 0.015(5)
C16B 0.117(6) 0.112(10) 0.094(7) 0.008(7) 0.010(5) 0.026(6)
C17B 0.116(7) 0.121(10) 0.105(7) 0.005(7) 0.014(5) 0.024(7)
C18B 0.118(5) 0.070(6) 0.050(6) -0.008(5) -0.002(5) 0.014(4)
C19B 0.119(5) 0.062(5) 0.056(6) -0.001(5) 0.000(5) 0.013(4)
C20B 0.121(6) 0.064(6) 0.068(7) -0.004(5) 0.002(5) 0.012(4)
C21B 0.120(6) 0.062(5) 0.072(7) -0.002(5) 0.005(5) 0.008(5)
C22B 0.112(5) 0.061(5) 0.057(6) 0.003(4) 0.003(4) 0.007(4)
C23B 0.111(5) 0.060(5) 0.059(6) 0.002(5) 0.005(5) 0.009(4)
C24B 0.108(5) 0.050(6) 0.080(6) 0.000(5) 0.013(4) 0.004(5)
C25B 0.113(5) 0.054(6) 0.075(5) 0.000(5) 0.012(4) 0.001(5)
C26B 0.118(6) 0.074(8) 0.079(5) -0.006(5) 0.013(4) 0.004(6)
C27B 0.121(6) 0.085(8) 0.075(6) -0.003(6) 0.015(4) 0.003(6)
C28B 0.119(5) 0.062(7) 0.080(5) 0.000(5) 0.016(4) 0.001(5)
C29B 0.121(6) 0.072(8) 0.084(7) 0.007(6) 0.024(4) 0.000(5)
C30B 0.120(6) 0.102(8) 0.086(8) 0.002(6) 0.031(5) -0.006(5)
C31B 0.128(7) 0.132(9) 0.108(10) 0.022(8) 0.040(7) 0.014(6)
C32B 0.129(7) 0.161(10) 0.126(12) 0.021(8) 0.045(7) 0.009(7)
C33B 0.139(8) 0.169(11) 0.173(12) 0.039(9) 0.058(8) 0.003(7)
C34B 0.142(8) 0.153(11) 0.182(14) 0.042(10) 0.064(8) -0.007(7)
C35B 0.137(8) 0.122(9) 0.160(13) 0.041(8) 0.059(8) 0.005(6)
C36B 0.143(8) 0.233(13) 0.181(12) 0.053(10) 0.065(9) -0.005(8)
C37B 0.162(13) 0.262(11) 0.179(11) 0.046(10) 0.061(9) 0.028(9)
C38B 0.176(11) 0.266(11) 0.207(16) 0.035(10) 0.007(10) 0.035(8)
C39B 0.184(11) 0.264(11) 0.186(11) 0.034(9) 0.020(8) 0.032(8)
C40B 0.183(10) 0.275(11) 0.186(12) 0.029(9) 0.021(9) 0.024(8)
C41B 0.179(11) 0.277(12) 0.222(16) 0.032(10) 0.001(10) 0.028(8)
C42B 0.191(11) 0.273(13) 0.189(12) 0.028(10) 0.034(9) 0.023(9)
C43B 0.199(14) 0.294(18) 0.192(13) 0.038(12) 0.023(10) 0.007(12)
C44B 0.197(14) 0.303(18) 0.194(13) 0.033(12) 0.026(10) 0.008(12)
C45B 0.197(12) 0.286(14) 0.192(12) 0.023(9) 0.030(9) 0.013(10)
C46B 0.198(14) 0.279(12) 0.201(15) 0.022(9) 0.036(11) 0.016(9)
O1C 0.280(16) 0.163(11) 0.102(6) 0.008(6) 0.040(8) 0.022(10)
O2C 0.251(13) 0.179(10) 0.094(6) 0.020(6) 0.030(7) 0.041(9)
N1C 0.218(10) 0.154(8) 0.094(6) 0.021(5) 0.033(7) 0.046(7)
N2C 0.125(8) 0.096(6) 0.070(5) 0.011(4) 0.004(5) 0.020(5)
N3C 0.115(6) 0.084(6) 0.068(5) 0.012(4) -0.004(4) 0.023(4)
N4C 0.131(6) 0.062(6) 0.090(5) 0.004(5) 0.014(4) 0.004(5)
N5C 0.125(8) 0.073(7) 0.098(6) -0.005(5) 0.021(5) 0.012(6)
C1C 0.251(13) 0.158(10) 0.103(6) 0.014(6) 0.038(7) 0.035(9)
C2C 0.255(10) 0.166(9) 0.119(8) 0.020(6) 0.038(7) 0.026(8)
C3C 0.242(10) 0.170(10) 0.118(7) 0.022(7) 0.041(7) 0.034(8)
C4C 0.230(12) 0.167(10) 0.098(6) 0.022(6) 0.038(7) 0.044(9)
C5C 0.255(11) 0.186(11) 0.141(8) 0.015(8) 0.030(8) 0.024(9)
C6C 0.261(16) 0.191(11) 0.148(10) 0.015(9) 0.025(11) 0.031(11)
C7C 0.254(16) 0.193(11) 0.149(11) 0.016(9) 0.022(11) 0.039(10)
C8C 0.242(10) 0.192(12) 0.143(9) 0.016(8) 0.035(8) 0.033(9)
C9C 0.254(11) 0.198(11) 0.152(11) 0.015(9) 0.035(9) 0.022(9)
C10C 0.204(10) 0.147(9) 0.116(10) 0.016(7) 0.047(8) 0.054(7)
C11C 0.208(10) 0.180(12) 0.103(8) -0.004(8) 0.043(8) 0.045(8)
C12C 0.173(11) 0.142(9) 0.082(6) 0.002(6) 0.022(7) 0.030(8)
C13C 0.212(15) 0.154(9) 0.079(7) 0.017(6) 0.034(8) 0.049(9)
C14C 0.204(14) 0.138(9) 0.083(6) 0.023(6) 0.034(7) 0.049(9)
C15C 0.132(10) 0.113(7) 0.070(5) 0.006(4) 0.010(6) 0.019(6)
C16C 0.135(10) 0.114(7) 0.081(6) 0.004(5) 0.013(6) 0.022(7)
C17C 0.133(10) 0.122(8) 0.086(6) -0.004(5) 0.013(6) 0.015(7)
C18C 0.129(9) 0.098(7) 0.080(6) 0.007(5) 0.008(6) 0.014(6)
C19C 0.123(7) 0.095(7) 0.085(6) 0.001(5) 0.005(5) 0.013(5)
C20C 0.138(6) 0.105(6) 0.103(6) -0.009(4) 0.011(5) 0.003(5)
C21C 0.136(5) 0.099(5) 0.099(5) -0.008(4) 0.008(4) 0.006(4)
C22C 0.132(5) 0.090(4) 0.089(4) -0.002(3) 0.006(4) 0.012(4)
C23C 0.128(6) 0.086(5) 0.080(5) 0.003(4) 0.006(4) 0.015(4)
C24C 0.130(5) 0.082(5) 0.091(5) -0.003(4) 0.008(4) 0.012(5)
C25C 0.132(5) 0.089(4) 0.093(4) -0.005(4) 0.006(4) 0.013(4)
C26C 0.134(5) 0.097(5) 0.101(5) -0.009(4) 0.004(4) 0.015(4)
C27C 0.134(5) 0.099(5) 0.106(5) -0.007(4) 0.005(4) 0.016(4)
C28C 0.133(5) 0.092(5) 0.104(5) -0.006(4) 0.008(4) 0.013(4)
C29C 0.134(6) 0.091(6) 0.106(6) -0.004(5) 0.011(5) 0.011(5)
O1D 0.190(8) 0.120(8) 0.095(7) 0.016(6) 0.026(6) 0.026(6)
O2D 0.169(7) 0.120(9) 0.219(14) -0.003(9) 0.024(8) -0.021(6)
O3D 0.293(19) 0.245(13) 0.259(18) -0.044(12) 0.002(14) 0.050(13)
O4D 0.236(14) 0.122(10) 0.257(15) -0.022(9) 0.009(11) -0.008(9)
N1D 0.175(7) 0.080(5) 0.114(8) -0.008(5) 0.005(6) -0.004(5)
N2D 0.146(8) 0.069(5) 0.082(6) -0.018(4) 0.007(6) 0.010(5)
N3D 0.124(7) 0.058(5) 0.085(5) -0.007(4) 0.017(5) 0.009(4)
N4D 0.108(6) 0.062(5) 0.073(6) 0.003(4) 0.025(4) -0.001(4)
N5D 0.100(7) 0.080(5) 0.102(7) -0.004(5) 0.016(5) -0.001(4)
N6D 0.230(14) 0.178(10) 0.253(13) -0.039(9) -0.003(9) 0.004(9)
C1D 0.170(7) 0.088(6) 0.084(8) 0.003(5) 0.009(6) -0.001(5)
C2D 0.169(7) 0.089(5) 0.095(7) -0.001(4) 0.016(6) -0.012(5)
C3D 0.174(7) 0.081(5) 0.111(7) -0.005(5) 0.023(6) -0.008(5)
C4D 0.169(7) 0.082(6) 0.138(11) -0.006(6) 0.017(7) -0.010(5)
C5D 0.178(8) 0.097(6) 0.108(7) 0.008(5) 0.015(6) -0.009(6)
C6D 0.179(10) 0.088(9) 0.107(7) 0.003(6) 0.013(6) 0.003(8)
C7D 0.179(9) 0.085(9) 0.119(7) 0.002(6) 0.012(6) 0.000(8)
C8D 0.181(8) 0.081(6) 0.123(7) -0.004(6) 0.021(6) -0.007(5)
C9D 0.186(10) 0.092(6) 0.117(8) 0.002(6) 0.017(7) -0.014(6)
C10D 0.197(12) 0.086(6) 0.128(10) -0.014(5) -0.009(9) -0.005(7)
C11D 0.209(13) 0.080(6) 0.130(10) -0.014(5) -0.010(9) -0.011(7)
C12D 0.194(10) 0.083(6) 0.151(12) -0.027(7) -0.013(9) 0.000(6)
C13D 0.198(10) 0.115(9) 0.31(2) -0.108(12) -0.031(10) 0.015(7)
C14D 0.179(9) 0.114(8) 0.31(2) -0.109(11) -0.025(10) 0.021(7)
C15D 0.163(8) 0.075(5) 0.108(9) -0.026(6) 0.004(8) 0.003(5)
C16D 0.164(8) 0.084(7) 0.157(13) -0.037(8) 0.000(8) -0.002(6)
C17D 0.182(9) 0.093(7) 0.177(14) -0.042(8) -0.015(9) -0.006(6)
C18D 0.150(10) 0.071(5) 0.090(7) -0.017(4) 0.011(7) 0.010(6)
C19D 0.147(9) 0.071(5) 0.082(5) -0.011(4) 0.013(6) 0.008(5)
C20D 0.177(11) 0.081(6) 0.081(6) -0.007(5) 0.008(6) -0.007(6)
C21D 0.168(11) 0.077(7) 0.083(6) -0.003(5) 0.009(6) -0.006(6)
C22D 0.125(7) 0.059(5) 0.082(5) -0.006(4) 0.020(5) 0.007(5)
C23D 0.118(8) 0.059(5) 0.082(6) -0.006(4) 0.018(5) 0.008(5)
C24D 0.115(7) 0.063(5) 0.072(7) 0.002(5) 0.018(5) 0.000(4)
C25D 0.119(7) 0.063(4) 0.071(6) 0.000(4) 0.025(5) 0.002(4)
C26D 0.125(7) 0.070(6) 0.096(8) 0.002(5) 0.015(6) 0.005(5)
C27D 0.127(8) 0.078(5) 0.094(8) 0.003(5) 0.006(6) 0.004(5)
C28D 0.113(7) 0.076(5) 0.083(7) 0.001(5) 0.015(5) 0.001(4)
C29D 0.103(7) 0.082(5) 0.082(7) -0.005(5) 0.024(6) -0.001(5)
C30D 0.113(9) 0.089(7) 0.158(9) -0.027(6) 0.002(7) 0.001(6)
C31D 0.153(12) 0.145(11) 0.162(9) -0.053(8) 0.007(8) -0.016(9)
C32D 0.173(13) 0.153(12) 0.197(11) -0.067(9) -0.004(9) -0.019(9)
C33D 0.169(12) 0.137(11) 0.225(12) -0.059(9) 0.000(9) -0.016(9)
C34D 0.174(13) 0.142(12) 0.232(12) -0.057(9) 0.019(10) -0.054(10)
C35D 0.170(12) 0.136(11) 0.197(11) -0.044(9) 0.034(9) -0.054(9)
C36D 0.191(13) 0.141(10) 0.253(14) -0.060(9) -0.024(11) -0.018(8)
C37D 0.197(13) 0.163(11) 0.248(14) -0.050(10) -0.026(10) -0.015(10)
C38D 0.272(18) 0.217(12) 0.271(15) -0.024(10) 0.030(12) 0.023(11)
C39D 0.263(14) 0.229(12) 0.271(14) -0.014(10) 0.027(10) 0.019(10)
C40D 0.252(16) 0.198(11) 0.268(13) -0.009(9) 0.025(10) 0.005(10)
C41D 0.243(16) 0.174(11) 0.261(14) -0.025(10) 0.015(11) 0.003(10)
C42D 0.260(16) 0.248(15) 0.270(13) -0.010(11) 0.024(11) 0.014(11)
C43D 0.261(17) 0.253(16) 0.276(19) -0.019(14) 0.028(13) 0.010(13)
C44D 0.257(16) 0.248(18) 0.266(19) -0.015(14) 0.022(12) 0.013(12)
C45D 0.259(16) 0.231(14) 0.267(15) -0.002(10) 0.025(10) 0.015(10)
C46D 0.270(18) 0.245(13) 0.267(16) -0.003(11) 0.029(12) 0.014(11)
O1E 0.302(15) 0.30(2) 0.162(11) -0.063(12) 0.007(10) -0.010(14)
O2E 0.246(13) 0.191(12) 0.129(8) -0.017(8) 0.046(8) -0.069(10)
N1E 0.250(9) 0.170(11) 0.107(8) 0.021(7) 0.020(7) -0.022(8)
N2E 0.138(8) 0.115(7) 0.072(5) 0.013(5) 0.006(5) 0.041(6)
N3E 0.125(6) 0.089(6) 0.058(5) -0.008(4) 0.007(5) 0.017(5)
N4E 0.099(7) 0.076(5) 0.077(5) -0.009(4) 0.013(5) -0.002(5)
N5E 0.113(8) 0.059(6) 0.103(6) -0.001(5) 0.020(5) -0.003(5)
C1E 0.263(11) 0.214(15) 0.130(10) -0.009(9) 0.029(8) -0.025(10)
C2E 0.261(10) 0.253(13) 0.141(10) -0.020(8) 0.040(8) -0.029(9)
C3E 0.247(10) 0.246(14) 0.146(9) -0.020(8) 0.036(7) -0.034(9)
C4E 0.248(10) 0.207(15) 0.121(9) -0.003(9) 0.028(7) -0.023(9)
C5E 0.273(13) 0.271(15) 0.157(10) -0.012(9) 0.049(9) -0.039(10)
C6E 0.254(16) 0.266(16) 0.161(12) -0.003(10) 0.060(11) -0.047(12)
C7E 0.262(16) 0.264(15) 0.165(13) -0.004(10) 0.057(12) -0.049(12)
C8E 0.264(13) 0.257(14) 0.166(11) -0.013(9) 0.049(9) -0.048(10)
C9E 0.269(12) 0.276(17) 0.164(13) -0.013(11) 0.049(9) -0.041(10)
C10E 0.249(10) 0.212(12) 0.123(12) 0.051(10) 0.019(9) -0.011(9)
C11E 0.283(15) 0.230(13) 0.124(8) 0.061(9) 0.034(10) 0.019(11)
C12E 0.261(17) 0.206(11) 0.111(7) 0.045(8) 0.036(9) 0.024(11)
C13E 0.35(2) 0.209(12) 0.089(7) 0.041(8) 0.017(10) 0.010(13)
C14E 0.32(2) 0.182(11) 0.081(6) 0.027(7) 0.003(8) 0.020(12)
C15E 0.152(10) 0.144(8) 0.080(6) 0.031(6) 0.012(6) 0.053(8)
C16E 0.285(19) 0.163(9) 0.108(7) 0.042(7) 0.008(10) -0.003(10)
C17E 0.28(2) 0.180(11) 0.120(7) 0.054(7) 0.021(10) 0.011(11)
C18E 0.144(9) 0.122(9) 0.077(7) 0.009(6) 0.010(6) 0.037(7)
C19E 0.134(7) 0.109(8) 0.068(6) -0.003(5) 0.006(5) 0.029(6)
C20E 0.135(8) 0.133(10) 0.091(8) 0.014(7) 0.013(6) 0.035(7)
C21E 0.133(8) 0.135(9) 0.095(8) 0.014(7) 0.016(6) 0.032(7)
C22E 0.121(7) 0.098(6) 0.070(6) -0.006(5) 0.013(5) 0.011(5)
C23E 0.114(7) 0.092(7) 0.060(6) -0.006(5) 0.001(5) 0.010(5)
C24E 0.107(9) 0.078(6) 0.074(5) -0.007(4) 0.012(5) 0.000(6)
C25E 0.109(8) 0.097(5) 0.073(5) -0.005(4) 0.012(5) 0.010(5)
C26E 0.152(11) 0.099(6) 0.089(7) -0.010(5) 0.026(7) 0.014(6)
C27E 0.141(11) 0.093(6) 0.095(6) -0.012(5) 0.026(6) 0.017(7)
C28E 0.110(9) 0.078(5) 0.090(6) -0.012(4) 0.015(6) 0.003(5)
C29E 0.118(10) 0.076(6) 0.102(7) -0.010(5) 0.018(6) 0.006(6)
O1F 0.35(2) 0.126(7) 0.169(12) -0.032(8) 0.043(13) -0.005(9)
O2F 0.54(3) 0.138(10) 0.184(13) -0.013(9) 0.004(14) 0.073(13)
N1F 0.353(15) 0.118(8) 0.140(9) -0.013(7) -0.022(9) 0.026(8)
N2F 0.120(6) 0.066(5) 0.064(5) -0.010(4) -0.006(5) 0.007(4)
N3F 0.110(7) 0.059(5) 0.068(4) -0.009(4) 0.010(4) 0.002(4)
N4F 0.131(6) 0.065(5) 0.071(6) -0.010(4) 0.014(5) 0.008(4)
N5F 0.135(7) 0.056(6) 0.113(8) 0.004(6) 0.013(6) 0.011(5)
C1F 0.373(15) 0.127(8) 0.179(14) -0.032(8) 0.011(12) -0.003(9)
C2F 0.393(14) 0.150(9) 0.165(11) -0.024(8) -0.008(9) -0.032(9)
C3F 0.416(14) 0.143(8) 0.161(12) -0.020(8) -0.034(9) -0.024(9)
C4F 0.416(16) 0.124(8) 0.178(14) -0.024(8) -0.012(12) 0.006(9)
C5F 0.394(14) 0.161(10) 0.161(11) -0.003(9) -0.013(11) -0.039(10)
C6F 0.40(2) 0.160(11) 0.159(11) 0.005(9) -0.007(12) -0.038(13)
C7F 0.41(2) 0.156(13) 0.155(10) 0.004(9) -0.025(11) -0.032(14)
C8F 0.430(16) 0.150(10) 0.157(12) -0.003(8) -0.039(10) -0.042(10)
C9F 0.420(16) 0.161(11) 0.157(12) 0.003(10) -0.030(11) -0.052(11)
C10F 0.294(13) 0.117(10) 0.125(8) 0.005(7) -0.057(8) 0.055(9)
C11F 0.219(12) 0.132(9) 0.128(8) 0.000(7) -0.039(8) 0.070(9)
C12F 0.180(9) 0.116(7) 0.081(8) -0.004(7) -0.013(7) 0.047(6)
C13F 0.165(9) 0.123(7) 0.112(11) -0.001(7) -0.023(8) 0.044(6)
C14F 0.141(8) 0.106(7) 0.111(10) -0.001(7) -0.021(7) 0.023(6)
C15F 0.138(7) 0.085(5) 0.065(7) -0.005(5) -0.004(6) 0.024(5)
C16F 0.164(8) 0.080(5) 0.078(8) -0.005(6) -0.016(7) 0.022(5)
C17F 0.189(9) 0.098(6) 0.088(9) 0.000(6) -0.017(7) 0.041(6)
C18F 0.149(9) 0.077(6) 0.070(6) -0.010(5) 0.003(6) 0.019(6)
C19F 0.138(9) 0.066(6) 0.067(5) -0.009(4) 0.009(5) 0.010(5)
C20F 0.171(11) 0.086(7) 0.072(6) -0.004(5) 0.021(6) 0.030(7)
C21F 0.166(11) 0.083(7) 0.079(5) -0.003(5) 0.024(6) 0.028(7)
C22F 0.129(8) 0.068(5) 0.076(5) -0.007(4) 0.015(5) 0.012(5)
C23F 0.118(8) 0.062(5) 0.076(6) -0.005(4) 0.013(5) 0.005(5)
C24F 0.132(7) 0.061(5) 0.070(7) -0.012(5) 0.015(6) 0.009(5)
C25F 0.134(7) 0.069(5) 0.073(6) -0.007(4) 0.021(6) 0.014(4)
C26F 0.133(7) 0.088(7) 0.145(12) 0.026(7) 0.034(7) 0.021(5)
C27F 0.134(7) 0.090(7) 0.149(12) 0.033(7) 0.037(7) 0.019(5)
C28F 0.131(7) 0.074(6) 0.104(9) 0.007(5) 0.025(6) 0.014(5)
C29F 0.136(8) 0.073(6) 0.114(10) 0.010(6) 0.019(7) 0.012(6)
N2G 0.122(8) 0.093(7) 0.068(6) -0.011(5) 0.006(5) 0.010(6)
N3G 0.127(7) 0.075(5) 0.058(5) 0.000(4) 0.014(4) 0.011(5)
N4G 0.117(6) 0.056(5) 0.065(5) -0.004(4) 0.010(4) 0.011(4)
N5G 0.107(7) 0.075(6) 0.082(6) -0.010(4) 0.012(5) 0.006(5)
C18G 0.133(9) 0.090(7) 0.073(6) -0.009(5) 0.005(5) 0.011(6)
C19G 0.132(8) 0.074(5) 0.068(6) -0.006(4) 0.009(5) 0.009(5)
C20G 0.145(9) 0.071(6) 0.082(7) -0.006(5) -0.001(6) 0.008(6)
C21G 0.138(9) 0.064(5) 0.074(7) 0.001(5) 0.003(6) 0.011(5)
C22G 0.123(7) 0.066(5) 0.059(5) 0.001(4) 0.013(4) 0.010(5)
C23G 0.128(8) 0.067(5) 0.059(6) 0.000(4) 0.010(5) 0.011(5)
C24G 0.119(7) 0.050(6) 0.064(5) -0.005(4) 0.009(4) 0.012(5)
C25G 0.121(7) 0.061(6) 0.064(5) 0.001(4) 0.010(4) 0.012(5)
C26G 0.136(8) 0.073(7) 0.081(6) 0.006(5) 0.009(5) 0.001(5)
C27G 0.142(9) 0.082(7) 0.087(6) 0.008(5) 0.006(5) -0.010(6)
C28G 0.126(7) 0.061(6) 0.081(6) -0.005(4) 0.012(5) 0.004(5)
C29G 0.126(8) 0.079(8) 0.084(6) -0.007(5) 0.009(5) -0.006(6)
As1 0.1228(12) 0.0687(9) 0.0779(9) -0.0026(7) 0.0163(8) 0.0036(8)
F1 0.168(12) 0.142(15) 0.099(9) 0.000(9) 0.011(9) 0.074(11)
F2 0.189(14) 0.138(14) 0.120(10) -0.037(10) 0.019(10) 0.039(11)
F3 0.187(14) 0.095(11) 0.181(12) 0.012(10) -0.020(12) -0.011(11)
F4 0.150(12) 0.148(12) 0.146(12) 0.009(10) 0.041(10) 0.039(10)
F5 0.145(12) 0.134(13) 0.151(11) 0.022(11) -0.006(11) 0.007(11)
F6 0.144(10) 0.111(10) 0.094(9) 0.008(8) 0.011(8) 0.032(9)
F1' 0.199(16) 0.100(14) 0.085(10) 0.012(9) 0.013(10) 0.075(12)
F2' 0.201(14) 0.116(13) 0.104(10) 0.013(10) 0.001(10) 0.047(12)
F3' 0.167(14) 0.154(14) 0.152(12) -0.032(12) 0.013(12) 0.012(12)
F4' 0.169(12) 0.075(9) 0.134(11) -0.020(8) 0.026(10) 0.023(9)
F5' 0.128(12) 0.133(13) 0.129(11) -0.031(11) 0.032(10) 0.018(11)
F6' 0.180(12) 0.140(12) 0.129(11) 0.014(10) 0.026(10) 0.048(10)
As2 0.1613(15) 0.0713(9) 0.0779(9) -0.0028(7) -0.0015(9) 0.0247(9)
F7 0.202(9) 0.085(5) 0.090(5) -0.005(4) 0.006(5) 0.004(5)
F8 0.150(7) 0.112(6) 0.118(6) 0.027(5) 0.013(5) 0.029(5)
F9 0.193(8) 0.094(5) 0.072(5) -0.017(4) -0.012(5) 0.054(5)
F10 0.169(7) 0.076(5) 0.097(5) -0.019(4) -0.006(5) 0.015(5)
F11 0.174(8) 0.081(5) 0.108(6) -0.017(4) -0.030(5) 0.038(5)
F12 0.155(7) 0.084(5) 0.093(5) -0.006(4) -0.003(5) 0.032(5)
As3 0.1425(17) 0.190(2) 0.1189(15) 0.0055(15) 0.0224(14) 0.0295(16)
F19 0.150(8) 0.207(11) 0.148(9) 0.044(8) 0.045(7) 0.010(8)
F20 0.168(9) 0.177(11) 0.189(11) 0.027(9) 0.024(8) 0.040(8)
F21 0.204(12) 0.213(13) 0.215(13) -0.065(11) 0.086(10) -0.022(10)
F22 0.237(14) 0.221(14) 0.194(12) -0.037(11) 0.047(10) 0.032(11)
F23 0.169(10) 0.338(19) 0.132(9) 0.070(10) 0.020(8) 0.020(11)
F24 0.163(10) 0.201(12) 0.212(13) 0.024(10) -0.027(9) 0.019(9)
As4 0.213(3) 0.194(3) 0.234(3) -0.060(2) -0.045(2) 0.022(2)
As5 0.223(3) 0.149(2) 0.209(3) -0.052(2) 0.021(2) 0.014(2)
As6 0.254(4) 0.135(2) 0.1135(19) 0.0234(16) 0.012(2) -0.041(2)
As7 0.213(2) 0.1235(15) 0.1027(13) -0.0062(11) -0.0003(13) 0.0100(14)

loop_
_atom_type_symbol
_atom_type_description
_atom_type_scat_dispersion_real
_atom_type_scat_dispersion_imag
_atom_type_scat_source
C C 0.0032 0.0016 'International Tables Vol C Tables 4.2.6.8 and 6.1.1.4'
H H 0.0000 0.0000 'International Tables Vol C Tables 4.2.6.8 and 6.1.1.4'
N N 0.0061 0.0032 'International Tables Vol C Tables 4.2.6.8 and 6.1.1.4'
O O 0.0106 0.0058 'International Tables Vol C Tables 4.2.6.8 and 6.1.1.4'
Fe Fe 0.3435 0.8063 'International Tables Vol C Tables 4.2.6.8 and 6.1.1.4'
As As 0.1095 1.9130 'International Tables Vol C Tables 4.2.6.8 and 6.1.1.4'
F F 0.0168 0.0099 'International Tables Vol C Tables 4.2.6.8 and 6.1.1.4'

loop_
_geom_angle_atom_site_label_1
_geom_angle_atom_site_label_2
_geom_angle_atom_site_label_3
_geom_angle
_geom_angle_site_symmetry_1
_geom_angle_site_symmetry_3
N5C Fe1 N2D 99.1(4) . .
N5C Fe1 N5F 97.4(4) . .
N2D Fe1 N5F 96.8(4) . .
N5C Fe1 N4F 174.8(4) . .
N2D Fe1 N4F 86.0(4) . .
N5F Fe1 N4F 80.9(4) . .
N5C Fe1 N4C 81.0(4) . .
N2D Fe1 N4C 176.0(4) . .
N5F Fe1 N4C 87.1(4) . .
N4F Fe1 N4C 94.0(4) . .
N5C Fe1 N3D 88.8(4) . .
N2D Fe1 N3D 81.0(4) . .
N5F Fe1 N3D 173.7(4) . .
N4F Fe1 N3D 93.1(4) . .
N4C Fe1 N3D 95.1(4) . .
N5D Fe2 N5E 94.5(4) . .
N5D Fe2 N5B 97.6(4) . .
N5E Fe2 N5B 97.0(4) . .
N5D Fe2 N4E 87.0(4) . .
N5E Fe2 N4E 81.2(4) . .
N5B Fe2 N4E 175.2(4) . .
N5D Fe2 N4B 174.1(4) . .
N5E Fe2 N4B 91.3(4) . .
N5B Fe2 N4B 81.2(4) . .
N4E Fe2 N4B 94.4(4) . .
N5D Fe2 N4D 81.2(4) . .
N5E Fe2 N4D 173.2(4) . .
N5B Fe2 N4D 88.8(4) . .
N4E Fe2 N4D 93.3(3) . .
N4B Fe2 N4D 93.1(4) . .
N2E Fe3 N3E 81.5(4) . .
N2E Fe3 N3G 173.8(4) . .
N3E Fe3 N3G 92.3(4) . .
N2E Fe3 N2G 98.3(4) . .
N3E Fe3 N2G 87.0(4) . .
N3G Fe3 N2G 80.8(4) . .
N2E Fe3 N3C 87.3(4) . .
N3E Fe3 N3C 92.3(4) . .
N3G Fe3 N3C 93.4(3) . .
N2G Fe3 N3C 174.2(4) . .
N2E Fe3 N2C 97.6(4) . .
N3E Fe3 N2C 173.6(4) . .
N3G Fe3 N2C 88.6(4) . .
N2G Fe3 N2C 99.3(4) . .
N3C Fe3 N2C 81.3(4) . .
N5G Fe4 N2B 96.6(4) . .
N5G Fe4 N2F 96.6(4) . .
N2B Fe4 N2F 95.0(4) . .
N5G Fe4 N4G 81.2(4) . .
N2B Fe4 N4G 89.1(4) . .
N2F Fe4 N4G 175.5(3) . .
N5G Fe4 N3F 90.2(4) . .
N2B Fe4 N3F 172.6(4) . .
N2F Fe4 N3F 81.3(3) . .
N4G Fe4 N3F 94.8(3) . .
N5G Fe4 N3B 174.7(3) . .
N2B Fe4 N3B 81.1(3) . .
N2F Fe4 N3B 88.4(4) . .
N4G Fe4 N3B 94.0(3) . .
N3F Fe4 N3B 92.4(3) . .
C4B N1B C1B 112.8(6) . .
C4B N1B C10B 124.3(8) . .
C1B N1B C10B 122.9(8) . .
C18B N2B C15B 116.3(8) . .
C18B N2B Fe4 116.3(7) . .
C15B N2B Fe4 127.2(7) . .
C23B N3B C19B 119.3(8) . .
C23B N3B Fe4 129.6(6) . .
C19B N3B Fe4 111.2(6) . .
C24B N4B C28B 119.8(8) . .
C24B N4B Fe2 129.4(7) . .
C28B N4B Fe2 110.8(6) . .
C29B N5B C30B 116.1(9) . .
C29B N5B Fe2 115.3(7) . .
C30B N5B Fe2 128.6(8) . .
C41B N6B C38B 113.6(7) . .
C41B N6B C37B 125.9(10) . .
C38B N6B C37B 120.6(10) . .
O1B C1B N1B 122.8(8) . .
O1B C1B C2B 128.4(8) . .
N1B C1B C2B 108.7(6) . .
C1B C2B C3B 104.6(6) . .
C1B C2B C5B 119.2(9) . .
C3B C2B C5B 103.3(8) . .
C1B C2B H2B 109.7 . .
C3B C2B H2B 109.7 . .
C5B C2B H2B 109.7 . .
C4B C3B C8B 118.3(9) . .
C4B C3B C2B 104.7(6) . .
C8B C3B C2B 102.6(8) . .
C4B C3B H3B 110.2 . .
C8B C3B H3B 110.2 . .
C2B C3B H3B 110.2 . .
O2B C4B N1B 123.2(9) . .
O2B C4B C3B 128.5(9) . .
N1B C4B C3B 108.2(6) . .
C6B C5B C9B 99.8(9) . .
C6B C5B C2B 106.6(9) . .
C9B C5B C2B 99.9(9) . .
C6B C5B H5B 116.0 . .
C9B C5B H5B 116.0 . .
C2B C5B H5B 116.0 . .
C7B C6B C5B 107.6(9) . .
C7B C6B H6B 126.2 . .
C5B C6B H6B 126.2 . .
C6B C7B C8B 108.0(9) . .
C6B C7B H7B 126.0 . .
C8B C7B H7B 126.0 . .
C7B C8B C3B 106.9(9) . .
C7B C8B C9B 99.5(9) . .
C3B C8B C9B 100.5(9) . .
C7B C8B H8B 115.9 . .
C3B C8B H8B 115.9 . .
C9B C8B H8B 115.9 . .
C5B C9B C8B 93.4(8) . .
C5B C9B H9BA 113.0 . .
C8B C9B H9BA 113.0 . .
C5B C9B H9BB 113.0 . .
C8B C9B H9BB 113.0 . .
H9BA C9B H9BB 110.4 . .
N1B C10B C11B 113.1(9) . .
N1B C10B H10A 109.0 . .
C11B C10B H10A 109.0 . .
N1B C10B H10B 109.0 . .
C11B C10B H10B 109.0 . .
H10A C10B H10B 107.8 . .
C12B C11B C10B 113.3(9) . .
C12B C11B H11A 108.9 . .
C10B C11B H11A 108.9 . .
C12B C11B H11B 108.9 . .
C10B C11B H11B 108.9 . .
H11A C11B H11B 107.7 . .
C13B C12B C17B 117.2(8) . .
C13B C12B C11B 121.2(9) . .
C17B C12B C11B 121.6(9) . .
C12B C13B C14B 121.8(9) . .
C12B C13B H13B 119.1 . .
C14B C13B H13B 119.1 . .
C13B C14B C15B 120.2(8) . .
C13B C14B H14B 119.9 . .
C15B C14B H14B 119.9 . .
C16B C15B C14B 118.5(8) . .
C16B C15B N2B 121.8(8) . .
C14B C15B N2B 119.7(8) . .
C15B C16B C17B 120.3(8) . .
C15B C16B H16B 119.9 . .
C17B C16B H16B 119.9 . .
C12B C17B C16B 122.0(9) . .
C12B C17B H17B 119.0 . .
C16B C17B H17B 119.0 . .
N2B C18B C19B 115.1(8) . .
N2B C18B H18B 122.4 . .
C19B C18B H18B 122.4 . .
N3B C19B C20B 120.9(7) . .
N3B C19B C18B 116.3(7) . .
C20B C19B C18B 122.7(7) . .
C19B C20B C21B 118.9(7) . .
C19B C20B H20B 120.6 . .
C21B C20B H20B 120.6 . .
C22B C21B C20B 120.6(8) . .
C22B C21B H21B 119.7 . .
C20B C21B H21B 119.7 . .
C21B C22B C23B 117.5(8) . .
C21B C22B C25B 121.3(8) . .
C23B C22B C25B 121.2(8) . .
N3B C23B C22B 122.7(9) . .
N3B C23B H23B 118.7 . .
C22B C23B H23B 118.7 . .
N4B C24B C25B 123.8(10) . .
N4B C24B H24B 118.1 . .
C25B C24B H24B 118.1 . .
C24B C25B C26B 116.8(8) . .
C24B C25B C22B 123.5(8) . .
C26B C25B C22B 118.8(8) . .
C27B C26B C25B 119.9(8) . .
C27B C26B H26B 120.1 . .
C25B C26B H26B 120.1 . .
C26B C27B C28B 119.9(8) . .
C26B C27B H27B 120.0 . .
C28B C27B H27B 120.0 . .
N4B C28B C27B 119.6(7) . .
N4B C28B C29B 116.0(8) . .
C27B C28B C29B 124.3(8) . .
N5B C29B C28B 115.4(9) . .
N5B C29B H29B 122.3 . .
C28B C29B H29B 122.3 . .
C31B C30B C35B 119.3(8) . .
C31B C30B N5B 122.1(9) . .
C35B C30B N5B 118.6(9) . .
C30B C31B C32B 120.3(9) . .
C30B C31B H31B 119.8 . .
C32B C31B H31B 119.8 . .
C33B C32B C31B 120.6(9) . .
C33B C32B H32B 119.7 . .
C31B C32B H32B 119.7 . .
C32B C33B C34B 118.8(8) . .
C32B C33B C36B 121.5(11) . .
C34B C33B C36B 119.6(10) . .
C35B C34B C33B 120.6(9) . .
C35B C34B H34B 119.7 . .
C33B C34B H34B 119.7 . .
C30B C35B C34B 120.2(9) . .
C30B C35B H35B 119.9 . .
C34B C35B H35B 119.9 . .
C33B C36B C37B 108.9(11) . .
C33B C36B H36Y 109.9 . .
C37B C36B H36Y 109.9 . .
C33B C36B H36Z 109.9 . .
C37B C36B H36Z 109.9 . .
H36Y C36B H36Z 108.3 . .
N6B C37B C36B 108.8(11) . .
N6B C37B H37Y 109.9 . .
C36B C37B H37Y 109.9 . .
N6B C37B H37Z 109.9 . .
C36B C37B H37Z 109.9 . .
H37Y C37B H37Z 108.3 . .
O3B C38B N6B 122.9(11) . .
O3B C38B C39B 128.8(11) . .
N6B C38B C39B 108.1(7) . .
C38B C39B C40B 105.0(7) . .
C38B C39B C42B 112.1(11) . .
C40B C39B C42B 104.0(9) . .
C38B C39B H39B 111.8 . .
C40B C39B H39B 111.8 . .
C42B C39B H39B 111.8 . .
C41B C40B C39B 104.4(7) . .
C41B C40B C45B 114.4(11) . .
C39B C40B C45B 102.4(9) . .
C41B C40B H40B 111.6 . .
C39B C40B H40B 111.6 . .
C45B C40B H40B 111.6 . .
O4B C41B N6B 123.1(11) . .
O4B C41B C40B 128.3(11) . .
N6B C41B C40B 108.5(7) . .
C43B C42B C46B 100.2(10) . .
C43B C42B C39B 105.6(10) . .
C46B C42B C39B 98.7(11) . .
C43B C42B H42B 116.6 . .
C46B C42B H42B 116.6 . .
C39B C42B H42B 116.6 . .
C44B C43B C42B 108.2(10) . .
C44B C43B H43B 125.9 . .
C42B C43B H43B 125.9 . .
C43B C44B C45B 107.7(10) . .
C43B C44B H44B 126.1 . .
C45B C44B H44B 126.1 . .
C44B C45B C46B 100.2(10) . .
C44B C45B C40B 105.9(11) . .
C46B C45B C40B 99.7(11) . .
C44B C45B H45B 116.2 . .
C46B C45B H45B 116.2 . .
C40B C45B H45B 116.2 . .
C45B C46B C42B 94.5(9) . .
C45B C46B H46Y 112.8 . .
C42B C46B H46Y 112.8 . .
C45B C46B H46Z 112.8 . .
C42B C46B H46Z 112.8 . .
H46Y C46B H46Z 110.3 . .
C1C N1C C4C 113.2(6) . .
C1C N1C C10C 126.6(9) . .
C4C N1C C10C 120.1(9) . .
C18C N2C C15C 117.6(10) . .
C18C N2C Fe3 115.2(7) . .
C15C N2C Fe3 127.1(8) . .
C23C N3C C19C 119.6(9) . .
C23C N3C Fe3 128.4(7) . .
C19C N3C Fe3 112.1(6) . .
C24C N4C C28C 119.8(9) . .
C24C N4C Fe1 129.0(8) . .
C28C N4C Fe1 111.1(6) . .
C29C N5C C30C 115.1(10) . .
C29C N5C Fe1 117.5(8) . .
C30C N5C Fe1 127.3(9) . .
O1C C1C N1C 125.8(10) . .
O1C C1C C2C 125.6(10) . .
N1C C1C C2C 108.5(6) . .
C1C C2C C3C 104.5(7) . .
C1C C2C C5C 110.7(10) . .
C3C C2C C5C 102.5(9) . .
C1C C2C H2C 112.8 . .
C3C C2C H2C 112.8 . .
C5C C2C H2C 112.8 . .
C4C C3C C2C 104.9(7) . .
C4C C3C C8C 113.3(11) . .
C2C C3C C8C 103.4(9) . .
C4C C3C H3C 111.6 . .
C2C C3C H3C 111.6 . .
C8C C3C H3C 111.6 . .
O2C C4C N1C 122.1(10) . .
O2C C4C C3C 129.3(10) . .
N1C C4C C3C 108.5(7) . .
C6C C5C C9C 100.3(10) . .
C6C C5C C2C 106.5(11) . .
C9C C5C C2C 99.9(11) . .
C6C C5C H5C 115.9 . .
C9C C5C H5C 115.9 . .
C2C C5C H5C 115.9 . .
C7C C6C C5C 107.8(10) . .
C7C C6C H6C 126.1 . .
C5C C6C H6C 126.1 . .
C6C C7C C8C 107.6(10) . .
C6C C7C H7C 126.2 . .
C8C C7C H7C 126.2 . .
C7C C8C C9C 100.2(10) . .
C7C C8C C3C 106.5(10) . .
C9C C8C C3C 99.4(11) . .
C7C C8C H8C 116.1 . .
C9C C8C H8C 116.1 . .
C3C C8C H8C 116.1 . .
C8C C9C C5C 93.7(9) . .
C8C C9C H9CA 113.0 . .
C5C C9C H9CA 113.0 . .
C8C C9C H9CB 113.0 . .
C5C C9C H9CB 113.0 . .
H9CA C9C H9CB 110.4 . .
N1C C10C C11C 115.5(11) . .
N1C C10C H10C 108.4 . .
C11C C10C H10C 108.4 . .
N1C C10C H10D 108.4 . .
C11C C10C H10D 108.4 . .
H10C C10C H10D 107.5 . .
C12C C11C C10C 112.9(11) . .
C12C C11C H11C 109.0 . .
C10C C11C H11C 109.0 . .
C12C C11C H11D 109.0 . .
C10C C11C H11D 109.0 . .
H11C C11C H11D 107.8 . .
C13C C12C C17C 118.4(8) . .
C13C C12C C11C 120.4(10) . .
C17C C12C C11C 121.1(10) . .
C12C C13C C14C 121.5(9) . .
C12C C13C H13C 119.2 . .
C14C C13C H13C 119.2 . .
C13C C14C C15C 119.8(9) . .
C13C C14C H14C 120.1 . .
C15C C14C H14C 120.1 . .
C14C C15C C16C 118.8(8) . .
C14C C15C N2C 120.2(9) . .
C16C C15C N2C 121.0(9) . .
C17C C16C C15C 120.7(8) . .
C17C C16C H16C 119.7 . .
C15C C16C H16C 119.7 . .
C12C C17C C16C 120.7(9) . .
C12C C17C H17C 119.6 . .
C16C C17C H17C 119.6 . .
N2C C18C C19C 114.9(9) . .
N2C C18C H18C 122.6 . .
C19C C18C H18C 122.6 . .
N3C C19C C20C 120.1(7) . .
N3C C19C C18C 116.3(8) . .
C20C C19C C18C 123.6(9) . .
C19C C20C C21C 119.4(8) . .
C19C C20C H20C 120.3 . .
C21C C20C H20C 120.3 . .
C22C C21C C20C 120.2(9) . .
C22C C21C H21C 119.9 . .
C20C C21C H21C 119.9 . .
C21C C22C C23C 117.5(9) . .
C21C C22C C25C 125.4(9) . .
C23C C22C C25C 117.1(9) . .
N3C C23C C22C 122.8(10) . .
N3C C23C H23C 118.6 . .
C22C C23C H23C 118.6 . .
N4C C24C C25C 124.4(11) . .
N4C C24C H24C 117.8 . .
C25C C24C H24C 117.8 . .
C24C C25C C26C 116.3(9) . .
C24C C25C C22C 123.9(9) . .
C26C C25C C22C 119.4(8) . .
C27C C26C C25C 119.8(9) . .
C27C C26C H26C 120.1 . .
C25C C26C H26C 120.1 . .
C26C C27C C28C 120.3(8) . .
C26C C27C H27C 119.8 . .
C28C C27C H27C 119.8 . .
N4C C28C C27C 119.4(7) . .
N4C C28C C29C 117.3(8) . .
C27C C28C C29C 123.1(9) . .
N5C C29C C28C 112.8(10) . .
N5C C29C H29C 123.6 . .
C28C C29C H29C 123.6 . .
C38C N6C C41C 114.3(7) . .
C38C N6C C37C 126.5(12) . .
C41C N6C C37C 119.1(12) . .
C35C C30C C31C 120.4(9) . .
C35C C30C N5C 121.9(14) . .
C31C C30C N5C 117.7(13) . .
C32C C31C C30C 119.6(10) . .
C32C C31C H31C 120.2 . .
C30C C31C H31C 120.2 . .
C33C C32C C31C 120.0(10) . .
C33C C32C H32C 120.0 . .
C31C C32C H32C 120.0 . .
C34C C33C C32C 120.8(9) . .
C34C C33C C36C 121.7(12) . .
C32C C33C C36C 117.4(12) . .
C33C C34C C35C 119.2(10) . .
C33C C34C H34C 120.4 . .
C35C C34C H34C 120.4 . .
C30C C35C C34C 120.0(10) . .
C30C C35C H35C 120.0 . .
C34C C35C H35C 120.0 . .
C33C C36C C37C 110.5(15) . .
C33C C36C H36A 109.6 . .
C37C C36C H36A 109.6 . .
C33C C36C H36B 109.6 . .
C37C C36C H36B 109.6 . .
H36A C36C H36B 108.1 . .
N6C C37C C36C 103.0(12) . .
N6C C37C H37A 111.2 . .
C36C C37C H37A 111.2 . .
N6C C37C H37B 111.2 . .
C36C C37C H37B 111.2 . .
H37A C37C H37B 109.1 . .
O3C C38C N6C 125.6(13) . .
O3C C38C C39C 126.1(13) . .
N6C C38C C39C 108.3(7) . .
C38C C39C C42C 116.4(12) . .
C38C C39C C40C 103.9(7) . .
C42C C39C C40C 101.4(10) . .
C38C C39C H39C 111.5 . .
C42C C39C H39C 111.5 . .
C40C C39C H39C 111.5 . .
C41C C40C C45C 124.4(13) . .
C41C C40C C39C 105.0(7) . .
C45C C40C C39C 103.2(10) . .
C41C C40C H40C 107.8 . .
C45C C40C H40C 107.8 . .
C39C C40C H40C 107.8 . .
O4C C41C N6C 124.4(13) . .
O4C C41C C40C 127.3(13) . .
N6C C41C C40C 108.1(7) . .
C43C C42C C46C 96.7(10) . .
C43C C42C C39C 113.7(13) . .
C46C C42C C39C 95.4(12) . .
C43C C42C H42C 115.9 . .
C46C C42C H42C 115.9 . .
C39C C42C H42C 115.9 . .
C44C C43C C42C 111.0(11) . .
C44C C43C H43C 124.5 . .
C42C C43C H43C 124.5 . .
C43C C44C C45C 105.9(10) . .
C43C C44C H44C 127.0 . .
C45C C44C H44C 127.0 . .
C44C C45C C40C 105.8(13) . .
C44C C45C C46C 98.0(11) . .
C40C C45C C46C 102.2(13) . .
C44C C45C H45C 116.1 . .
C40C C45C H45C 116.1 . .
C46C C45C H45C 116.1 . .
C42C C46C C45C 94.0(10) . .
C42C C46C H46A 112.9 . .
C45C C46C H46A 112.9 . .
C42C C46C H46B 112.9 . .
C45C C46C H46B 112.9 . .
H46A C46C H46B 110.4 . .
C4D N1D C1D 113.7(6) . .
C4D N1D C10D 122.9(9) . .
C1D N1D C10D 123.4(9) . .
C18D N2D C15D 116.7(9) . .
C18D N2D Fe1 115.9(7) . .
C15D N2D Fe1 127.1(8) . .
C23D N3D C19D 120.3(8) . .
C23D N3D Fe1 128.4(7) . .
C19D N3D Fe1 111.2(6) . .
C24D N4D C28D 119.8(8) . .
C24D N4D Fe2 128.4(7) . .
C28D N4D Fe2 111.7(6) . .
C29D N5D C30D 116.3(9) . .
C29D N5D Fe2 116.0(7) . .
C30D N5D Fe2 127.2(8) . .
C38D N6D C41D 112.9(7) . .
C38D N6D C37D 124.7(10) . .
C41D N6D C37D 122.4(10) . .
O1D C1D N1D 125.6(9) . .
O1D C1D C2D 126.1(9) . .
N1D C1D C2D 108.2(6) . .
C1D C2D C3D 104.8(6) . .
C1D C2D C5D 114.6(9) . .
C3D C2D C5D 103.5(8) . .
C1D C2D H2D 111.1 . .
C3D C2D H2D 111.1 . .
C5D C2D H2D 111.1 . .
C4D C3D C2D 104.9(6) . .
C4D C3D C8D 114.2(9) . .
C2D C3D C8D 103.4(8) . .
C4D C3D H3D 111.3 . .
C2D C3D H3D 111.3 . .
C8D C3D H3D 111.3 . .
O2D C4D N1D 125.3(9) . .
O2D C4D C3D 126.4(9) . .
N1D C4D C3D 108.3(6) . .
C6D C5D C9D 98.9(8) . .
C6D C5D C2D 106.5(9) . .
C9D C5D C2D 98.9(9) . .
C6D C5D H5D 116.6 . .
C9D C5D H5D 116.6 . .
C2D C5D H5D 116.6 . .
C7D C6D C5D 108.3(9) . .
C7D C6D H6D 125.8 . .
C5D C6D H6D 125.8 . .
C6D C7D C8D 108.2(9) . .
C6D C7D H7D 125.9 . .
C8D C7D H7D 125.9 . .
C7D C8D C9D 99.4(8) . .
C7D C8D C3D 107.8(9) . .
C9D C8D C3D 98.9(9) . .
C7D C8D H8D 116.1 . .
C9D C8D H8D 116.1 . .
C3D C8D H8D 116.1 . .
C8D C9D C5D 94.2(8) . .
C8D C9D H9DA 112.9 . .
C5D C9D H9DA 112.9 . .
C8D C9D H9DB 112.9 . .
C5D C9D H9DB 112.9 . .
H9DA C9D H9DB 110.3 . .
N1D C10D C11D 110.4(9) . .
N1D C10D H10E 109.6 . .
C11D C10D H10E 109.6 . .
N1D C10D H10F 109.6 . .
C11D C10D H10F 109.6 . .
H10E C10D H10F 108.1 . .
C12D C11D C10D 108.9(10) . .
C12D C11D H11E 109.9 . .
C10D C11D H11E 109.9 . .
C12D C11D H11F 109.9 . .
C10D C11D H11F 109.9 . .
H11E C11D H11F 108.3 . .
C17D C12D C13D 118.1(8) . .
C17D C12D C11D 120.5(10) . .
C13D C12D C11D 121.4(10) . .
C12D C13D C14D 121.4(9) . .
C12D C13D H13D 119.3 . .
C14D C13D H13D 119.3 . .
C13D C14D C15D 120.1(9) . .
C13D C14D H14D 120.0 . .
C15D C14D H14D 120.0 . .
C16D C15D C14D 118.5(8) . .
C16D C15D N2D 121.4(10) . .
C14D C15D N2D 120.1(10) . .
C15D C16D C17D 121.4(9) . .
C15D C16D H16D 119.3 . .
C17D C16D H16D 119.3 . .
C12D C17D C16D 120.6(9) . .
C12D C17D H17D 119.7 . .
C16D C17D H17D 119.7 . .
N2D C18D C19D 114.9(9) . .
N2D C18D H18D 122.5 . .
C19D C18D H18D 122.5 . .
N3D C19D C20D 120.1(7) . .
N3D C19D C18D 116.0(7) . .
C20D C19D C18D 123.9(8) . .
C19D C20D C21D 119.1(8) . .
C19D C20D H20D 120.5 . .
C21D C20D H20D 120.5 . .
C22D C21D C20D 120.6(8) . .
C22D C21D H21D 119.7 . .
C20D C21D H21D 119.7 . .
C23D C22D C21D 117.5(8) . .
C23D C22D C25D 119.2(8) . .
C21D C22D C25D 123.3(8) . .
N3D C23D C22D 122.0(9) . .
N3D C23D H23D 119.0 . .
C22D C23D H23D 119.0 . .
N4D C24D C25D 123.4(10) . .
N4D C24D H24D 118.3 . .
C25D C24D H24D 118.3 . .
C24D C25D C26D 117.3(8) . .
C24D C25D C22D 123.1(8) . .
C26D C25D C22D 119.2(8) . .
C27D C26D C25D 120.0(8) . .
C27D C26D H26D 120.0 . .
C25D C26D H26D 120.0 . .
C26D C27D C28D 119.0(8) . .
C26D C27D H27D 120.5 . .
C28D C27D H27D 120.5 . .
N4D C28D C27D 120.4(7) . .
N4D C28D C29D 115.5(7) . .
C27D C28D C29D 124.1(8) . .
N5D C29D C28D 115.5(9) . .
N5D C29D H29D 122.3 . .
C28D C29D H29D 122.3 . .
C35D C30D C31D 118.4(8) . .
C35D C30D N5D 122.4(10) . .
C31D C30D N5D 119.2(10) . .
C32D C31D C30D 120.3(9) . .
C32D C31D H31D 119.9 . .
C30D C31D H31D 119.9 . .
C31D C32D C33D 121.7(10) . .
C31D C32D H32D 119.1 . .
C33D C32D H32D 119.1 . .
C32D C33D C34D 118.1(9) . .
C32D C33D C36D 118.7(11) . .
C34D C33D C36D 123.2(11) . .
C33D C34D C35D 120.9(10) . .
C33D C34D H34D 119.5 . .
C35D C34D H34D 119.5 . .
C30D C35D C34D 120.6(9) . .
C30D C35D H35D 119.7 . .
C34D C35D H35D 119.7 . .
C33D C36D C37D 116.5(12) . .
C33D C36D H36V 108.2 . .
C37D C36D H36V 108.2 . .
C33D C36D H36X 108.2 . .
C37D C36D H36X 108.2 . .
H36V C36D H36X 107.3 . .
N6D C37D C36D 116.2(12) . .
N6D C37D H37V 108.2 . .
C36D C37D H37V 108.2 . .
N6D C37D H37X 108.2 . .
C36D C37D H37X 108.2 . .
H37V C37D H37X 107.4 . .
O3D C38D N6D 123.1(12) . .
O3D C38D C39D 128.5(12) . .
N6D C38D C39D 108.4(7) . .
C38D C39D C40D 104.7(7) . .
C38D C39D C42D 117.3(12) . .
C40D C39D C42D 102.7(10) . .
C38D C39D H39D 110.6 . .
C40D C39D H39D 110.6 . .
C42D C39D H39D 110.6 . .
C41D C40D C39D 104.3(7) . .
C41D C40D C45D 119.5(13) . .
C39D C40D C45D 103.1(10) . .
C41D C40D H40D 109.7 . .
C39D C40D H40D 109.7 . .
C45D C40D H40D 109.7 . .
O4D C41D N6D 122.0(11) . .
O4D C41D C40D 129.1(11) . .
N6D C41D C40D 108.9(7) . .
C43D C42D C46D 99.3(10) . .
C43D C42D C39D 106.3(12) . .
C46D C42D C39D 100.9(12) . .
C43D C42D H42D 116.0 . .
C46D C42D H42D 116.0 . .
C39D C42D H42D 116.0 . .
C44D C43D C42D 107.6(10) . .
C44D C43D H43D 126.2 . .
C42D C43D H43D 126.2 . .
C43D C44D C45D 108.5(11) . .
C43D C44D H44D 125.7 . .
C45D C44D H44D 125.7 . .
C44D C45D C46D 98.5(10) . .
C44D C45D C40D 108.4(12) . .
C46D C45D C40D 99.7(12) . .
C44D C45D H45D 115.9 . .
C46D C45D H45D 115.9 . .
C40D C45D H45D 115.9 . .
C42D C46D C45D 93.6(10) . .
C42D C46D H46V 113.0 . .
C45D C46D H46V 113.0 . .
C42D C46D H46X 113.0 . .
C45D C46D H46X 113.0 . .
H46V C46D H46X 110.4 . .
C4E N1E C1E 113.7(7) . .
C4E N1E C10E 124.2(10) . .
C1E N1E C10E 121.9(10) . .
C18E N2E C15E 117.1(9) . .
C18E N2E Fe3 115.6(7) . .
C15E N2E Fe3 126.7(8) . .
C23E N3E C19E 119.2(9) . .
C23E N3E Fe3 128.9(7) . .
C19E N3E Fe3 112.0(6) . .
C24E N4E C28E 119.1(8) . .
C24E N4E Fe2 128.5(6) . .
C28E N4E Fe2 112.3(6) . .
C29E N5E C30K 111.2(12) . .
C29E N5E C30E 115.9(11) . .
C29E N5E Fe2 115.9(6) . .
C30K N5E Fe2 132.7(11) . .
C30E N5E Fe2 128.1(11) . .
O1E C1E N1E 124.6(11) . .
O1E C1E C2E 126.9(11) . .
N1E C1E C2E 108.5(7) . .
C1E C2E C5E 113.6(11) . .
C1E C2E C3E 104.4(7) . .
C5E C2E C3E 102.4(9) . .
C1E C2E H2E 111.9 . .
C5E C2E H2E 111.9 . .
C3E C2E H2E 111.9 . .
C4E C3E C8E 115.1(11) . .
C4E C3E C2E 104.4(7) . .
C8E C3E C2E 102.8(9) . .
C4E C3E H3E 111.3 . .
C8E C3E H3E 111.3 . .
C2E C3E H3E 111.3 . .
O2E C4E N1E 125.6(11) . .
O2E C4E C3E 125.2(11) . .
N1E C4E C3E 108.8(7) . .
C6E C5E C9E 101.3(10) . .
C6E C5E C2E 106.0(11) . .
C9E C5E C2E 99.5(12) . .
C6E C5E H5E 115.9 . .
C9E C5E H5E 116.0 . .
C2E C5E H5E 116.0 . .
C7E C6E C5E 107.5(10) . .
C7E C6E H6E 126.3 . .
C5E C6E H6E 126.3 . .
C6E C7E C8E 107.7(10) . .
C6E C7E H7E 126.2 . .
C8E C7E H7E 126.2 . .
C7E C8E C9E 101.0(10) . .
C7E C8E C3E 107.1(11) . .
C9E C8E C3E 98.9(11) . .
C7E C8E H8E 115.8 . .
C9E C8E H8E 115.8 . .
C3E C8E H8E 115.8 . .
C8E C9E C5E 93.5(9) . .
C8E C9E H9EA 113.0 . .
C5E C9E H9EA 113.0 . .
C8E C9E H9EB 113.0 . .
C5E C9E H9EB 113.0 . .
H9EA C9E H9EB 110.4 . .
N1E C10E C11E 112.7(13) . .
N1E C10E H10G 109.0 . .
C11E C10E H10G 109.0 . .
N1E C10E H10H 109.0 . .
C11E C10E H10H 109.0 . .
H10G C10E H10H 107.8 . .
C10E C11E C12E 114.2(12) . .
C10E C11E H11G 108.7 . .
C12E C11E H11G 108.7 . .
C10E C11E H11H 108.7 . .
C12E C11E H11H 108.7 . .
H11G C11E H11H 107.6 . .
C17E C12E C13E 118.8(9) . .
C17E C12E C11E 124.2(11) . .
C13E C12E C11E 117.0(11) . .
C14E C13E C12E 121.3(10) . .
C14E C13E H13E 119.4 . .
C12E C13E H13E 119.4 . .
C13E C14E C15E 119.9(10) . .
C13E C14E H14E 120.1 . .
C15E C14E H14E 120.1 . .
C16E C15E C14E 119.3(8) . .
C16E C15E N2E 123.5(11) . .
C14E C15E N2E 117.2(11) . .
C15E C16E C17E 120.2(10) . .
C15E C16E H16E 119.9 . .
C17E C16E H16E 119.9 . .
C12E C17E C16E 120.5(10) . .
C12E C17E H17E 119.8 . .
C16E C17E H17E 119.8 . .
N2E C18E C19E 114.3(9) . .
N2E C18E H18E 122.8 . .
C19E C18E H18E 122.8 . .
N3E C19E C20E 120.6(7) . .
N3E C19E C18E 115.8(8) . .
C20E C19E C18E 123.6(8) . .
C19E C20E C21E 119.4(8) . .
C19E C20E H20E 120.3 . .
C21E C20E H20E 120.3 . .
C22E C21E C20E 119.6(9) . .
C22E C21E H21E 120.2 . .
C20E C21E H21E 120.2 . .
C23E C22E C21E 118.0(9) . .
C23E C22E C25E 116.5(8) . .
C21E C22E C25E 125.5(8) . .
N3E C23E C22E 122.7(9) . .
N3E C23E H23E 118.6 . .
C22E C23E H23E 118.6 . .
N4E C24E C25E 124.3(9) . .
N4E C24E H24E 117.9 . .
C25E C24E H24E 117.9 . .
C24E C25E C26E 116.4(8) . .
C24E C25E C22E 124.3(8) . .
C26E C25E C22E 118.7(8) . .
C27E C26E C25E 119.8(8) . .
C27E C26E H26E 120.1 . .
C25E C26E H26E 120.1 . .
C28E C27E C26E 120.3(8) . .
C28E C27E H27E 119.9 . .
C26E C27E H27E 119.9 . .
N4E C28E C27E 120.2(7) . .
N4E C28E C29E 115.8(7) . .
C27E C28E C29E 123.8(8) . .
N5E C29E C28E 114.5(8) . .
N5E C29E H29E 122.7 . .
C28E C29E H29E 122.7 . .
C41E N6E C38E 113.0(7) . .
C41E N6E C37E 124.1(13) . .
C38E N6E C37E 122.9(13) . .
C35E C30E C31E 118.6(10) . .
C35E C30E N5E 122.1(16) . .
C31E C30E N5E 119.3(16) . .
C32E C31E C30E 120.0(10) . .
C32E C31E H31E 120.0 . .
C30E C31E H31E 120.0 . .
C33E C32E C31E 121.5(11) . .
C33E C32E H32E 119.3 . .
C31E C32E H32E 119.3 . .
C34E C33E C32E 118.2(9) . .
C34E C33E C36E 122.2(13) . .
C32E C33E C36E 119.5(13) . .
C33E C34E C35E 120.9(11) . .
C33E C34E H34E 119.5 . .
C35E C34E H34E 119.5 . .
C30E C35E C34E 120.7(10) . .
C30E C35E H35E 119.6 . .
C34E C35E H35E 119.6 . .
C37E C36E C33E 117.0(18) . .
C37E C36E H36N 108.1 . .
C33E C36E H36N 108.1 . .
C37E C36E H36M 108.1 . .
C33E C36E H36M 108.1 . .
H36N C36E H36M 107.3 . .
N6E C37E C36E 115.9(15) . .
N6E C37E H37N 108.3 . .
C36E C37E H37N 108.3 . .
N6E C37E H37M 108.3 . .
C36E C37E H37M 108.3 . .
H37N C37E H37M 107.4 . .
O3E C38E N6E 124.1(13) . .
O3E C38E C39E 127.0(13) . .
N6E C38E C39E 108.9(7) . .
C38E C39E C40E 104.0(7) . .
C38E C39E C42E 115.2(15) . .
C40E C39E C42E 104.3(11) . .
C38E C39E H39E 111.0 . .
C40E C39E H39E 111.0 . .
C42E C39E H39E 111.0 . .
C41E C40E C39E 104.7(7) . .
C41E C40E C45E 117.7(15) . .
C39E C40E C45E 101.7(11) . .
C41E C40E H40E 110.7 . .
C39E C40E H40E 110.7 . .
C45E C40E H40E 110.7 . .
O4E C41E N6E 123.5(13) . .
O4E C41E C40E 127.9(13) . .
N6E C41E C40E 108.6(7) . .
C43E C42E C46E 99.6(11) . .
C43E C42E C39E 104.3(14) . .
C46E C42E C39E 100.3(13) . .
C43E C42E H42E 116.7 . .
C46E C42E H42E 116.7 . .
C39E C42E H42E 116.7 . .
C44E C43E C42E 107.6(11) . .
C44E C43E H43E 126.2 . .
C42E C43E H43E 126.2 . .
C43E C44E C45E 108.6(11) . .
C43E C44E H44E 125.7 . .
C45E C44E H44E 125.7 . .
C44E C45E C46E 99.2(11) . .
C44E C45E C40E 108.3(14) . .
C46E C45E C40E 99.3(14) . .
C44E C45E H45E 115.9 . .
C46E C45E H45E 115.9 . .
C40E C45E H45E 115.9 . .
C42E C46E C45E 94.1(10) . .
C42E C46E H46N 112.9 . .
C45E C46E H46N 112.9 . .
C42E C46E H46M 112.9 . .
C45E C46E H46M 112.9 . .
H46N C46E H46M 110.3 . .
C41K N6K C38K 113.5(9) . .
C41K N6K C37K 152(2) . .
C38K N6K C37K 94.5(19) . .
C35K C30K C31K 119.7(10) . .
C35K C30K N5E 119.4(17) . .
C31K C30K N5E 120.8(17) . .
C32K C31K C30K 120.0(10) . .
C32K C31K H31K 120.0 . .
C30K C31K H31K 120.0 . .
C31K C32K C33K 120.4(11) . .
C31K C32K H32K 119.8 . .
C33K C32K H32K 119.8 . .
C34K C33K C32K 119.1(10) . .
C34K C33K C36K 120.2(13) . .
C32K C33K C36K 120.7(13) . .
C33K C34K C35K 121.0(11) . .
C33K C34K H34K 119.5 . .
C35K C34K H34K 119.5 . .
C30K C35K C34K 119.7(11) . .
C30K C35K H35K 120.2 . .
C34K C35K H35K 120.2 . .
C33K C36K C37K 109.6(17) . .
C33K C36K H36C 109.8 . .
C37K C36K H36C 109.8 . .
C33K C36K H36D 109.8 . .
C37K C36K H36D 109.8 . .
H36C C36K H36D 108.2 . .
N6K C37K C36K 111.2(17) . .
N6K C37K H37C 109.4 . .
C36K C37K H37C 109.4 . .
N6K C37K H37D 109.4 . .
C36K C37K H37D 109.4 . .
H37C C37K H37D 108.0 . .
O3K C38K N6K 123.2(14) . .
O3K C38K C39K 128.4(14) . .
N6K C38K C39K 108.4(8) . .
C38K C39K C40K 104.4(8) . .
C38K C39K C42K 117.3(15) . .
C40K C39K C42K 102.6(11) . .
C38K C39K H39K 110.7 . .
C40K C39K H39K 110.7 . .
C42K C39K H39K 110.7 . .
C41K C40K C45K 118.9(17) . .
C41K C40K C39K 104.4(8) . .
C45K C40K C39K 102.2(11) . .
C41K C40K H40K 110.2 . .
C45K C40K H40K 110.2 . .
C39K C40K H40K 110.2 . .
O4K C41K N6K 123.2(14) . .
O4K C41K C40K 128.6(14) . .
N6K C41K C40K 108.2(8) . .
C43K C42K C46K 99.0(11) . .
C43K C42K C39K 107.8(14) . .
C46K C42K C39K 101.4(14) . .
C43K C42K H42K 115.5 . .
C46K C42K H42K 115.5 . .
C39K C42K H42K 115.5 . .
C44K C43K C42K 106.8(11) . .
C44K C43K H43K 126.6 . .
C42K C43K H43K 126.6 . .
C43K C44K C45K 108.2(11) . .
C43K C44K H44K 125.9 . .
C45K C44K H44K 125.9 . .
C44K C45K C46K 99.1(11) . .
C44K C45K C40K 111.4(15) . .
C46K C45K C40K 99.1(14) . .
C44K C45K H45K 115.0 . .
C46K C45K H45K 115.0 . .
C40K C45K H45K 115.0 . .
C45K C46K C42K 92.4(10) . .
C45K C46K H46C 113.2 . .
C42K C46K H46C 113.2 . .
C45K C46K H46D 113.2 . .
C42K C46K H46D 113.2 . .
H46C C46K H46D 110.6 . .
C4F N1F C1F 113.2(7) . .
C4F N1F C10F 122.6(9) . .
C1F N1F C10F 124.1(10) . .
C18F N2F C15F 117.8(8) . .
C18F N2F Fe4 115.1(6) . .
C15F N2F Fe4 127.0(7) . .
C23F N3F C19F 120.0(8) . .
C23F N3F Fe4 128.3(6) . .
C19F N3F Fe4 111.7(5) . .
C24F N4F C28F 118.4(9) . .
C24F N4F Fe1 129.4(7) . .
C28F N4F Fe1 112.2(6) . .
C29F N5F C30F 119.3(13) . .
C29F N5F C30J 112.7(12) . .
C29F N5F Fe1 116.3(7) . .
C30F N5F Fe1 124.3(13) . .
C30J N5F Fe1 131.0(12) . .
O1F C1F N1F 124.5(11) . .
O1F C1F C2F 127.1(11) . .
N1F C1F C2F 108.4(7) . .
C1F C2F C3F 105.0(7) . .
C1F C2F C5F 114.3(11) . .
C3F C2F C5F 104.0(9) . .
C1F C2F H2F 111.0 . .
C3F C2F H2F 111.0 . .
C5F C2F H2F 111.0 . .
C4F C3F C2F 104.2(7) . .
C4F C3F C8F 112.1(11) . .
C2F C3F C8F 103.0(9) . .
C4F C3F H3F 112.3 . .
C2F C3F H3F 112.3 . .
C8F C3F H3F 112.3 . .
O2F C4F N1F 123.3(11) . .
O2F C4F C3F 127.6(11) . .
N1F C4F C3F 109.0(7) . .
C6F C5F C9F 99.3(10) . .
C6F C5F C2F 104.5(11) . .
C9F C5F C2F 99.9(11) . .
C6F C5F H5F 116.8 . .
C9F C5F H5F 116.8 . .
C2F C5F H5F 116.8 . .
C7F C6F C5F 107.3(10) . .
C7F C6F H6F 126.4 . .
C5F C6F H6F 126.4 . .
C6F C7F C8F 109.0(10) . .
C6F C7F H7F 125.5 . .
C8F C7F H7F 125.5 . .
C7F C8F C9F 98.9(10) . .
C7F C8F C3F 105.3(10) . .
C9F C8F C3F 100.0(11) . .
C7F C8F H8F 116.6 . .
C9F C8F H8F 116.6 . .
C3F C8F H8F 116.6 . .
C8F C9F C5F 95.3(9) . .
C8F C9F H9FA 112.7 . .
C5F C9F H9FA 112.7 . .
C8F C9F H9FB 112.7 . .
C5F C9F H9FB 112.7 . .
H9FA C9F H9FB 110.2 . .
N1F C10F C11F 113.6(12) . .
N1F C10F H10I 108.8 . .
C11F C10F H10I 108.8 . .
N1F C10F H10J 108.8 . .
C11F C10F H10J 108.8 . .
H10I C10F H10J 107.7 . .
C10F C11F C12F 110.4(10) . .
C10F C11F H11I 109.6 . .
C12F C11F H11I 109.6 . .
C10F C11F H11J 109.6 . .
C12F C11F H11J 109.6 . .
H11I C11F H11J 108.1 . .
C17F C12F C13F 119.3(8) . .
C17F C12F C11F 120.8(10) . .
C13F C12F C11F 119.8(10) . .
C12F C13F C14F 120.3(9) . .
C12F C13F H13F 119.8 . .
C14F C13F H13F 119.8 . .
C15F C14F C13F 120.0(9) . .
C15F C14F H14F 120.0 . .
C13F C14F H14F 120.0 . .
C16F C15F C14F 119.9(8) . .
C16F C15F N2F 121.3(9) . .
C14F C15F N2F 118.8(9) . .
C15F C16F C17F 119.4(9) . .
C15F C16F H16F 120.3 . .
C17F C16F H16F 120.3 . .
C12F C17F C16F 121.1(9) . .
C12F C17F H17F 119.5 . .
C16F C17F H17F 119.5 . .
N2F C18F C19F 115.6(8) . .
N2F C18F H18F 122.2 . .
C19F C18F H18F 122.2 . .
N3F C19F C20F 120.6(7) . .
N3F C19F C18F 115.6(7) . .
C20F C19F C18F 123.7(8) . .
C21F C20F C19F 118.9(8) . .
C21F C20F H20F 120.6 . .
C19F C20F H20F 120.6 . .
C20F C21F C22F 120.0(8) . .
C20F C21F H21F 120.0 . .
C22F C21F H21F 120.0 . .
C23F C22F C21F 118.2(8) . .
C23F C22F C25F 119.8(8) . .
C21F C22F C25F 122.1(8) . .
N3F C23F C22F 121.8(9) . .
N3F C23F H23F 119.1 . .
C22F C23F H23F 119.1 . .
N4F C24F C25F 124.4(10) . .
N4F C24F H24F 117.8 . .
C25F C24F H24F 117.8 . .
C24F C25F C26F 116.8(8) . .
C24F C25F C22F 123.4(8) . .
C26F C25F C22F 119.4(8) . .
C27F C26F C25F 119.9(9) . .
C27F C26F H26F 120.0 . .
C25F C26F H26F 120.0 . .
C28F C27F C26F 119.3(8) . .
C28F C27F H27F 120.4 . .
C26F C27F H27F 120.4 . .
N4F C28F C27F 121.1(7) . .
N4F C28F C29F 116.4(8) . .
C27F C28F C29F 122.4(8) . .
N5F C29F C28F 114.2(9) . .
N5F C29F H29F 122.9 . .
C28F C29F H29F 122.9 . .
C41F N6F C38F 113.2(7) . .
C41F N6F C37F 124.6(13) . .
C38F N6F C37F 121.9(13) . .
C31F C30F C35F 119.2(10) . .
C31F C30F N5F 119.9(19) . .
C35F C30F N5F 120.9(19) . .
C32F C31F C30F 120.6(11) . .
C32F C31F H31F 119.7 . .
C30F C31F H31F 119.7 . .
C33F C32F C31F 120.4(11) . .
C33F C32F H32F 119.8 . .
C31F C32F H32F 119.8 . .
C34F C33F C32F 118.9(10) . .
C34F C33F C36F 120.6(14) . .
C32F C33F C36F 120.5(14) . .
C33F C34F C35F 121.3(11) . .
C33F C34F H34F 119.3 . .
C35F C34F H34F 119.3 . .
C34F C35F C30F 119.5(11) . .
C34F C35F H35F 120.2 . .
C30F C35F H35F 120.2 . .
C33F C36F C37F 111.6(16) . .
C33F C36F H36U 109.3 . .
C37F C36F H36U 109.3 . .
C33F C36F H36W 109.3 . .
C37F C36F H36W 109.3 . .
H36U C36F H36W 108.0 . .
N6F C37F C36F 110.6(14) . .
N6F C37F H37U 109.5 . .
C36F C37F H37U 109.5 . .
N6F C37F H37W 109.5 . .
C36F C37F H37W 109.5 . .
H37U C37F H37W 108.1 . .
O3F C38F N6F 123.5(14) . .
O3F C38F C39F 128.0(13) . .
N6F C38F C39F 108.2(7) . .
C38F C39F C40F 103.9(7) . .
C38F C39F C42F 113.3(14) . .
C40F C39F C42F 103.3(11) . .
C38F C39F H39F 111.9 . .
C40F C39F H39F 111.9 . .
C42F C39F H39F 111.9 . .
C41F C40F C39F 104.7(7) . .
C41F C40F C45F 115.7(15) . .
C39F C40F C45F 102.0(11) . .
C41F C40F H40F 111.3 . .
C39F C40F H40F 111.3 . .
C45F C40F H40F 111.3 . .
O4F C41F N6F 123.9(13) . .
O4F C41F C40F 127.7(13) . .
N6F C41F C40F 108.3(7) . .
C43F C42F C46F 99.5(11) . .
C43F C42F C39F 104.8(14) . .
C46F C42F C39F 101.7(14) . .
C43F C42F H42F 116.1 . .
C46F C42F H42F 116.1 . .
C39F C42F H42F 116.1 . .
C44F C43F C42F 107.2(11) . .
C44F C43F H43F 126.4 . .
C42F C43F H43F 126.4 . .
C43F C44F C45F 108.2(11) . .
C43F C44F H44F 125.9 . .
C45F C44F H44F 125.9 . .
C44F C45F C46F 99.2(11) . .
C44F C45F C40F 107.8(14) . .
C46F C45F C40F 100.4(14) . .
C44F C45F H45F 115.7 . .
C46F C45F H45F 115.7 . .
C40F C45F H45F 115.7 . .
C42F C46F C45F 93.5(10) . .
C42F C46F H46U 113.0 . .
C45F C46F H46U 113.0 . .
C42F C46F H46W 113.0 . .
C45F C46F H46W 113.0 . .
H46U C46F H46W 110.4 . .
C41J N6J C38J 113.6(7) . .
C41J N6J C37J 123.0(13) . .
C38J N6J C37J 123.4(12) . .
C31J C30J C35J 119.6(10) . .
C31J C30J N5F 120.5(19) . .
C35J C30J N5F 119.8(18) . .
C30J C31J C32J 120.1(11) . .
C30J C31J H31J 119.9 . .
C32J C31J H31J 119.9 . .
C33J C32J C31J 120.6(11) . .
C33J C32J H32J 119.7 . .
C31J C32J H32J 119.7 . .
C34J C33J C32J 119.2(10) . .
C34J C33J C36J 121.5(13) . .
C32J C33J C36J 119.3(13) . .
C33J C34J C35J 121.0(11) . .
C33J C34J H34J 119.5 . .
C35J C34J H34J 119.5 . .
C34J C35J C30J 119.6(11) . .
C34J C35J H35J 120.2 . .
C30J C35J H35J 120.2 . .
C33J C36J C37J 106.7(14) . .
C33J C36J H36E 110.4 . .
C37J C36J H36E 110.4 . .
C33J C36J H36F 110.4 . .
C37J C36J H36F 110.4 . .
H36E C36J H36F 108.6 . .
N6J C37J C36J 114.8(14) . .
N6J C37J H37E 108.6 . .
C36J C37J H37E 108.6 . .
N6J C37J H37F 108.6 . .
C36J C37J H37F 108.6 . .
H37E C37J H37F 107.5 . .
O3J C38J N6J 123.9(13) . .
O3J C38J C39J 127.7(13) . .
N6J C38J C39J 108.3(7) . .
C38J C39J C40J 104.7(7) . .
C38J C39J C42J 113.5(14) . .
C40J C39J C42J 103.4(11) . .
C38J C39J H39J 111.6 . .
C40J C39J H39J 111.6 . .
C42J C39J H39J 111.6 . .
C41J C40J C39J 104.5(7) . .
C41J C40J C45J 112.1(14) . .
C39J C40J C45J 102.9(11) . .
C41J C40J H40J 112.2 . .
C39J C40J H40J 112.2 . .
C45J C40J H40J 112.2 . .
O4J C41J N6J 124.4(13) . .
O4J C41J C40J 127.0(13) . .
N6J C41J C40J 108.5(7) . .
C43J C42J C46J 100.1(11) . .
C43J C42J C39J 104.7(13) . .
C46J C42J C39J 100.0(13) . .
C43J C42J H42J 116.5 . .
C46J C42J H42J 116.5 . .
C39J C42J H42J 116.5 . .
C44J C43J C42J 107.9(11) . .
C44J C43J H43J 126.0 . .
C42J C43J H43J 126.0 . .
C43J C44J C45J 107.9(11) . .
C43J C44J H44J 126.1 . .
C45J C44J H44J 126.1 . .
C44J C45J C46J 100.3(11) . .
C44J C45J C40J 104.4(13) . .
C46J C45J C40J 100.1(14) . .
C44J C45J H45J 116.5 . .
C46J C45J H45J 116.5 . .
C40J C45J H45J 116.5 . .
C45J C46J C42J 94.5(10) . .
C45J C46J H46E 112.8 . .
C42J C46J H46E 112.8 . .
C45J C46J H46F 112.8 . .
C42J C46J H46F 112.8 . .
H46E C46J H46F 110.3 . .
C18G N2G C15G 116.4(11) . .
C18G N2G C15H 114.8(11) . .
C18G N2G Fe3 115.4(7) . .
C15G N2G Fe3 128.1(10) . .
C15H N2G Fe3 129.1(10) . .
C23G N3G C19G 120.8(8) . .
C23G N3G Fe3 127.0(6) . .
C19G N3G Fe3 112.2(6) . .
C24G N4G C28G 119.2(8) . .
C24G N4G Fe4 128.7(7) . .
C28G N4G Fe4 112.1(6) . .
C29G N5G C30H 115.4(13) . .
C29G N5G C30G 115.8(13) . .
C29G N5G Fe4 115.7(7) . .
C30H N5G Fe4 128.7(12) . .
C30G N5G Fe4 128.5(12) . .
C1G N1G C4G 113.9(7) . .
C1G N1G C10G 123.3(12) . .
C4G N1G C10G 122.8(12) . .
O1G C1G N1G 124.3(12) . .
O1G C1G C2G 127.1(12) . .
N1G C1G C2G 108.6(7) . .
C1G C2G C5G 115.9(13) . .
C1G C2G C3G 104.3(7) . .
C5G C2G C3G 102.8(10) . .
C1G C2G H2G 111.1 . .
C5G C2G H2G 111.1 . .
C3G C2G H2G 111.1 . .
C4G C3G C8G 116.0(13) . .
C4G C3G C2G 104.7(7) . .
C8G C3G C2G 102.7(10) . .
C4G C3G H3G 111.0 . .
C8G C3G H3G 111.0 . .
C2G C3G H3G 111.0 . .
O2G C4G N1G 123.5(12) . .
O2G C4G C3G 128.1(12) . .
N1G C4G C3G 108.4(7) . .
C6G C5G C9G 99.9(11) . .
C6G C5G C2G 107.5(13) . .
C9G C5G C2G 99.4(13) . .
C6G C5G H5G 115.9 . .
C9G C5G H5G 115.9 . .
C2G C5G H5G 115.9 . .
C7G C6G C5G 107.9(11) . .
C7G C6G H6G 126.1 . .
C5G C6G H6G 126.1 . .
C6G C7G C8G 107.9(11) . .
C6G C7G H7G 126.1 . .
C8G C7G H7G 126.1 . .
C7G C8G C9G 99.6(11) . .
C7G C8G C3G 107.4(13) . .
C9G C8G C3G 99.7(13) . .
C7G C8G H8G 115.9 . .
C9G C8G H8G 115.9 . .
C3G C8G H8G 115.9 . .
C8G C9G C5G 93.8(10) . .
C8G C9G H9GA 113.0 . .
C5G C9G H9GA 113.0 . .
C8G C9G H9GB 113.0 . .
C5G C9G H9GB 113.0 . .
H9GA C9G H9GB 110.4 . .
N1G C10G C11G 110.9(13) . .
N1G C10G H10Y 109.5 . .
C11G C10G H10Y 109.5 . .
N1G C10G H10Z 109.5 . .
C11G C10G H10Z 109.5 . .
H10Y C10G H10Z 108.0 . .
C12G C11G C10G 113.1(15) . .
C12G C11G H11Y 109.0 . .
C10G C11G H11Y 109.0 . .
C12G C11G H11Z 109.0 . .
C10G C11G H11Z 109.0 . .
H11Y C11G H11Z 107.8 . .
C13G C12G C17G 119.1(9) . .
C13G C12G C11G 120.2(12) . .
C17G C12G C11G 120.7(12) . .
C14G C13G C12G 121.1(10) . .
C14G C13G H13G 119.4 . .
C12G C13G H13G 119.4 . .
C13G C14G C15G 119.5(10) . .
C13G C14G H14G 120.2 . .
C15G C14G H14G 120.2 . .
C16G C15G C14G 119.5(9) . .
C16G C15G N2G 120.8(14) . .
C14G C15G N2G 119.7(14) . .
C15G C16G C17G 120.6(10) . .
C15G C16G H16G 119.7 . .
C17G C16G H16G 119.7 . .
C12G C17G C16G 120.1(10) . .
C12G C17G H17G 120.0 . .
C16G C17G H17G 120.0 . .
C1H N1H C4H 113.4(7) . .
C1H N1H C10H 122.9(12) . .
C4H N1H C10H 123.7(12) . .
O1H C1H N1H 124.7(13) . .
O1H C1H C2H 126.7(13) . .
N1H C1H C2H 108.5(7) . .
C1H C2H C3H 104.6(7) . .
C1H C2H C5H 111.4(13) . .
C3H C2H C5H 102.2(10) . .
C1H C2H H2H 112.7 . .
C3H C2H H2H 112.7 . .
C5H C2H H2H 112.7 . .
C4H C3H C2H 104.2(7) . .
C4H C3H C8H 112.5(13) . .
C2H C3H C8H 102.6(10) . .
C4H C3H H3H 112.3 . .
C2H C3H H3H 112.3 . .
C8H C3H H3H 112.3 . .
O2H C4H N1H 123.7(13) . .
O2H C4H C3H 127.4(13) . .
N1H C4H C3H 108.8(7) . .
C6H C5H C9H 101.3(11) . .
C6H C5H C2H 106.0(12) . .
C9H C5H C2H 99.6(13) . .
C6H C5H H5H 115.9 . .
C9H C5H H5H 115.9 . .
C2H C5H H5H 115.9 . .
C7H C6H C5H 108.0(11) . .
C7H C6H H6H 126.0 . .
C5H C6H H6H 126.0 . .
C7H C8H C9H 100.6(11) . .
C7H C8H C3H 102.1(12) . .
C9H C8H C3H 102.2(13) . .
C7H C8H H8H 116.5 . .
C9H C8H H8H 116.5 . .
C3H C8H H8H 116.5 . .
C6H C7H C8H 106.9(11) . .
C6H C7H H7H 126.5 . .
C8H C7H H7H 126.5 . .
C8H C9H C5H 93.8(10) . .
C8H C9H H9HA 113.0 . .
C5H C9H H9HA 113.0 . .
C8H C9H H9HB 113.0 . .
C5H C9H H9HB 113.0 . .
H9HA C9H H9HB 110.4 . .
N1H C10H C11H 113.3(14) . .
N1H C10H H10U 108.9 . .
C11H C10H H10U 108.9 . .
N1H C10H H10V 108.9 . .
C11H C10H H10V 108.9 . .
H10U C10H H10V 107.7 . .
C12H C11H C10H 112.4(16) . .
C12H C11H H11U 109.1 . .
C10H C11H H11U 109.1 . .
C12H C11H H11V 109.1 . .
C10H C11H H11V 109.1 . .
H11U C11H H11V 107.9 . .
C13H C12H C17H 118.7(9) . .
C13H C12H C11H 119.1(13) . .
C17H C12H C11H 122.1(13) . .
C14H C13H C12H 121.3(11) . .
C14H C13H H13H 119.4 . .
C12H C13H H13H 119.4 . .
C13H C14H C15H 119.9(10) . .
C13H C14H H14H 120.1 . .
C15H C14H H14H 120.1 . .
C16H C15H C14H 119.3(10) . .
C16H C15H N2G 119.9(16) . .
C14H C15H N2G 120.7(16) . .
C15H C16H C17H 120.3(10) . .
C15H C16H H16H 119.8 . .
C17H C16H H16H 119.8 . .
C12H C17H C16H 120.5(10) . .
C12H C17H H17H 119.8 . .
C16H C17H H17H 119.8 . .
N2G C18G C19G 114.9(9) . .
N2G C18G H18G 122.6 . .
C19G C18G H18G 122.6 . .
N3G C19G C20G 120.1(7) . .
N3G C19G C18G 115.7(7) . .
C20G C19G C18G 124.2(8) . .
C21G C20G C19G 119.4(8) . .
C21G C20G H20G 120.3 . .
C19G C20G H20G 120.3 . .
C20G C21G C22G 119.8(8) . .
C20G C21G H21G 120.1 . .
C22G C21G H21G 120.1 . .
C23G C22G C21G 118.7(8) . .
C23G C22G C25G 117.6(8) . .
C21G C22G C25G 123.7(8) . .
N3G C23G C22G 120.9(9) . .
N3G C23G H23G 119.5 . .
C22G C23G H23G 119.5 . .
N4G C24G C25G 123.3(9) . .
N4G C24G H24G 118.3 . .
C25G C24G H24G 118.3 . .
C24G C25G C26G 117.4(8) . .
C24G C25G C22G 122.4(8) . .
C26G C25G C22G 119.8(7) . .
C27G C26G C25G 120.0(8) . .
C27G C26G H26G 120.0 . .
C25G C26G H26G 120.0 . .
C26G C27G C28G 118.6(8) . .
C26G C27G H27G 120.7 . .
C28G C27G H27G 120.7 . .
N4G C28G C27G 121.2(7) . .
N4G C28G C29G 115.9(7) . .
C27G C28G C29G 122.9(8) . .
N5G C29G C28G 114.7(9) . .
N5G C29G H29G 122.6 . .
C28G C29G H29G 122.6 . .
C38G N6G C41G 113.9(7) . .
C38G N6G C37G 124.0(13) . .
C41G N6G C37G 122.0(13) . .
C31G C30G C35G 118.9(10) . .
C31G C30G N5G 123.0(18) . .
C35G C30G N5G 118.1(17) . .
C32G C31G C30G 120.2(11) . .
C32G C31G H31G 119.9 . .
C30G C31G H31G 119.9 . .
C33G C32G C31G 121.1(11) . .
C33G C32G H32G 119.5 . .
C31G C32G H32G 119.5 . .
C34G C33G C32G 118.6(9) . .
C34G C33G C36G 121.5(13) . .
C32G C33G C36G 119.9(13) . .
C35G C34G C33G 120.9(11) . .
C35G C34G H34G 119.6 . .
C33G C34G H34G 119.6 . .
C34G C35G C30G 120.4(11) . .
C34G C35G H35G 119.8 . .
C30G C35G H35G 119.8 . .
C33G C36G C37G 109.8(16) . .
C33G C36G H36S 109.7 . .
C37G C36G H36S 109.7 . .
C33G C36G H36T 109.7 . .
C37G C36G H36T 109.7 . .
H36S C36G H36T 108.2 . .
N6G C37G C36G 109.8(14) . .
N6G C37G H37S 109.7 . .
C36G C37G H37S 109.7 . .
N6G C37G H37T 109.7 . .
C36G C37G H37T 109.7 . .
H37S C37G H37T 108.2 . .
O3G C38G N6G 125.4(14) . .
O3G C38G C39G 126.0(13) . .
N6G C38G C39G 108.3(7) . .
C38G C39G C40G 104.1(7) . .
C38G C39G C42G 108.6(13) . .
C40G C39G C42G 103.0(11) . .
C38G C39G H39G 113.4 . .
C40G C39G H39G 113.4 . .
C42G C39G H39G 113.4 . .
C41G C40G C39G 104.6(7) . .
C41G C40G C45G 110.4(13) . .
C39G C40G C45G 102.6(11) . .
C41G C40G H40G 112.8 . .
C39G C40G H40G 112.8 . .
C45G C40G H40G 112.8 . .
O4G C41G N6G 124.1(13) . .
O4G C41G C40G 127.5(13) . .
N6G C41G C40G 108.3(7) . .
C43G C42G C46G 101.5(11) . .
C43G C42G C39G 100.8(12) . .
C46G C42G C39G 100.4(13) . .
C43G C42G H42G 117.1 . .
C46G C42G H42G 117.1 . .
C39G C42G H42G 117.1 . .
C44G C43G C42G 107.4(11) . .
C44G C43G H43G 126.3 . .
C42G C43G H43G 126.3 . .
C43G C44G C45G 108.4(11) . .
C43G C44G H44G 125.8 . .
C45G C44G H44G 125.8 . .
C44G C45G C46G 102.0(11) . .
C44G C45G C40G 103.8(13) . .
C46G C45G C40G 98.6(13) . .
C44G C45G H45G 116.6 . .
C46G C45G H45G 116.6 . .
C40G C45G H45G 116.6 . .
C42G C46G C45G 95.0(10) . .
C42G C46G H46S 112.7 . .
C45G C46G H46S 112.7 . .
C42G C46G H46T 112.7 . .
C45G C46G H46T 112.7 . .
H46S C46G H46T 110.2 . .
C38H N6H C41H 113.8(7) . .
C38H N6H C37H 124.4(13) . .
C41H N6H C37H 121.7(13) . .
C35H C30H C31H 119.4(10) . .
C35H C30H N5G 121.4(17) . .
C31H C30H N5G 119.2(17) . .
C32H C31H C30H 119.9(10) . .
C32H C31H H31H 120.0 . .
C30H C31H H31H 120.0 . .
C33H C32H C31H 120.9(10) . .
C33H C32H H32H 119.6 . .
C31H C32H H32H 119.6 . .
C34H C33H C32H 118.8(9) . .
C34H C33H C36H 120.5(13) . .
C32H C33H C36H 120.6(13) . .
C35H C34H C33H 120.9(11) . .
C35H C34H H34H 119.6 . .
C33H C34H H34H 119.6 . .
C34H C35H C30H 120.1(10) . .
C34H C35H H35H 119.9 . .
C30H C35H H35H 119.9 . .
C33H C36H C37H 109.3(15) . .
C33H C36H H36G 109.8 . .
C37H C36H H36G 109.8 . .
C33H C36H H36H 109.8 . .
C37H C36H H36H 109.8 . .
H36G C36H H36H 108.3 . .
N6H C37H C36H 109.2(13) . .
N6H C37H H37G 109.8 . .
C36H C37H H37G 109.8 . .
N6H C37H H37H 109.8 . .
C36H C37H H37H 109.8 . .
H37G C37H H37H 108.3 . .
O3H C38H N6H 124.3(13) . .
O3H C38H C39H 127.3(13) . .
N6H C38H C39H 108.5(7) . .
C38H C39H C40H 104.6(7) . .
C38H C39H C42H 114.9(15) . .
C40H C39H C42H 102.7(11) . .
C38H C39H H39H 111.4 . .
C40H C39H H39H 111.4 . .
C42H C39H H39H 111.4 . .
C41H C40H C39H 104.6(7) . .
C41H C40H C45H 114.6(15) . .
C39H C40H C45H 103.1(11) . .
C41H C40H H40H 111.4 . .
C39H C40H H40H 111.4 . .
C45H C40H H40H 111.4 . .
O4H C41H N6H 123.4(13) . .
O4H C41H C40H 128.1(13) . .
N6H C41H C40H 108.5(7) . .
C43H C42H C46H 99.7(11) . .
C43H C42H C39H 107.6(14) . .
C46H C42H C39H 99.8(14) . .
C43H C42H H42H 115.8 . .
C46H C42H H42H 115.8 . .
C39H C42H H42H 115.8 . .
C44H C43H C42H 107.8(11) . .
C44H C43H H43H 126.1 . .
C42H C43H H43H 126.1 . .
C43H C44H C45H 107.8(11) . .
C43H C44H H44H 126.1 . .
C45H C44H H44H 126.1 . .
C44H C45H C46H 99.6(11) . .
C44H C45H C40H 107.2(14) . .
C46H C45H C40H 99.8(14) . .
C44H C45H H45H 116.0 . .
C46H C45H H45H 116.0 . .
C40H C45H H45H 116.0 . .
C45H C46H C42H 93.6(10) . .
C45H C46H H46G 113.0 . .
C42H C46H H46G 113.0 . .
C45H C46H H46H 113.0 . .
C42H C46H H46H 113.0 . .
H46G C46H H46H 110.4 . .
F6 As1 F5 94.0(6) . .
F5' As1 F4' 98.6(10) . .
F6 As1 F1 93.0(5) . .
F5 As1 F1 92.7(5) . .
F5' As1 F1' 97.1(11) . .
F4' As1 F1' 97.2(9) . .
F5' As1 F3' 172.3(12) . .
F4' As1 F3' 86.9(10) . .
F1' As1 F3' 87.5(11) . .
F6 As1 F3 89.3(6) . .
F5 As1 F3 175.7(7) . .
F1 As1 F3 89.9(5) . .
F5' As1 F6' 87.8(10) . .
F4' As1 F6' 169.5(11) . .
F1' As1 F6' 90.2(9) . .
F3' As1 F6' 86.0(10) . .
F6 As1 F4 176.1(6) . .
F5 As1 F4 88.6(6) . .
F1 As1 F4 89.8(5) . .
F3 As1 F4 88.0(6) . .
F6 As1 F2 89.7(5) . .
F5 As1 F2 88.9(5) . .
F1 As1 F2 176.7(6) . .
F3 As1 F2 88.4(5) . .
F4 As1 F2 87.4(5) . .
F5' As1 F2' 85.0(10) . .
F4' As1 F2' 85.5(9) . .
F1' As1 F2' 176.2(10) . .
F3' As1 F2' 90.1(10) . .
F6' As1 F2' 86.7(9) . .
F7 As2 F10 89.8(4) . .
F7 As2 F8 179.5(5) . .
F10 As2 F8 90.4(4) . .
F7 As2 F11 89.3(5) . .
F10 As2 F11 91.4(4) . .
F8 As2 F11 90.1(4) . .
F7 As2 F12 91.9(4) . .
F10 As2 F12 90.1(4) . .
F8 As2 F12 88.6(4) . .
F11 As2 F12 178.1(4) . .
F7 As2 F9 90.2(4) . .
F10 As2 F9 179.4(4) . .
F8 As2 F9 89.6(4) . .
F11 As2 F9 89.2(4) . .
F12 As2 F9 89.3(4) . .
F22 As3 F20 94.3(7) . .
F22 As3 F24 92.7(8) . .
F20 As3 F24 91.6(6) . .
F22 As3 F21 176.6(8) . .
F20 As3 F21 89.0(7) . .
F24 As3 F21 87.8(8) . .
F22 As3 F19 87.3(7) . .
F20 As3 F19 176.3(6) . .
F24 As3 F19 91.6(6) . .
F21 As3 F19 89.4(7) . .
F22 As3 F23 89.6(8) . .
F20 As3 F23 90.0(6) . .
F24 As3 F23 177.0(8) . .
F21 As3 F23 89.7(8) . .
F19 As3 F23 86.6(6) . .
F30 As4 F28 88.6(13) . .
F26' As4 F29' 94.5(16) . .
F30 As4 F29 172.3(16) . .
F28 As4 F29 95.4(11) . .
F26' As4 F25' 176(2) . .
F29' As4 F25' 81.3(15) . .
F26' As4 F28' 86.4(15) . .
F29' As4 F28' 97.9(11) . .
F25' As4 F28' 95.5(15) . .
F30 As4 F25 92.0(18) . .
F28 As4 F25 100.0(16) . .
F29 As4 F25 80.8(15) . .
F26' As4 F30' 93.2(18) . .
F29' As4 F30' 171.8(18) . .
F25' As4 F30' 90.9(19) . .
F28' As4 F30' 85.2(13) . .
F30 As4 F26 92.6(17) . .
F28 As4 F26 84.2(15) . .
F29 As4 F26 94.3(15) . .
F25 As4 F26 174(2) . .
F30 As4 F27 91.4(13) . .
F28 As4 F27 177.7(17) . .
F29 As4 F27 84.8(11) . .
F25 As4 F27 82.4(15) . .
F26 As4 F27 93.5(15) . .
F26' As4 F27' 92.4(16) . .
F29' As4 F27' 85.8(12) . .
F25' As4 F27' 86.0(15) . .
F28' As4 F27' 176.2(13) . .
F30' As4 F27' 91.3(13) . .
F33' As5 F36' 98.1(13) . .
F33' As5 F31' 104.4(12) . .
F36' As5 F31' 102.9(12) . .
F34 As5 F32 84.4(13) . .
F34 As5 F31 102.0(13) . .
F32 As5 F31 172.5(14) . .
F34 As5 F35 87.8(13) . .
F32 As5 F35 91.2(12) . .
F31 As5 F35 85.1(12) . .
F34 As5 F36 105.5(12) . .
F32 As5 F36 86.6(12) . .
F31 As5 F36 95.5(12) . .
F35 As5 F36 166.2(13) . .
F33' As5 F35' 87.8(13) . .
F36' As5 F35' 165.7(12) . .
F31' As5 F35' 88.1(11) . .
F33' As5 F32' 95.1(15) . .
F36' As5 F32' 84.5(12) . .
F31' As5 F32' 157.8(14) . .
F35' As5 F32' 82.0(12) . .
F34 As5 F33 166.3(13) . .
F32 As5 F33 86.8(13) . .
F31 As5 F33 86.3(10) . .
F35 As5 F33 81.9(11) . .
F36 As5 F33 84.3(9) . .
F33' As5 F34' 163.9(13) . .
F36' As5 F34' 93.1(10) . .
F31' As5 F34' 84.1(9) . .
F35' As5 F34' 78.8(11) . .
F32' As5 F34' 74.5(12) . .
F40 As6 F37 174.8(7) . .
F40 As6 F39 90.0(10) . .
F37 As6 F39 94.8(10) . .
F40 As6 F38 92.4(9) . .
F37 As6 F38 85.6(8) . .
F39 As6 F38 90.4(12) . .
F40 As6 F41 90.4(10) . .
F37 As6 F41 91.8(9) . .
F39 As6 F41 87.4(13) . .
F38 As6 F41 176.4(11) . .
F40 As6 F41' 85.0(14) . .
F37 As6 F41' 94.7(14) . .
F40 As6 F38' 84.0(15) . .
F37 As6 F38' 97.4(15) . .
F41' As6 F38' 164(2) . .
F40 As6 F39' 86.3(11) . .
F37 As6 F39' 98.8(13) . .
F41' As6 F39' 83(2) . .
F38' As6 F39' 84.6(11) . .
F40 As6 F42' 87.3(8) . .
F37 As6 F42' 87.9(8) . .
F41' As6 F42' 108(3) . .
F38' As6 F42' 83.4(19) . .
F39' As6 F42' 167(2) . .
F40 As6 F42 88.0(6) . .
F37 As6 F42 87.1(6) . .
F39 As6 F42 176.7(11) . .
F38 As6 F42 87.1(9) . .
F41 As6 F42 95.2(10) . .
F46 As7 F44 91.2(11) . .
F45' As7 F43' 94.6(12) . .
F45' As7 F47' 88.6(12) . .
F43' As7 F47' 96.1(13) . .
F45' As7 F46' 97.1(15) . .
F43' As7 F46' 88.8(13) . .
F47' As7 F46' 172.2(13) . .
F46 As7 F45 99.0(12) . .
F44 As7 F45 87.6(10) . .
F45' As7 F44' 92.1(12) . .
F43' As7 F44' 172.4(11) . .
F47' As7 F44' 87.7(11) . .
F46' As7 F44' 86.7(12) . .
F46 As7 F48 92.7(11) . .
F44 As7 F48 93.0(10) . .
F45 As7 F48 168.3(11) . .
F46 As7 F43 92.2(11) . .
F44 As7 F43 175.7(9) . .
F45 As7 F43 89.3(9) . .
F48 As7 F43 89.4(9) . .
F46 As7 F47 179.1(12) . .
F44 As7 F47 88.7(9) . .
F45 As7 F47 81.8(9) . .
F48 As7 F47 86.5(10) . .
F43 As7 F47 87.9(9) . .
F45' As7 F48' 178.8(14) . .
F43' As7 F48' 86.3(11) . .
F47' As7 F48' 90.4(12) . .
F46' As7 F48' 83.8(12) . .
F44' As7 F48' 87.1(11) . .
N1S C1S C2S 174(3) . .
C1S C2S H2S1 109.0 . .
C1S C2S H2S2 110.8 . .
H2S1 C2S H2S2 109.5 . .
C1S C2S H2S3 108.7 . .
H2S1 C2S H2S3 109.5 . .
H2S2 C2S H2S3 109.5 . .
N3S C5S C6S 157(5) . .
C5S C6S H6SA 105.7 . .
C5S C6S H6SB 113.2 . .
H6SA C6S H6SB 109.5 . .
C5S C6S H6SC 109.5 . .
H6SA C6S H6SC 109.5 . .
H6SB C6S H6SC 109.5 . .

loop_
_geom_bond_atom_site_label_1
_geom_bond_atom_site_label_2
_geom_bond_distance
_geom_bond_site_symmetry_2
Fe1 N5C 1.960(11) .
Fe1 N2D 1.973(10) .
Fe1 N5F 1.982(10) .
Fe1 N4F 1.990(10) .
Fe1 N4C 1.995(10) .
Fe1 N3D 2.002(9) .
Fe2 N5D 1.964(10) .
Fe2 N5E 1.974(9) .
Fe2 N5B 1.979(9) .
Fe2 N4E 1.984(8) .
Fe2 N4B 2.003(9) .
Fe2 N4D 2.006(9) .
Fe3 N2E 1.971(10) .
Fe3 N3E 1.974(9) .
Fe3 N3G 1.983(9) .
Fe3 N2G 1.988(10) .
Fe3 N3C 1.990(9) .
Fe3 N2C 1.993(11) .
Fe4 N5G 1.970(10) .
Fe4 N2B 1.981(8) .
Fe4 N2F 1.983(9) .
Fe4 N4G 1.991(8) .
Fe4 N3F 1.998(8) .
Fe4 N3B 2.009(9) .
O1B C1B 1.216(9) .
O2B C4B 1.211(9) .
O3B C38B 1.212(10) .
O4B C41B 1.229(10) .
N1B C4B 1.384(7) .
N1B C1B 1.386(7) .
N1B C10B 1.454(10) .
N2B C18B 1.270(11) .
N2B C15B 1.423(8) .
N3B C23B 1.346(8) .
N3B C19B 1.357(7) .
N4B C24B 1.332(8) .
N4B C28B 1.357(8) .
N5B C29B 1.274(11) .
N5B C30B 1.420(8) .
N6B C41B 1.378(8) .
N6B C38B 1.383(8) .
N6B C37B 1.468(11) .
C1B C2B 1.497(8) .
C2B C3B 1.548(11) .
C2B C5B 1.551(11) .
C2B H2B 1.0000 .
C3B C4B 1.503(8) .
C3B C8B 1.541(12) .
C3B H3B 1.0000 .
C5B C6B 1.505(10) .
C5B C9B 1.537(11) .
C5B H5B 1.0000 .
C6B C7B 1.319(13) .
C6B H6B 0.9500 .
C7B C8B 1.506(10) .
C7B H7B 0.9500 .
C8B C9B 1.544(11) .
C8B H8B 1.0000 .
C9B H9BA 0.9900 .
C9B H9BB 0.9900 .
C10B C11B 1.523(10) .
C10B H10A 0.9900 .
C10B H10B 0.9900 .
C11B C12B 1.509(9) .
C11B H11A 0.9900 .
C11B H11B 0.9900 .
C12B C13B 1.378(9) .
C12B C17B 1.380(9) .
C13B C14B 1.386(8) .
C13B H13B 0.9500 .
C14B C15B 1.389(9) .
C14B H14B 0.9500 .
C15B C16B 1.379(9) .
C16B C17B 1.385(8) .
C16B H16B 0.9500 .
C17B H17B 0.9500 .
C18B C19B 1.450(6) .
C18B H18B 0.9500 .
C19B C20B 1.381(7) .
C20B C21B 1.386(8) .
C20B H20B 0.9500 .
C21B C22B 1.380(8) .
C21B H21B 0.9500 .
C22B C23B 1.382(7) .
C22B C25B 1.473(9) .
C23B H23B 0.9500 .
C24B C25B 1.361(7) .
C24B H24B 0.9500 .
C25B C26B 1.401(8) .
C26B C27B 1.378(8) .
C26B H26B 0.9500 .
C27B C28B 1.381(8) .
C27B H27B 0.9500 .
C28B C29B 1.448(6) .
C29B H29B 0.9500 .
C30B C31B 1.376(9) .
C30B C35B 1.385(9) .
C31B C32B 1.391(9) .
C31B H31B 0.9500 .
C32B C33B 1.378(9) .
C32B H32B 0.9500 .
C33B C34B 1.388(9) .
C33B C36B 1.510(9) .
C34B C35B 1.385(9) .
C34B H34B 0.9500 .
C35B H35B 0.9500 .
C36B C37B 1.541(11) .
C36B H36Y 0.9900 .
C36B H36Z 0.9900 .
C37B H37Y 0.9900 .
C37B H37Z 0.9900 .
C38B C39B 1.511(8) .
C39B C40B 1.542(13) .
C39B C42B 1.554(13) .
C39B H39B 1.0000 .
C40B C41B 1.513(8) .
C40B C45B 1.561(13) .
C40B H40B 1.0000 .
C42B C43B 1.502(10) .
C42B C46B 1.540(11) .
C42B H42B 1.0000 .
C43B C44B 1.324(14) .
C43B H43B 0.9500 .
C44B C45B 1.508(10) .
C44B H44B 0.9500 .
C45B C46B 1.530(11) .
C45B H45B 1.0000 .
C46B H46Y 0.9900 .
C46B H46Z 0.9900 .
O1C C1C 1.211(9) .
O2C C4C 1.221(9) .
N1C C1C 1.380(8) .
N1C C4C 1.382(8) .
N1C C10C 1.457(10) .
N2C C18C 1.288(12) .
N2C C15C 1.421(8) .
N3C C23C 1.341(9) .
N3C C19C 1.348(8) .
N4C C24C 1.331(9) .
N4C C28C 1.349(8) .
N5C C29C 1.282(12) .
N5C C30C 1.414(9) .
C1C C2C 1.515(8) .
C2C C3C 1.538(12) .
C2C C5C 1.572(13) .
C2C H2C 1.0000 .
C3C C4C 1.506(8) .
C3C C8C 1.577(13) .
C3C H3C 1.0000 .
C5C C6C 1.510(10) .
C5C C9C 1.540(11) .
C5C H5C 1.0000 .
C6C C7C 1.327(13) .
C6C H6C 0.9500 .
C7C C8C 1.510(10) .
C7C H7C 0.9500 .
C8C C9C 1.537(11) .
C8C H8C 1.0000 .
C9C H9CA 0.9900 .
C9C H9CB 0.9900 .
C10C C11C 1.517(11) .
C10C H10C 0.9900 .
C10C H10D 0.9900 .
C11C C12C 1.511(9) .
C11C H11C 0.9900 .
C11C H11D 0.9900 .
C12C C13C 1.380(9) .
C12C C17C 1.380(9) .
C13C C14C 1.385(9) .
C13C H13C 0.9500 .
C14C C15C 1.386(9) .
C14C H14C 0.9500 .
C15C C16C 1.387(9) .
C16C C17C 1.383(8) .
C16C H16C 0.9500 .
C17C H17C 0.9500 .
C18C C19C 1.456(6) .
C18C H18C 0.9500 .
C19C C20C 1.382(8) .
C20C C21C 1.389(8) .
C20C H20C 0.9500 .
C21C C22C 1.363(9) .
C21C H21C 0.9500 .
C22C C23C 1.382(7) .
C22C C25C 1.453(9) .
C23C H23C 0.9500 .
C24C C25C 1.361(8) .
C24C H24C 0.9500 .
C25C C26C 1.398(9) .
C26C C27C 1.378(8) .
C26C H26C 0.9500 .
C27C C28C 1.380(8) .
C27C H27C 0.9500 .
C28C C29C 1.452(6) .
C29C H29C 0.9500 .
O3C C38C 1.226(11) .
O4C C41C 1.226(11) .
N6C C38C 1.373(8) .
N6C C41C 1.388(8) .
N6C C37C 1.481(11) .
C30C C35C 1.379(10) .
C30C C31C 1.388(10) .
C31C C32C 1.386(9) .
C31C H31C 0.9500 .
C32C C33C 1.381(10) .
C32C H32C 0.9500 .
C33C C34C 1.381(10) .
C33C C36C 1.510(10) .
C34C C35C 1.399(9) .
C34C H34C 0.9500 .
C35C H35C 0.9500 .
C36C C37C 1.537(12) .
C36C H36A 0.9900 .
C36C H36B 0.9900 .
C37C H37A 0.9900 .
C37C H37B 0.9900 .
C38C C39C 1.511(8) .
C39C C42C 1.558(13) .
C39C C40C 1.567(14) .
C39C H39C 1.0000 .
C40C C41C 1.491(8) .
C40C C45C 1.523(13) .
C40C H40C 1.0000 .
C42C C43C 1.505(11) .
C42C C46C 1.544(12) .
C42C H42C 1.0000 .
C43C C44C 1.308(15) .
C43C H43C 0.9500 .
C44C C45C 1.515(11) .
C44C H44C 0.9500 .
C45C C46C 1.554(12) .
C45C H45C 1.0000 .
C46C H46A 0.9900 .
C46C H46B 0.9900 .
O1D C1D 1.207(9) .
O2D C4D 1.220(9) .
O3D C38D 1.229(10) .
O4D C41D 1.218(10) .
N1D C4D 1.376(7) .
N1D C1D 1.380(7) .
N1D C10D 1.467(10) .
N2D C18D 1.276(12) .
N2D C15D 1.422(8) .
N3D C23D 1.346(8) .
N3D C19D 1.353(8) .
N4D C24D 1.330(8) .
N4D C28D 1.349(8) .
N5D C29D 1.279(11) .
N5D C30D 1.429(9) .
N6D C38D 1.382(8) .
N6D C41D 1.387(8) .
N6D C37D 1.471(11) .
C1D C2D 1.511(8) .
C2D C3D 1.533(12) .
C2D C5D 1.559(12) .
C2D H2D 1.0000 .
C3D C4D 1.512(8) .
C3D C8D 1.549(12) .
C3D H3D 1.0000 .
C5D C6D 1.515(10) .
C5D C9D 1.541(11) .
C5D H5D 1.0000 .
C6D C7D 1.310(12) .
C6D H6D 0.9500 .
C7D C8D 1.507(10) .
C7D H7D 0.9500 .
C8D C9D 1.538(11) .
C8D H8D 1.0000 .
C9D H9DA 0.9900 .
C9D H9DB 0.9900 .
C10D C11D 1.527(11) .
C10D H10E 0.9900 .
C10D H10F 0.9900 .
C11D C12D 1.509(9) .
C11D H11E 0.9900 .
C11D H11F 0.9900 .
C12D C17D 1.380(9) .
C12D C13D 1.383(9) .
C13D C14D 1.383(9) .
C13D H13D 0.9500 .
C14D C15D 1.388(9) .
C14D H14D 0.9500 .
C15D C16D 1.371(9) .
C16D C17D 1.384(9) .
C16D H16D 0.9500 .
C17D H17D 0.9500 .
C18D C19D 1.450(6) .
C18D H18D 0.9500 .
C19D C20D 1.383(8) .
C20D C21D 1.384(8) .
C20D H20D 0.9500 .
C21D C22D 1.382(8) .
C21D H21D 0.9500 .
C22D C23D 1.379(7) .
C22D C25D 1.456(9) .
C23D H23D 0.9500 .
C24D C25D 1.367(7) .
C24D H24D 0.9500 .
C25D C26D 1.395(8) .
C26D C27D 1.382(8) .
C26D H26D 0.9500 .
C27D C28D 1.390(8) .
C27D H27D 0.9500 .
C28D C29D 1.451(6) .
C29D H29D 0.9500 .
C30D C35D 1.388(9) .
C30D C31D 1.397(9) .
C31D C32D 1.379(9) .
C31D H31D 0.9500 .
C32D C33D 1.383(10) .
C32D H32D 0.9500 .
C33D C34D 1.386(10) .
C33D C36D 1.515(9) .
C34D C35D 1.392(9) .
C34D H34D 0.9500 .
C35D H35D 0.9500 .
C36D C37D 1.522(11) .
C36D H36V 0.9900 .
C36D H36X 0.9900 .
C37D H37V 0.9900 .
C37D H37X 0.9900 .
C38D C39D 1.506(8) .
C39D C40D 1.551(13) .
C39D C42D 1.562(13) .
C39D H39D 1.0000 .
C40D C41D 1.503(8) .
C40D C45D 1.558(13) .
C40D H40D 1.0000 .
C42D C43D 1.505(11) .
C42D C46D 1.540(12) .
C42D H42D 1.0000 .
C43D C44D 1.314(14) .
C43D H43D 0.9500 .
C44D C45D 1.504(11) .
C44D H44D 0.9500 .
C45D C46D 1.544(12) .
C45D H45D 1.0000 .
C46D H46V 0.9900 .
C46D H46X 0.9900 .
O1E C1E 1.217(10) .
O2E C4E 1.212(9) .
N1E C4E 1.379(8) .
N1E C1E 1.380(8) .
N1E C10E 1.461(11) .
N2E C18E 1.289(12) .
N2E C15E 1.422(9) .
N3E C23E 1.341(8) .
N3E C19E 1.356(8) .
N4E C24E 1.340(8) .
N4E C28E 1.351(7) .
N5E C29E 1.289(11) .
N5E C30K 1.412(10) .
N5E C30E 1.426(9) .
C1E C2E 1.510(8) .
C2E C5E 1.548(13) .
C2E C3E 1.557(13) .
C2E H2E 1.0000 .
C3E C4E 1.503(8) .
C3E C8E 1.548(13) .
C3E H3E 1.0000 .
C5E C6E 1.502(11) .
C5E C9E 1.536(11) .
C5E H5E 1.0000 .
C6E C7E 1.325(14) .
C6E H6E 0.9500 .
C7E C8E 1.501(11) .
C7E H7E 0.9500 .
C8E C9E 1.530(11) .
C8E H8E 1.0000 .
C9E H9EA 0.9900 .
C9E H9EB 0.9900 .
C10E C11E 1.507(11) .
C10E H10G 0.9900 .
C10E H10H 0.9900 .
C11E C12E 1.514(9) .
C11E H11G 0.9900 .
C11E H11H 0.9900 .
C12E C17E 1.374(10) .
C12E C13E 1.378(10) .
C13E C14E 1.377(9) .
C13E H13E 0.9500 .
C14E C15E 1.383(9) .
C14E H14E 0.9500 .
C15E C16E 1.382(10) .
C16E C17E 1.390(9) .
C16E H16E 0.9500 .
C17E H17E 0.9500 .
C18E C19E 1.455(6) .
C18E H18E 0.9500 .
C19E C20E 1.380(8) .
C20E C21E 1.389(8) .
C20E H20E 0.9500 .
C21E C22E 1.377(9) .
C21E H21E 0.9500 .
C22E C23E 1.377(7) .
C22E C25E 1.453(9) .
C23E H23E 0.9500 .
C24E C25E 1.373(7) .
C24E H24E 0.9500 .
C25E C26E 1.399(8) .
C26E C27E 1.382(8) .
C26E H26E 0.9500 .
C27E C28E 1.378(8) .
C27E H27E 0.9500 .
C28E C29E 1.451(6) .
C29E H29E 0.9500 .
O3E C38E 1.208(11) .
O4E C41E 1.223(11) .
N6E C41E 1.382(8) .
N6E C38E 1.383(8) .
N6E C37E 1.470(11) .
C30E C35E 1.383(10) .
C30E C31E 1.392(10) .
C31E C32E 1.384(9) .
C31E H31E 0.9500 .
C32E C33E 1.384(10) .
C32E H32E 0.9500 .
C33E C34E 1.380(10) .
C33E C36E 1.514(10) .
C34E C35E 1.388(9) .
C34E H34E 0.9500 .
C35E H35E 0.9500 .
C36E C37E 1.508(12) .
C36E H36N 0.9900 .
C36E H36M 0.9900 .
C37E H37N 0.9900 .
C37E H37M 0.9900 .
C38E C39E 1.507(8) .
C39E C40E 1.549(14) .
C39E C42E 1.556(14) .
C39E H39E 1.0000 .
C40E C41E 1.510(8) .
C40E C45E 1.553(14) .
C40E H40E 1.0000 .
C42E C43E 1.513(11) .
C42E C46E 1.535(12) .
C42E H42E 1.0000 .
C43E C44E 1.314(15) .
C43E H43E 0.9500 .
C44E C45E 1.512(11) .
C44E H44E 0.9500 .
C45E C46E 1.543(12) .
C45E H45E 1.0000 .
C46E H46N 0.9900 .
C46E H46M 0.9900 .
O3K C38K 1.225(11) .
O4K C41K 1.220(11) .
N6K C41K 1.383(9) .
N6K C38K 1.383(9) .
N6K C37K 1.467(14) .
C30K C35K 1.379(10) .
C30K C31K 1.392(10) .
C31K C32K 1.385(9) .
C31K H31K 0.9500 .
C32K C33K 1.385(10) .
C32K H32K 0.9500 .
C33K C34K 1.379(10) .
C33K C36K 1.521(10) .
C34K C35K 1.389(9) .
C34K H34K 0.9500 .
C35K H35K 0.9500 .
C36K C37K 1.529(12) .
C36K H36C 0.9900 .
C36K H36D 0.9900 .
C37K H37C 0.9900 .
C37K H37D 0.9900 .
C38K C39K 1.507(9) .
C39K C40K 1.551(14) .
C39K C42K 1.555(14) .
C39K H39K 1.0000 .
C40K C41K 1.505(9) .
C40K C45K 1.543(15) .
C40K H40K 1.0000 .
C42K C43K 1.513(11) .
C42K C46K 1.542(12) .
C42K H42K 1.0000 .
C43K C44K 1.317(15) .
C43K H43K 0.9500 .
C44K C45K 1.509(11) .
C44K H44K 0.9500 .
C45K C46K 1.539(12) .
C45K H45K 1.0000 .
C46K H46C 0.9900 .
C46K H46D 0.9900 .
O1F C1F 1.214(10) .
O2F C4F 1.217(10) .
N1F C4F 1.379(8) .
N1F C1F 1.386(8) .
N1F C10F 1.453(11) .
N2F C18F 1.278(11) .
N2F C15F 1.419(8) .
N3F C23F 1.345(8) .
N3F C19F 1.350(7) .
N4F C24F 1.340(8) .
N4F C28F 1.347(8) .
N5F C29F 1.283(12) .
N5F C30F 1.420(10) .
N5F C30J 1.425(9) .
C1F C2F 1.512(8) .
C2F C3F 1.545(13) .
C2F C5F 1.560(13) .
C2F H2F 1.0000 .
C3F C4F 1.516(8) .
C3F C8F 1.565(13) .
C3F H3F 1.0000 .
C5F C6F 1.506(10) .
C5F C9F 1.548(11) .
C5F H5F 1.0000 .
C6F C7F 1.336(14) .
C6F H6F 0.9500 .
C7F C8F 1.508(10) .
C7F H7F 0.9500 .
C8F C9F 1.528(11) .
C8F H8F 1.0000 .
C9F H9FA 0.9900 .
C9F H9FB 0.9900 .
C10F C11F 1.511(11) .
C10F H10I 0.9900 .
C10F H10J 0.9900 .
C11F C12F 1.516(9) .
C11F H11I 0.9900 .
C11F H11J 0.9900 .
C12F C17F 1.377(9) .
C12F C13F 1.378(9) .
C13F C14F 1.389(9) .
C13F H13F 0.9500 .
C14F C15F 1.386(9) .
C14F H14F 0.9500 .
C15F C16F 1.382(9) .
C16F C17F 1.387(8) .
C16F H16F 0.9500 .
C17F H17F 0.9500 .
C18F C19F 1.455(6) .
C18F H18F 0.9500 .
C19F C20F 1.384(7) .
C20F C21F 1.383(8) .
C20F H20F 0.9500 .
C21F C22F 1.383(8) .
C21F H21F 0.9500 .
C22F C23F 1.375(7) .
C22F C25F 1.463(9) .
C23F H23F 0.9500 .
C24F C25F 1.359(7) .
C24F H24F 0.9500 .
C25F C26F 1.396(9) .
C26F C27F 1.379(8) .
C26F H26F 0.9500 .
C27F C28F 1.378(8) .
C27F H27F 0.9500 .
C28F C29F 1.451(6) .
C29F H29F 0.9500 .
O3F C38F 1.216(11) .
O4F C41F 1.221(11) .
N6F C41F 1.380(8) .
N6F C38F 1.381(8) .
N6F C37F 1.475(12) .
C30F C31F 1.389(10) .
C30F C35F 1.390(10) .
C31F C32F 1.386(9) .
C31F H31F 0.9500 .
C32F C33F 1.385(10) .
C32F H32F 0.9500 .
C33F C34F 1.381(10) .
C33F C36F 1.515(10) .
C34F C35F 1.390(9) .
C34F H34F 0.9500 .
C35F H35F 0.9500 .
C36F C37F 1.529(12) .
C36F H36U 0.9900 .
C36F H36W 0.9900 .
C37F H37U 0.9900 .
C37F H37W 0.9900 .
C38F C39F 1.512(9) .
C39F C40F 1.550(14) .
C39F C42F 1.561(14) .
C39F H39F 1.0000 .
C40F C41F 1.511(8) .
C40F C45F 1.560(14) .
C40F H40F 1.0000 .
C42F C43F 1.516(11) .
C42F C46F 1.533(12) .
C42F H42F 1.0000 .
C43F C44F 1.317(15) .
C43F H43F 0.9500 .
C44F C45F 1.513(11) .
C44F H44F 0.9500 .
C45F C46F 1.539(12) .
C45F H45F 1.0000 .
C46F H46U 0.9900 .
C46F H46W 0.9900 .
O3J C38J 1.216(11) .
O4J C41J 1.217(11) .
N6J C41J 1.379(8) .
N6J C38J 1.380(8) .
N6J C37J 1.468(11) .
C30J C31J 1.385(10) .
C30J C35J 1.392(10) .
C31J C32J 1.388(9) .
C31J H31J 0.9500 .
C32J C33J 1.384(10) .
C32J H32J 0.9500 .
C33J C34J 1.378(10) .
C33J C36J 1.523(10) .
C34J C35J 1.390(9) .
C34J H34J 0.9500 .
C35J H35J 0.9500 .
C36J C37J 1.524(12) .
C36J H36E 0.9900 .
C36J H36F 0.9900 .
C37J H37E 0.9900 .
C37J H37F 0.9900 .
C38J C39J 1.510(8) .
C39J C40J 1.545(14) .
C39J C42J 1.558(14) .
C39J H39J 1.0000 .
C40J C41J 1.511(8) .
C40J C45J 1.566(14) .
C40J H40J 1.0000 .
C42J C43J 1.511(11) .
C42J C46J 1.537(12) .
C42J H42J 1.0000 .
C43J C44J 1.327(15) .
C43J H43J 0.9500 .
C44J C45J 1.512(11) .
C44J H44J 0.9500 .
C45J C46J 1.534(12) .
C45J H45J 1.0000 .
C46J H46E 0.9900 .
C46J H46F 0.9900 .
N2G C18G 1.278(11) .
N2G C15G 1.419(9) .
N2G C15H 1.425(9) .
N3G C23G 1.347(8) .
N3G C19G 1.353(8) .
N4G C24G 1.332(8) .
N4G C28G 1.349(8) .
N5G C29G 1.291(11) .
N5G C30H 1.422(9) .
N5G C30G 1.424(9) .
O1G C1G 1.223(10) .
O2G C4G 1.223(10) .
N1G C1G 1.379(8) .
N1G C4G 1.381(8) .
N1G C10G 1.468(11) .
C1G C2G 1.508(8) .
C2G C5G 1.546(14) .
C2G C3G 1.559(13) .
C2G H2G 1.0000 .
C3G C4G 1.505(8) .
C3G C8G 1.553(14) .
C3G H3G 1.0000 .
C5G C6G 1.512(11) .
C5G C9G 1.538(12) .
C5G H5G 1.0000 .
C6G C7G 1.316(15) .
C6G H6G 0.9500 .
C7G C8G 1.510(11) .
C7G H7G 0.9500 .
C8G C9G 1.534(12) .
C8G H8G 1.0000 .
C9G H9GA 0.9900 .
C9G H9GB 0.9900 .
C10G C11G 1.533(12) .
C10G H10Y 0.9900 .
C10G H10Z 0.9900 .
C11G C12G 1.514(10) .
C11G H11Y 0.9900 .
C11G H11Z 0.9900 .
C12G C13G 1.383(10) .
C12G C17G 1.384(10) .
C13G C14G 1.380(9) .
C13G H13G 0.9500 .
C14G C15G 1.395(10) .
C14G H14G 0.9500 .
C15G C16G 1.376(10) .
C16G C17G 1.388(9) .
C16G H16G 0.9500 .
C17G H17G 0.9500 .
O1H C1H 1.216(11) .
O2H C4H 1.218(11) .
N1H C1H 1.379(8) .
N1H C4H 1.381(8) .
N1H C10H 1.467(11) .
C1H C2H 1.513(8) .
C2H C3H 1.549(14) .
C2H C5H 1.562(14) .
C2H H2H 1.0000 .
C3H C4H 1.511(8) .
C3H C8H 1.572(14) .
C3H H3H 1.0000 .
C5H C6H 1.498(11) .
C5H C9H 1.531(12) .
C5H H5H 1.0000 .
C6H C7H 1.328(15) .
C6H H6H 0.9500 .
C8H C7H 1.511(11) .
C8H C9H 1.526(12) .
C8H H8H 1.0000 .
C7H H7H 0.9500 .
C9H H9HA 0.9900 .
C9H H9HB 0.9900 .
C10H C11H 1.523(12) .
C10H H10U 0.9900 .
C10H H10V 0.9900 .
C11H C12H 1.512(10) .
C11H H11U 0.9900 .
C11H H11V 0.9900 .
C12H C13H 1.382(10) .
C12H C17H 1.385(10) .
C13H C14H 1.382(9) .
C13H H13H 0.9500 .
C14H C15H 1.389(10) .
C14H H14H 0.9500 .
C15H C16H 1.383(10) .
C16H C17H 1.391(9) .
C16H H16H 0.9500 .
C17H H17H 0.9500 .
C18G C19G 1.449(6) .
C18G H18G 0.9500 .
C19G C20G 1.384(7) .
C20G C21G 1.382(8) .
C20G H20G 0.9500 .
C21G C22G 1.386(8) .
C21G H21G 0.9500 .
C22G C23G 1.383(7) .
C22G C25G 1.457(9) .
C23G H23G 0.9500 .
C24G C25G 1.371(7) .
C24G H24G 0.9500 .
C25G C26G 1.397(8) .
C26G C27G 1.384(8) .
C26G H26G 0.9500 .
C27G C28G 1.388(8) .
C27G H27G 0.9500 .
C28G C29G 1.448(6) .
C29G H29G 0.9500 .
O3G C38G 1.221(11) .
O4G C41G 1.218(11) .
N6G C38G 1.376(8) .
N6G C41G 1.378(8) .
N6G C37G 1.471(11) .
C30G C31G 1.388(10) .
C30G C35G 1.390(10) .
C31G C32G 1.384(9) .
C31G H31G 0.9500 .
C32G C33G 1.384(10) .
C32G H32G 0.9500 .
C33G C34G 1.383(10) .
C33G C36G 1.511(10) .
C34G C35G 1.382(9) .
C34G H34G 0.9500 .
C35G H35G 0.9500 .
C36G C37G 1.532(12) .
C36G H36S 0.9900 .
C36G H36T 0.9900 .
C37G H37S 0.9900 .
C37G H37T 0.9900 .
C38G C39G 1.517(9) .
C39G C40G 1.548(14) .
C39G C42G 1.584(14) .
C39G H39G 1.0000 .
C40G C41G 1.513(8) .
C40G C45G 1.573(15) .
C40G H40G 1.0000 .
C42G C43G 1.518(11) .
C42G C46G 1.526(12) .
C42G H42G 1.0000 .
C43G C44G 1.324(15) .
C43G H43G 0.9500 .
C44G C45G 1.506(11) .
C44G H44G 0.9500 .
C45G C46G 1.530(12) .
C45G H45G 1.0000 .
C46G H46S 0.9900 .
C46G H46T 0.9900 .
O3H C38H 1.221(11) .
O4H C41H 1.217(11) .
N6H C38H 1.377(8) .
N6H C41H 1.381(8) .
N6H C37H 1.474(11) .
C30H C35H 1.387(10) .
C30H C31H 1.390(10) .
C31H C32H 1.386(9) .
C31H H31H 0.9500 .
C32H C33H 1.385(10) .
C32H H32H 0.9500 .
C33H C34H 1.383(10) .
C33H C36H 1.514(10) .
C34H C35H 1.383(9) .
C34H H34H 0.9500 .
C35H H35H 0.9500 .
C36H C37H 1.542(12) .
C36H H36G 0.9900 .
C36H H36H 0.9900 .
C37H H37G 0.9900 .
C37H H37H 0.9900 .
C38H C39H 1.513(8) .
C39H C40H 1.550(14) .
C39H C42H 1.555(14) .
C39H H39H 1.0000 .
C40H C41H 1.510(8) .
C40H C45H 1.558(14) .
C40H H40H 1.0000 .
C42H C43H 1.510(11) .
C42H C46H 1.541(12) .
C42H H42H 1.0000 .
C43H C44H 1.320(15) .
C43H H43H 0.9500 .
C44H C45H 1.511(11) .
C44H H44H 0.9500 .
C45H C46H 1.538(12) .
C45H H45H 1.0000 .
C46H H46G 0.9900 .
C46H H46H 0.9900 .
As1 F6 1.649(8) .
As1 F5' 1.655(12) .
As1 F5 1.666(9) .
As1 F4' 1.667(11) .
As1 F1 1.674(8) .
As1 F1' 1.679(12) .
As1 F3' 1.706(12) .
As1 F3 1.712(9) .
As1 F6' 1.715(12) .
As1 F4 1.730(9) .
As1 F2 1.734(8) .
As1 F2' 1.746(12) .
As2 F7 1.688(9) .
As2 F10 1.709(7) .
As2 F8 1.712(9) .
As2 F11 1.719(8) .
As2 F12 1.722(8) .
As2 F9 1.725(7) .
As3 F22 1.651(13) .
As3 F20 1.674(13) .
As3 F24 1.685(12) .
As3 F21 1.686(12) .
As3 F19 1.720(11) .
As3 F23 1.740(13) .
As4 F30 1.726(16) .
As4 F26' 1.726(17) .
As4 F28 1.728(18) .
As4 F29' 1.729(15) .
As4 F29 1.730(14) .
As4 F25' 1.730(16) .
As4 F28' 1.740(18) .
As4 F25 1.741(17) .
As4 F30' 1.742(17) .
As4 F26 1.743(16) .
As4 F27 1.745(18) .
As4 F27' 1.750(18) .
As5 F33' 1.560(15) .
As5 F34 1.569(15) .
As5 F36' 1.639(14) .
As5 F31' 1.667(13) .
As5 F32 1.667(15) .
As5 F31 1.683(14) .
As5 F35 1.689(15) .
As5 F36 1.701(14) .
As5 F35' 1.719(15) .
As5 F32' 1.734(16) .
As5 F33 1.817(13) .
As5 F34' 1.841(12) .
As6 F40 1.698(16) .
As6 F37 1.703(14) .
As6 F39 1.728(15) .
As6 F38 1.738(13) .
As6 F41 1.744(14) .
As6 F41' 1.752(16) .
As6 F38' 1.767(16) .
As6 F39' 1.768(17) .
As6 F42' 1.768(15) .
As6 F42 1.773(12) .
As7 F46 1.666(14) .
As7 F45' 1.677(14) .
As7 F44 1.688(13) .
As7 F43' 1.696(14) .
As7 F47' 1.707(15) .
As7 F46' 1.721(14) .
As7 F45 1.723(13) .
As7 F44' 1.723(13) .
As7 F48 1.732(14) .
As7 F43 1.736(12) .
As7 F47 1.779(14) .
As7 F48' 1.782(15) .
N1S C1S 1.165(15) .
C1S C2S 1.442(15) .
C2S H2S1 0.9800 .
C2S H2S2 0.9800 .
C2S H2S3 0.9800 .
N3S C5S 1.179(18) .
C5S C6S 1.452(18) .
C6S H6SA 0.9800 .
C6S H6SB 0.9799 .
C6S H6SC 0.9801 .
